data_1556845
loop_
_publ_author_name
'Kang, Xi'
'Jin, Shan'
'Xiong, Lin'
'Wei, Xiao'
'Zhou, Manman'
'Qin, Chenwanli'
'Pei, Yong'
'Wang, Shuxin'
'Zhu, Manzhou'

_publ_section_title
;
 Nanocluster growth <i>via</i> &quot;graft-onto&quot;: effects on
 geometric structures and optical properties.
;
_journal_issue 6
_journal_name_full 'Chemical science'
_journal_page_first 1691
_journal_page_last 1697
_journal_paper_doi 10.1039/c9sc05700e
_journal_volume 11
_journal_year 2020
_chemical_formula_moiety 'C235 H306 Ag31 Cl3 P6 Pt S16, 4(F6 Sb), C4 H10 O, C4 H9 O, C H2 Cl2'
_chemical_formula_sum 'C244 H327 Ag31 Cl5 F24 O2 P6 Pt S16 Sb4'
_chemical_formula_weight 8650.13
_space_group_crystal_system triclinic
_space_group_IT_number 2
_space_group_name_Hall '-P 1'
_space_group_name_H-M_alt 'P -1'
_atom_sites_solution_hydrogens geom
_audit_block_doi 10.5517/ccdc.csd.cc231d7t
_audit_creation_date 2019-07-01
_audit_creation_method
;
Olex2 1.2
(compiled 2018.05.29 svn.r3508 for OlexSys, GUI svn.r5506)
;
_audit_update_record
;
2019-08-29 deposited with the CCDC.	2019-12-27 downloaded from the CCDC.
;
_cell_angle_alpha 81.037(4)
_cell_angle_beta 78.006(4)
_cell_angle_gamma 68.595(4)
_cell_formula_units_Z 2
_cell_length_a 21.5150(17)
_cell_length_b 24.1156(17)
_cell_length_c 35.321(3)
_cell_measurement_reflns_used 9533
_cell_measurement_temperature 170
_cell_measurement_theta_max 27.59
_cell_measurement_theta_min 2.29
_cell_volume 16625(2)
_computing_cell_refinement 'SAINT v7.68A (Bruker, 2009)'
_computing_data_reduction 'SAINT v7.68A (Bruker, 2009)'
_computing_molecular_graphics 'Olex2 (Dolomanov et al., 2009)'
_computing_publication_material 'Olex2 (Dolomanov et al., 2009)'
_computing_structure_refinement 'ShelXL (Sheldrick, 2015)'
_diffrn_ambient_temperature 170
_diffrn_measured_fraction_theta_full 0.970
_diffrn_measured_fraction_theta_max 0.970
_diffrn_measurement_device_type 'Bruker APEX-II CCD'
_diffrn_measurement_method '\f and \w scans'
_diffrn_radiation_type MoK\a
_diffrn_radiation_wavelength 0.71073
_diffrn_reflns_av_R_equivalents 0.0631
_diffrn_reflns_av_unetI/netI 0.1052
_diffrn_reflns_Laue_measured_fraction_full 0.970
_diffrn_reflns_Laue_measured_fraction_max 0.970
_diffrn_reflns_limit_h_max 25
_diffrn_reflns_limit_h_min -24
_diffrn_reflns_limit_k_max 28
_diffrn_reflns_limit_k_min -28
_diffrn_reflns_limit_l_max 41
_diffrn_reflns_limit_l_min -36
_diffrn_reflns_number 116734
_diffrn_reflns_point_group_measured_fraction_full 0.970
_diffrn_reflns_point_group_measured_fraction_max 0.970
_diffrn_reflns_theta_full 25.000
_diffrn_reflns_theta_max 25.000
_diffrn_reflns_theta_min 1.946
_diffrn_standards_number 0
_exptl_absorpt_coefficient_mu 2.737
_exptl_absorpt_correction_T_max 0.7455
_exptl_absorpt_correction_T_min 0.3896
_exptl_absorpt_correction_type multi-scan
_exptl_absorpt_process_details
'SADABS-2008/1 (Bruker,2008) was used for absorption correction. wR2(int) was 0.1175 before and 0.0700 after correction. The Ratio of minimum to maximum transmission is 0.5226. The \l/2 correction factor is 0.0015.'
_exptl_crystal_colour 'dark red'
_exptl_crystal_colour_modifier dark
_exptl_crystal_colour_primary red
_exptl_crystal_density_diffrn 1.728
_exptl_crystal_description block
_exptl_crystal_F_000 8386
_exptl_crystal_size_max 0.1
_exptl_crystal_size_mid 0.1
_exptl_crystal_size_min 0.1
_refine_diff_density_max 4.359
_refine_diff_density_min -2.519
_refine_diff_density_rms 0.231
_refine_ls_extinction_method none
_refine_ls_goodness_of_fit_ref 1.061
_refine_ls_hydrogen_treatment constr
_refine_ls_matrix_type fullcycle
_refine_ls_number_parameters 3011
_refine_ls_number_reflns 56849
_refine_ls_number_restraints 6040
_refine_ls_restrained_S_all 1.017
_refine_ls_R_factor_all 0.1297
_refine_ls_R_factor_gt 0.0746
_refine_ls_shift/su_max 0.001
_refine_ls_shift/su_mean 0.000
_refine_ls_structure_factor_coef Fsqd
_refine_ls_weighting_details 'w=1/[\s^2^(Fo^2^)+(0.1057P)^2^] where P=(Fo^2^+2Fc^2^)/3'
_refine_ls_weighting_scheme calc
_refine_ls_wR_factor_gt 0.1872
_refine_ls_wR_factor_ref 0.2093
_reflns_Friedel_coverage 0.000
_reflns_number_gt 33829
_reflns_number_total 56849
_reflns_threshold_expression 'I > 2\s(I)'
_cod_data_source_file c9sc05700e2.cif
_cod_data_source_block js-kx_pl_pl
_cod_depositor_comments
;Adding full bibliography for 1556845.cif.

 Adding full bibliography for 1556845.cif.
;
_cod_database_code 1556845
_shelx_shelxl_version_number 2016/4
_shelx_space_group_comment
;
The symmetry employed for this shelxl refinement is uniquely defined
by the following loop, which should always be used as a source of
symmetry information in preference to the above space-group names.
They are only intended as comments.
;
_shelx_estimated_absorpt_t_max 0.771
_shelx_estimated_absorpt_t_min 0.771
_olex2_refinement_description
;
1. Fixed Uiso
 At 1.2 times of:
  All C(H) groups, All C(H,H) groups
 At 1.5 times of:
  All C(H,H,H) groups
2. Restrained distances
 Sb10-F3
 1.89 with sigma of 0.01
 C57-C123 = C8DA-C168 = C95-C2GA
 1.58 with sigma of 0.01
 C8DA-C47 = C47-C123 = C47-C2GA
 1.54 with sigma of 0.01
 C3AA-C168 = C57-C3AA = C57-C021 = C95-C021 = C95-C3EA = C3EA-C168
 1.5 with sigma of 0.01
 C7IA-C6AA = C6AA-C177
 1.45 with sigma of 0.01
 C19-C114 = C7IA-C114
 1.45 with sigma of 0.01
 H02D-H2GA
 2.1 with sigma of 0.01
3. Restrained planarity
 C18, C05U, O01Z, C077, C6GA
 with sigma of 0.1
 C8GA, C1A, O7AA, C4, C3HA
 with sigma of 0.1
4. Uiso/Uaniso restraints and constraints
C026 \\sim C01X \\sim C2 \\sim C021 \\sim C024 \\sim C5IA \\sim C025 \\sim C02E
\\sim C02F \\sim C7IA \\sim C07H \\sim C07V \\sim C10 \\sim C01S \\sim C01U
\\sim C01V \\sim C01Y \\sim C022 \\sim C15 \\sim C027 \\sim C16 \\sim C028
\\sim C17 \\sim C02A \\sim C02B \\sim C19 \\sim C02C \\sim C02G \\sim C02N
\\sim C22 \\sim C03N \\sim C23 \\sim C06W \\sim C071 \\sim C25 \\sim C088 \\sim
C26 \\sim C08M \\sim C0AA \\sim C6FA \\sim C1AA \\sim C29 \\sim C2AA \\sim C30
\\sim C5AA \\sim C8AA \\sim C32 \\sim C9AA \\sim C33 \\sim C0BA \\sim C34 \\sim
C1BA \\sim C35 \\sim C3BA \\sim C36 \\sim C6CA \\sim C37 \\sim C4BA \\sim C38
\\sim C1EA \\sim C39 \\sim C8FA \\sim C5BA \\sim C41 \\sim C6BA \\sim C42 \\sim
C7BA \\sim C43 \\sim C8BA \\sim C44 \\sim C9BA \\sim C0CA \\sim C1CA \\sim C47
\\sim C2CA \\sim C48 \\sim C3CA \\sim C4CA \\sim C50 \\sim C51 \\sim C8CA \\sim
C52 \\sim C9CA \\sim C0DA \\sim C54 \\sim C1DA \\sim C55 \\sim C2DA \\sim C56
\\sim C3DA \\sim C57 \\sim C4DA \\sim C58 \\sim C5DA \\sim C59 \\sim C7DA \\sim
C60 \\sim C8DA \\sim C61 \\sim C9DA \\sim C62 \\sim C2EA \\sim C63 \\sim C3EA
\\sim C64 \\sim C4EA \\sim C65 \\sim C6EA \\sim C4HA \\sim C7EA \\sim C67 \\sim
C8EA \\sim C68 \\sim C9EA \\sim C4AA \\sim C0FA \\sim C70 \\sim C1FA \\sim C71
\\sim C2FA \\sim C72 \\sim C3FA \\sim C4FA \\sim C74 \\sim C7FA \\sim C75 \\sim
C9FA \\sim C76 \\sim C0GA \\sim C77 \\sim C1GA \\sim C78 \\sim C2GA \\sim C3GA
\\sim C80 \\sim C4GA \\sim C81 \\sim C5GA \\sim C82 \\sim C7GA \\sim C83 \\sim
C9GA \\sim C5HA \\sim C0HA \\sim C85 \\sim C5FA \\sim C86 \\sim C1HA \\sim C87
\\sim C020 \\sim C88 \\sim C3AA \\sim C89 \\sim C6AA \\sim C6HA \\sim C92 \\sim
C93 \\sim C94 \\sim C95 \\sim C96 \\sim C98 \\sim C99 \\sim C100 \\sim C101
\\sim C102 \\sim C103 \\sim C104 \\sim C105 \\sim C106 \\sim C107 \\sim C108
\\sim C110 \\sim C111 \\sim C112 \\sim C113 \\sim C114 \\sim C115 \\sim C116
\\sim C118 \\sim C120 \\sim C122 \\sim C123 \\sim C124 \\sim C125 \\sim C126
\\sim C127 \\sim C128 \\sim C129 \\sim C131 \\sim C132 \\sim C133 \\sim C134
\\sim C135 \\sim C136 \\sim C137 \\sim C138 \\sim C139 \\sim C140 \\sim C141
\\sim C142 \\sim C144 \\sim C147 \\sim C148 \\sim C149 \\sim C150 \\sim C151
\\sim C152 \\sim C153 \\sim C155 \\sim C156 \\sim C157 \\sim C159 \\sim C161
\\sim C163 \\sim C164 \\sim C165 \\sim C166 \\sim C167 \\sim C168 \\sim C169
\\sim C172 \\sim C175 \\sim C177 \\sim C178 \\sim C180 \\sim C182 \\sim C183
\\sim C184 \\sim C186 \\sim C187 \\sim C188 \\sim C190 \\sim C191 \\sim C192
\\sim C199 \\sim C18 \\sim C05U \\sim C077 \\sim C6GA \\sim C1A \\sim C4 \\sim
C8 \\sim C3HA \\sim C8GA: within 3.8A with sigma of 0.01 and sigma for terminal
atoms of 0.02
5. Others
 Fixed Sof: Ag0T(0.75) Ag1(0.25)
6.a Ternary CH refined with riding coordinates:
 C7IA(H7IA), C19(H19), C02G(H02M), C071(H071), C088(H088), C08M(H08M),
 C0AA(H0AA), C1AA(H1AA), C32(H32), C38(H38), C8BA(H8BA), C48(H48), C51(H51),
 C8CA(H8CA), C2DA(H2DA), C57(H57), C9DA(H9DA), C2EA(H2EA), C64(H64), C7EA(H7EA),
  C1GA(H1GA), C78(H78), C85(H85), C5FA(H5FA), C87(H87), C6HA(H6HA), C95(H95),
 C100(H100), C105(H105), C107(H107), C111(H111), C113(H113), C118(H118),
 C124(H124), C132(H132), C136(H136), C137(H137), C139(H139), C140(H140),
 C144(H144), C147(H147), C149(H149), C167(H167), C168(H168), C177(H177),
 C186(H186), C187(H187), C191(H191)
6.b Secondary CH2 refined with riding coordinates:
 C026(H02A,H02B), C01X(H01A,H01B), C2(H2A,H2B), C021(H02C,H02D), C07H(H07A,
 H07B), C07V(H07C,H07D), C10(H10A,H10B), C15(H15A,H15B), C027(H02E,H02F),
 C16(H16A,H16B), C028(H02G,H02H), C02A(H02I,H02J), C02C(H02K,H02L), C02N(H02N,
 H02O), C22(H22A,H22B), C03N(H03A,H03B), C06W(H06A,H06B), C25(H25A,H25B),
 C26(H26A,H26B), C6FA(H6FA,H6FB), C5AA(H5AA,H5AB), C34(H34A,H34B), C35(H35A,
 H35B), C41(H41A,H41B), C42(H42A,H42B), C43(H43A,H43B), C44(H44A,H44B),
 C9BA(H9BA,H9BB), C0CA(H0CA,H0CB), C1CA(H1CA,H1CB), C4CA(H4CA,H4CB), C52(H52A,
 H52B), C9CA(H9CA,H9CB), C55(H55A,H55B), C56(H56A,H56B), C3DA(H3DA,H3DB),
 C58(H58A,H58B), C8DA(H8DA,H8DB), C61(H61A,H61B), C63(H63A,H63B), C3EA(H3EA,
 H3EB), C4EA(H4EA,H4EB), C67(H67A,H67B), C8EA(H8EA,H8EB), C70(H70A,H70B),
 C1FA(H1FA,H1FB), C71(H71A,H71B), C72(H72A,H72B), C4FA(H4FA,H4FB), C74(H74A,
 H74B), C7FA(H7FA,H7FB), C9FA(H9FA,H9FB), C76(H76A,H76B), C0GA(H0GA,H0GB),
 C2GA(H2GA,H2GB), C82(H82A,H82B), C7GA(H7GA,H7GB), C83(H83A,H83B), C5HA(H5HA,
 H5HB), C86(H86A,H86B), C1HA(H1HA,H1HB), C020(H02P,H02Q), C88(H88A,H88B),
 C3AA(H3AA,H3AB), C89(H89A,H89B), C6AA(H6AA,H6AB), C92(H92A,H92B), C93(H93A,
 H93B), C96(H96A,H96B), C114(H11A,H11B), C120(H12A,H12B), C122(H12C,H12D),
 C123(H12E,H12F), C125(H12G,H12H), C127(H12I,H12J), C128(H12K,H12L), C129(H12M,
 H12N), C131(H13A,H13B), C134(H13C,H13D), C141(H14A,H14B), C150(H15C,H15D),
 C151(H15E,H15F), C152(H15G,H15H), C157(H15I,H15J), C159(H15K,H15L), C161(H16C,
 H16D), C163(H16E,H16F), C164(H16G,H16H), C165(H16I,H16J), C169(H16K,H16L),
 C178(H17A,H17B), C180(H18A,H18B), C182(H18C,H18D), C183(H18E,H18F), C184(H18G,
 H18H), C188(H18I,H18J), C190(H19A,H19B), C192(H19C,H19D), C199(H19E,H19F),
 C05U(H05A,H05B), C077(H07E,H07F), C1A(H1AB,H1AC), C8(H8A,H8B)
6.c Aromatic/amide H refined with riding coordinates:
 C5IA(H5IA), C23(H23), C29(H29), C8AA(H8AA), C9AA(H9AA), C1BA(H1BA),
 C6CA(H6CA), C37(H37), C1EA(H1EA), C39(H39), C8FA(H8FA), C5BA(H5BA), C7BA(H7BA),
  C2CA(H2CA), C3CA(H3CA), C50(H50), C0DA(H0DA), C1DA(H1DA), C4DA(H4DA),
 C7DA(H7DA), C60(H60), C62(H62), C6EA(H6EA), C4HA(H4HA), C68(H68), C9EA(H9EA),
 C4AA(H4AA), C0FA(H0FA), C2FA(H2FA), C3FA(H3FA), C75(H75), C77(H77), C3GA(H3GA),
  C80(H80), C4GA(H4GA), C5GA(H5GA), C0HA(H0HA), C94(H94), C98(H98), C99(H99),
 C101(H101), C102(H102), C103(H103), C104(H104), C106(H106), C108(H108),
 C110(H110), C112(H112), C115(H115), C116(H116), C133(H133), C135(H135),
 C138(H138), C142(H142), C148(H148), C153(H153), C155(H155), C156(H156),
 C166(H166), C175(H175), C4(H4)
6.d Idealised Me refined as rotating group:
 C18(H18K,H18L,H18M), C6GA(H6GA,H6GB,H6GC), C3HA(H3HA,H3HB,H3HC), C8GA(H8GA,
 H8GB,H8GC)
;
_olex2_submission_special_instructions 'No special instructions were received'

loop_
_space_group_symop_operation_xyz
'x, y, z'
'-x, -y, -z'

loop_
_atom_site_label
_atom_site_type_symbol
_atom_site_fract_x
_atom_site_fract_y
_atom_site_fract_z
_atom_site_U_iso_or_equiv
_atom_site_adp_type
_atom_site_occupancy
_atom_site_site_symmetry_order
_atom_site_calc_flag
_atom_site_refinement_flags_posn
_atom_site_refinement_flags_adp
_atom_site_refinement_flags_occupancy
Pt00 Pt 0.25501(2) 0.82982(2) 0.25536(2) 0.022 Uani 1 1 d . . .
Ag03 Ag 0.35709(4) 0.74415(4) 0.21417(2) 0.028 Uani 1 1 d . . .
S1A S 0.39334(16) 0.72578(14) 0.38817(8) 0.034 Uani 1 1 d . . .
Ag02 Ag 0.24230(4) 0.81610(4) 0.33582(2) 0.028 Uani 1 1 d . . .
Ag04 Ag 0.15458(4) 0.78576(4) 0.29588(2) 0.029 Uani 1 1 d . . .
Ag05 Ag 0.26508(4) 0.84634(4) 0.17478(2) 0.028 Uani 1 1 d . . .
Ag06 Ag 0.35302(4) 0.87380(4) 0.21249(2) 0.028 Uani 1 1 d . . .
Ag07 Ag 0.22030(5) 0.75202(4) 0.22101(2) 0.029 Uani 1 1 d . . .
Ag08 Ag 0.29797(4) 0.71683(4) 0.29129(2) 0.028 Uani 1 1 d . . .
Ag09 Ag 0.37995(4) 0.78944(4) 0.27773(2) 0.028 Uani 1 1 d . . .
Ag0A Ag 0.21429(5) 0.94497(4) 0.22124(2) 0.031 Uani 1 1 d . . .
Ag0B Ag 0.28628(5) 0.90851(4) 0.29159(2) 0.030 Uani 1 1 d . . .
Ag0C Ag 0.14999(5) 0.91308(4) 0.29649(2) 0.034 Uani 1 1 d . . .
Ag0D Ag 0.13362(5) 0.87190(4) 0.22862(3) 0.032 Uani 1 1 d . . .
Ag0E Ag 0.37310(5) 0.82339(4) 0.35433(3) 0.035 Uani 1 1 d . . .
Ag0F Ag 0.33079(5) 0.60281(4) 0.16376(3) 0.038 Uani 1 1 d . . .
Ag0G Ag 0.21950(5) 0.64564(4) 0.28120(3) 0.036 Uani 1 1 d . . .
Ag0H Ag 0.55611(5) 0.83213(4) 0.21196(3) 0.036 Uani 1 1 d . . .
Ag0I Ag 0.43057(5) 0.78967(4) 0.14524(3) 0.037 Uani 1 1 d . . .
Ag0J Ag 0.30457(5) 0.67709(4) 0.41844(3) 0.039 Uani 1 1 d . . .
Ag0K Ag 0.39606(5) 0.61343(4) 0.25086(3) 0.040 Uani 1 1 d . . .
Ag0L Ag 0.35816(5) 0.99339(4) 0.24906(3) 0.043 Uani 1 1 d . . .
Ag0M Ag 0.48460(5) 0.91091(5) 0.27946(3) 0.041 Uani 1 1 d . . .
Ag0N Ag 0.32902(6) 0.70826(4) 0.10389(3) 0.046 Uani 1 1 d . . .
Ag0O Ag 0.09549(5) 0.79276(5) 0.38074(3) 0.045 Uani 1 1 d . . .
Ag0P Ag 0.50498(5) 0.70607(5) 0.22278(3) 0.043 Uani 1 1 d . . .
Ag0Q Ag 0.19208(5) 0.79831(5) 0.12751(3) 0.046 Uani 1 1 d . . .
Ag0R Ag 0.43791(6) 0.67757(5) 0.33028(3) 0.044 Uani 1 1 d . . .
Ag0S Ag 0.20740(6) 1.06017(5) 0.24170(3) 0.048 Uani 1 1 d . . .
Ag0T Ag 0.19230(10) 0.64342(7) 0.39048(5) 0.041 Uani 0.75 1 d . . P
Ag0U Ag 0.08497(6) 0.91570(5) 0.14964(3) 0.053 Uani 1 1 d . . .
Ag0V Ag 0.01508(6) 0.91858(6) 0.34022(3) 0.056 Uani 1 1 d . . .
Ag0X Ag 0.01554(6) 1.04338(6) 0.23862(3) 0.061 Uani 1 1 d . . .
Cl1 Cl 0.49582(13) 0.78851(12) 0.28384(7) 0.025 Uani 1 1 d . . .
Cl01 Cl 0.31345(14) 0.63403(12) 0.34574(7) 0.024 Uani 1 1 d . . .
Cl2 Cl 0.41594(14) 0.66578(12) 0.16573(7) 0.026 Uani 1 1 d . . .
C026 C 0.3530(8) 0.5708(7) 0.0667(4) 0.058 Uani 1 1 d . U .
H02A H 0.306498 0.570223 0.069688 0.070 Uiso 1 1 calc R . .
H02B H 0.381332 0.545005 0.045888 0.070 Uiso 1 1 calc R . .
S1B S 0.30972(17) 0.58379(14) 0.23696(8) 0.036 Uani 1 1 d . . .
S1D S 0.27516(19) 1.07801(15) 0.27976(9) 0.044 Uani 1 1 d . . .
S1E S 0.53329(17) 0.77014(15) 0.16922(9) 0.037 Uani 1 1 d . . .
S1G S 0.13328(18) 1.04535(15) 0.20665(9) 0.043 Uani 1 1 d . . .
S1H S 0.48586(17) 0.63072(15) 0.27155(9) 0.038 Uani 1 1 d . . .
S1K S 0.02821(16) 0.94635(15) 0.21158(10) 0.043 Uani 1 1 d . . .
S1M S 0.04615(19) 1.00047(17) 0.30593(10) 0.053 Uani 1 1 d . . .
S1N S -0.02020(19) 0.83845(18) 0.36996(11) 0.052 Uani 1 1 d . . .
S1O S 0.14370(19) 0.88744(17) 0.08747(11) 0.055 Uani 1 1 d . . .
S14 S 0.37419(15) 0.92077(13) 0.32599(8) 0.031 Uani 1 1 d . . .
S15 S 0.13416(16) 0.69148(14) 0.33397(8) 0.032 Uani 1 1 d . . .
S16 S 0.44026(15) 0.92039(13) 0.20639(8) 0.030 Uani 1 1 d . . .
S17 S 0.20366(16) 0.77246(14) 0.40073(8) 0.033 Uani 1 1 d . . .
S18 S 0.22215(15) 0.70159(13) 0.16492(8) 0.031 Uani 1 1 d . . .
S19 S 0.33670(16) 0.80706(14) 0.11223(8) 0.032 Uani 1 1 d . . .
P1C P 0.58050(17) 0.94419(16) 0.27221(10) 0.039 Uani 1 1 d . . .
P1F P 0.30897(18) 0.59448(17) 0.46658(9) 0.042 Uani 1 1 d . . .
P1I P 0.35120(19) 0.64830(15) 0.05114(9) 0.039 Uani 1 1 d . . .
P1J P 0.65976(16) 0.83258(15) 0.22689(9) 0.035 Uani 1 1 d . . .
P1L P 0.3852(2) 0.53909(15) 0.11181(10) 0.042 Uani 1 1 d . . .
P1P P 0.1738(2) 0.5907(2) 0.45305(11) 0.057 Uani 1 1 d . . .
C01X C 0.0230(7) 0.6707(7) 0.3804(4) 0.059 Uani 1 1 d . U .
H01A H 0.053654 0.648493 0.399277 0.070 Uiso 1 1 calc R . .
H01B H 0.005923 0.713597 0.385011 0.070 Uiso 1 1 calc R . .
C2 C 0.3249(10) 1.1670(7) 0.2780(5) 0.080 Uani 1 1 d . U .
H2A H 0.370895 1.136541 0.274292 0.096 Uiso 1 1 calc R . .
H2B H 0.307186 1.166649 0.306235 0.096 Uiso 1 1 calc R . .
C021 C 0.1159(9) 1.1209(6) 0.3634(5) 0.101 Uani 1 1 d D U .
H02C H 0.124895 1.148052 0.378124 0.122 Uiso 1 1 calc R . .
H02D H 0.157431 1.102977 0.344794 0.122 Uiso 1 1 calc DR . .
C024 C 0.1539(8) 0.6727(7) 0.1627(4) 0.055 Uani 1 1 d . U .
C5IA C 0.3763(8) 0.4159(8) 0.4486(5) 0.070 Uani 1 1 d . U .
H5IA H 0.370383 0.379938 0.461150 0.083 Uiso 1 1 calc R . .
C025 C 0.3526(8) 0.5226(7) 0.4472(5) 0.064 Uani 1 1 d . U .
C02E C 0.3485(9) 0.5913(8) 0.5082(5) 0.074 Uani 1 1 d . U .
C02F C 0.3740(8) 0.4669(7) 0.1194(4) 0.058 Uani 1 1 d . U .
C7IA C -0.0799(8) 0.8272(8) 0.2441(4) 0.086 Uani 1 1 d D U .
H7IA H -0.062722 0.782457 0.246867 0.103 Uiso 1 1 calc R . .
C07H C 0.6011(9) 0.6621(9) 0.4259(6) 0.089 Uani 1 1 d . U .
H07A H 0.643108 0.652787 0.436641 0.106 Uiso 1 1 calc R . .
H07B H 0.612266 0.639707 0.402684 0.106 Uiso 1 1 calc R . .
C07V C 0.1150(8) 0.5719(7) 0.1551(4) 0.064 Uani 1 1 d . U .
H07C H 0.161190 0.541837 0.153561 0.077 Uiso 1 1 calc R . .
H07D H 0.083290 0.551606 0.153350 0.077 Uiso 1 1 calc R . .
C10 C -0.0820(9) 0.9421(9) 0.2637(5) 0.085 Uani 1 1 d . U .
H10A H -0.099555 0.986303 0.260474 0.102 Uiso 1 1 calc R . .
H10B H -0.051868 0.929407 0.283542 0.102 Uiso 1 1 calc R . .
C01S C 0.1848(8) 0.8205(7) 0.4408(4) 0.059 Uani 1 1 d . U .
C01U C 0.4352(8) 0.6410(7) 0.0227(4) 0.057 Uani 1 1 d . U .
C01V C 0.4611(7) 0.9682(6) 0.1622(4) 0.048 Uani 1 1 d . U .
C01Y C 0.3587(8) 0.8462(6) 0.0645(3) 0.049 Uani 1 1 d . U .
C022 C 0.3671(7) 0.9660(7) 0.3657(4) 0.050 Uani 1 1 d . U .
C15 C 0.4055(8) 0.9248(7) 0.3970(4) 0.053 Uani 1 1 d . U .
H15A H 0.453395 0.905035 0.385549 0.063 Uiso 1 1 calc R . .
H15B H 0.385528 0.893365 0.407451 0.063 Uiso 1 1 calc R . .
C027 C 0.1379(8) 0.8002(7) 0.4756(4) 0.063 Uani 1 1 d . U .
H02E H 0.095808 0.802821 0.467134 0.076 Uiso 1 1 calc R . .
H02F H 0.161045 0.758136 0.484840 0.076 Uiso 1 1 calc R . .
C16 C -0.0211(9) 0.8545(9) 0.2376(6) 0.090 Uani 1 1 d . U .
H16A H -0.003106 0.847776 0.262151 0.107 Uiso 1 1 calc R . .
H16B H 0.016178 0.832678 0.217824 0.107 Uiso 1 1 calc R . .
C028 C 0.3289(7) 0.9927(7) 0.4463(4) 0.056 Uani 1 1 d . U .
H02G H 0.326646 1.015968 0.467594 0.067 Uiso 1 1 calc R . .
H02H H 0.307381 0.962479 0.457420 0.067 Uiso 1 1 calc R . .
C17 C 0.4764(8) 0.5213(7) 0.1014(4) 0.058 Uani 1 1 d . U .
C02A C 0.2219(8) 0.5953(8) 0.4897(5) 0.068 Uani 1 1 d . U .
H02I H 0.225405 0.561094 0.509634 0.082 Uiso 1 1 calc R . .
H02J H 0.197206 0.632572 0.502705 0.082 Uiso 1 1 calc R . .
C02B C 0.1469(9) 1.0763(8) 0.1560(5) 0.072 Uani 1 1 d . U .
C19 C -0.1446(9) 0.9173(7) 0.2782(6) 0.088 Uani 1 1 d D U .
H19 H -0.172074 0.931960 0.303500 0.106 Uiso 1 1 calc R . .
C02C C 0.6512(7) 0.9096(6) 0.2349(4) 0.047 Uani 1 1 d . U .
H02K H 0.693637 0.908353 0.242254 0.056 Uiso 1 1 calc R . .
H02L H 0.645491 0.934978 0.210077 0.056 Uiso 1 1 calc R . .
C02G C 0.3379(8) 0.8695(7) -0.0043(4) 0.057 Uani 1 1 d . U .
H02M H 0.312897 0.863962 -0.023522 0.068 Uiso 1 1 calc R . .
C02N C 0.1439(8) 0.8844(7) 0.4279(4) 0.064 Uani 1 1 d . U .
H02N H 0.102165 0.885358 0.419740 0.077 Uiso 1 1 calc R . .
H02O H 0.170776 0.900069 0.405486 0.077 Uiso 1 1 calc R . .
C22 C 0.3227(8) 1.0793(7) 0.3981(4) 0.057 Uani 1 1 d . U .
H22A H 0.319080 1.104988 0.418371 0.068 Uiso 1 1 calc R . .
H22B H 0.298396 1.105299 0.377354 0.068 Uiso 1 1 calc R . .
C03N C 0.6756(8) 0.6802(7) 0.0619(4) 0.059 Uani 1 1 d . U .
H03A H 0.639170 0.701547 0.046304 0.070 Uiso 1 1 calc R . .
H03B H 0.715497 0.655875 0.044613 0.070 Uiso 1 1 calc R . .
C23 C 0.4147(9) 0.3627(7) 0.1411(5) 0.070 Uani 1 1 d . U .
H23 H 0.448189 0.329135 0.151531 0.083 Uiso 1 1 calc R . .
C06W C 0.5858(9) 0.5380(7) 0.2342(5) 0.078 Uani 1 1 d . U .
H06A H 0.548893 0.529255 0.226422 0.094 Uiso 1 1 calc R . .
H06B H 0.598471 0.567461 0.214332 0.094 Uiso 1 1 calc R . .
C071 C 0.0237(10) 0.9119(9) 0.0009(6) 0.094 Uani 1 1 d . U .
H071 H 0.019769 0.939844 -0.023305 0.113 Uiso 1 1 calc R . .
C25 C 0.0841(7) 0.7218(7) 0.1653(5) 0.060 Uani 1 1 d . U .
H25A H 0.073974 0.740416 0.189991 0.072 Uiso 1 1 calc R . .
H25B H 0.085183 0.753090 0.143718 0.072 Uiso 1 1 calc R . .
C088 C 0.6008(9) 0.4631(8) 0.3098(6) 0.085 Uani 1 1 d . U .
H088 H 0.588579 0.433552 0.330332 0.102 Uiso 1 1 calc R . .
C26 C 0.4480(8) 1.0190(6) 0.0825(4) 0.055 Uani 1 1 d . U .
H26A H 0.458620 1.044697 0.059137 0.066 Uiso 1 1 calc R . .
H26B H 0.417593 1.000109 0.076642 0.066 Uiso 1 1 calc R . .
C08M C -0.0448(11) 0.8825(9) 0.0629(6) 0.094 Uani 1 1 d . U .
H08M H -0.090533 0.890260 0.079176 0.113 Uiso 1 1 calc R . .
C0AA C -0.2006(9) 0.9278(9) 0.4413(5) 0.078 Uani 1 1 d . U .
H0AA H -0.246319 0.951924 0.434553 0.094 Uiso 1 1 calc R . .
C6FA C 0.5593(8) 1.0000(7) 0.1031(4) 0.055 Uani 1 1 d . U .
H6FA H 0.601083 0.968577 0.110103 0.066 Uiso 1 1 calc R . .
H6FB H 0.572412 1.025314 0.080256 0.066 Uiso 1 1 calc R . .
C1AA C 0.6469(9) 0.4806(8) 0.2369(6) 0.085 Uani 1 1 d . U .
H1AA H 0.663767 0.462473 0.211447 0.102 Uiso 1 1 calc R . .
C29 C 0.8413(8) 0.7396(7) 0.1639(4) 0.054 Uani 1 1 d . U .
H29 H 0.875427 0.701358 0.166325 0.065 Uiso 1 1 calc R . .
C2AA C 0.0626(7) 0.6627(7) 0.3389(4) 0.054 Uani 1 1 d . U .
C30 C 0.2794(10) 1.1509(7) 0.2573(5) 0.073 Uani 1 1 d . U .
C5AA C 0.4142(8) 0.8446(7) -0.0183(4) 0.057 Uani 1 1 d . U .
H5AA H 0.425829 0.864484 -0.044130 0.069 Uiso 1 1 calc R . .
H5AB H 0.428928 0.801151 -0.020625 0.069 Uiso 1 1 calc R . .
C8AA C 0.4235(9) 0.4166(7) 0.1337(4) 0.060 Uani 1 1 d . U .
H8AA H 0.463827 0.420127 0.138214 0.072 Uiso 1 1 calc R . .
C32 C 0.6943(8) 0.7256(7) 0.0790(4) 0.057 Uani 1 1 d . U .
H32 H 0.711258 0.751708 0.057811 0.068 Uiso 1 1 calc R . .
C9AA C 0.5156(8) 0.5019(7) 0.0662(4) 0.061 Uani 1 1 d . U .
H9AA H 0.494197 0.496230 0.046832 0.073 Uiso 1 1 calc R . .
C33 C 0.0856(9) 0.6173(8) 0.4785(5) 0.074 Uani 1 1 d . U .
C0BA C -0.0418(9) 0.9177(9) 0.2251(5) 0.075 Uani 1 1 d . U .
C34 C 0.2926(8) 0.9964(7) 0.3831(4) 0.056 Uani 1 1 d . U .
H34A H 0.271652 0.965851 0.394246 0.068 Uiso 1 1 calc R . .
H34B H 0.267467 1.022130 0.362641 0.068 Uiso 1 1 calc R . .
C1BA C 0.6691(7) 0.7351(6) 0.2802(4) 0.047 Uani 1 1 d . U .
H1BA H 0.638205 0.728540 0.267170 0.056 Uiso 1 1 calc R . .
C35 C 0.3243(9) 0.5006(7) 0.3004(4) 0.062 Uani 1 1 d . U .
H35A H 0.277930 0.523334 0.312774 0.074 Uiso 1 1 calc R . .
H35B H 0.355809 0.517802 0.306729 0.074 Uiso 1 1 calc R . .
C3BA C 0.0833(10) 0.8760(9) 0.0621(5) 0.091 Uani 1 1 d . U .
C36 C 0.4624(9) 0.7124(9) 0.4150(5) 0.079 Uani 1 1 d . U .
C6CA C 0.0434(9) 0.5844(8) 0.4787(5) 0.078 Uani 1 1 d . U .
H6CA H 0.059606 0.547994 0.466762 0.093 Uiso 1 1 calc R . .
C37 C 0.4800(8) 0.6508(7) 0.0403(5) 0.061 Uani 1 1 d . U .
H37 H 0.468323 0.661517 0.066265 0.073 Uiso 1 1 calc R . .
C4BA C 0.5673(8) 1.0249(7) 0.2607(4) 0.059 Uani 1 1 d . U .
C38 C 0.2893(8) 1.0348(7) 0.4154(4) 0.056 Uani 1 1 d . U .
H38 H 0.241261 1.055475 0.427204 0.067 Uiso 1 1 calc R . .
C1EA C 0.5440(9) 1.1443(8) 0.2456(5) 0.073 Uani 1 1 d . U .
H1EA H 0.533378 1.186318 0.240202 0.088 Uiso 1 1 calc R . .
C39 C 0.7551(7) 0.7525(7) 0.3204(4) 0.052 Uani 1 1 d . U .
H39 H 0.785263 0.758949 0.333940 0.063 Uiso 1 1 calc R . .
C8FA C 0.5319(8) 1.0619(7) 0.2896(5) 0.066 Uani 1 1 d . U .
H8FA H 0.516413 1.045998 0.314643 0.079 Uiso 1 1 calc R . .
C5BA C 0.2544(9) 0.7451(8) -0.0375(5) 0.075 Uani 1 1 d . U .
H5BA H 0.256136 0.779391 -0.054511 0.090 Uiso 1 1 calc R . .
C41 C 0.2173(9) 1.0471(8) 0.1361(5) 0.078 Uani 1 1 d . U .
H41A H 0.226888 1.003657 0.136305 0.094 Uiso 1 1 calc R . .
H41B H 0.249781 1.052557 0.150106 0.094 Uiso 1 1 calc R . .
C6BA C 0.5613(9) 0.5640(8) 0.2742(5) 0.074 Uani 1 1 d . U .
C42 C 0.4604(8) 1.0859(6) 0.1256(4) 0.055 Uani 1 1 d . U .
H42A H 0.471877 1.112006 0.102755 0.066 Uiso 1 1 calc R . .
H42B H 0.437367 1.110709 0.147643 0.066 Uiso 1 1 calc R . .
C7BA C 0.7434(7) 0.8501(7) 0.1574(4) 0.052 Uani 1 1 d . U .
H7BA H 0.710266 0.888673 0.154440 0.062 Uiso 1 1 calc R . .
C43 C 0.3160(8) 0.9350(7) 0.0021(4) 0.062 Uani 1 1 d . U .
H43A H 0.323663 0.958036 -0.023114 0.074 Uiso 1 1 calc R . .
H43B H 0.266915 0.949910 0.012385 0.074 Uiso 1 1 calc R . .
C8BA C 0.3136(10) 1.2115(7) 0.1966(5) 0.078 Uani 1 1 d . U .
H8BA H 0.332364 1.210590 0.168214 0.094 Uiso 1 1 calc R . .
C44 C 0.5884(7) 0.6781(6) 0.1209(4) 0.053 Uani 1 1 d . U .
H44A H 0.551874 0.699513 0.105352 0.063 Uiso 1 1 calc R . .
H44B H 0.571882 0.652368 0.142093 0.063 Uiso 1 1 calc R . .
C9BA C 0.3105(10) 1.1503(7) 0.2141(5) 0.074 Uani 1 1 d . U .
H9BA H 0.356751 1.120356 0.211038 0.089 Uiso 1 1 calc R . .
H9BB H 0.283103 1.138283 0.199788 0.089 Uiso 1 1 calc R . .
C0CA C 0.2116(10) 1.1945(7) 0.2635(5) 0.082 Uani 1 1 d . U .
H0CA H 0.193288 1.195034 0.291661 0.098 Uiso 1 1 calc R . .
H0CB H 0.181411 1.183999 0.250470 0.098 Uiso 1 1 calc R . .
C1CA C 0.0267(8) 0.6511(7) 0.1967(5) 0.063 Uani 1 1 d . U .
H1CA H 0.015660 0.668219 0.221999 0.076 Uiso 1 1 calc R . .
H1CB H -0.009002 0.635118 0.195133 0.076 Uiso 1 1 calc R . .
C47 C 0.0473(8) 1.0522(7) 0.3369(5) 0.092 Uani 1 1 d D U .
C2CA C 0.2133(8) 0.4857(8) 0.4172(5) 0.071 Uani 1 1 d . U .
H2CA H 0.216576 0.510917 0.393948 0.085 Uiso 1 1 calc R . .
C48 C 0.5245(8) 1.0369(6) 0.1359(4) 0.053 Uani 1 1 d . U .
H48 H 0.555363 1.055586 0.142053 0.064 Uiso 1 1 calc R . .
C3CA C 0.3589(9) 0.3570(7) 0.1337(4) 0.067 Uani 1 1 d . U .
H3CA H 0.353169 0.319103 0.138571 0.081 Uiso 1 1 calc R . .
C4CA C 0.4275(8) 0.9209(7) 0.0161(4) 0.059 Uani 1 1 d . U .
H4CA H 0.438791 0.941910 -0.009335 0.071 Uiso 1 1 calc R . .
H4CB H 0.451368 0.928269 0.034829 0.071 Uiso 1 1 calc R . .
C50 C 0.5446(9) 0.6443(7) 0.0187(5) 0.065 Uani 1 1 d . U .
H50 H 0.576934 0.650415 0.030718 0.078 Uiso 1 1 calc R . .
C51 C 0.1213(8) 0.8393(7) 0.5077(4) 0.064 Uani 1 1 d . U .
H51 H 0.091794 0.824999 0.529817 0.076 Uiso 1 1 calc R . .
C8CA C 0.0289(8) 0.6995(7) 0.1637(4) 0.062 Uani 1 1 d . U .
H8CA H -0.015543 0.733090 0.165327 0.074 Uiso 1 1 calc R . .
C52 C 0.0849(8) 0.9017(7) 0.4965(4) 0.065 Uani 1 1 d . U .
H52A H 0.076267 0.925997 0.518405 0.078 Uiso 1 1 calc R . .
H52B H 0.040742 0.905736 0.490020 0.078 Uiso 1 1 calc R . .
C9CA C 0.6172(8) 0.5811(8) 0.2855(5) 0.078 Uani 1 1 d . U .
H9CA H 0.627912 0.612254 0.266276 0.094 Uiso 1 1 calc R . .
H9CB H 0.602248 0.596738 0.311423 0.094 Uiso 1 1 calc R . .
C0DA C 0.6295(7) 0.8684(7) 0.3788(4) 0.058 Uani 1 1 d . U .
H0DA H 0.619313 0.838646 0.397320 0.070 Uiso 1 1 calc R . .
C54 C 0.2963(9) 0.6725(7) 0.0154(4) 0.066 Uani 1 1 d . U .
C1DA C 0.1813(8) 0.4745(8) 0.4858(5) 0.071 Uani 1 1 d . U .
H1DA H 0.163968 0.491297 0.510019 0.085 Uiso 1 1 calc R . .
C55 C 0.2421(10) 1.2559(7) 0.2031(5) 0.082 Uani 1 1 d . U .
H55A H 0.241733 1.295902 0.191076 0.099 Uiso 1 1 calc R . .
H55B H 0.212618 1.243649 0.190535 0.099 Uiso 1 1 calc R . .
C2DA C 0.3292(10) 1.2294(7) 0.2625(5) 0.079 Uani 1 1 d . U .
H2DA H 0.358302 1.239692 0.276908 0.095 Uiso 1 1 calc R . .
C56 C -0.0092(8) 0.5831(7) 0.3779(4) 0.063 Uani 1 1 d . U .
H56A H -0.047694 0.568655 0.380947 0.075 Uiso 1 1 calc R . .
H56B H 0.019782 0.559047 0.397235 0.075 Uiso 1 1 calc R . .
C3DA C 0.0457(8) 0.6696(7) 0.1242(5) 0.063 Uani 1 1 d . U .
H3DA H 0.010376 0.653067 0.122958 0.076 Uiso 1 1 calc R . .
H3DB H 0.046626 0.699885 0.101949 0.076 Uiso 1 1 calc R . .
C57 C 0.0602(8) 1.1561(8) 0.3414(5) 0.096 Uani 1 1 d D U .
H57 H 0.067900 1.192057 0.325795 0.116 Uiso 1 1 calc R . .
C4DA C 0.6157(9) 0.4957(7) 0.0869(5) 0.066 Uani 1 1 d . U .
H4DA H 0.663239 0.487333 0.081735 0.080 Uiso 1 1 calc R . .
C58 C 0.3610(10) 1.2248(7) 0.2191(5) 0.079 Uani 1 1 d . U .
H58A H 0.405677 1.192366 0.216574 0.095 Uiso 1 1 calc R . .
H58B H 0.367876 1.262757 0.207807 0.095 Uiso 1 1 calc R . .
C5DA C 0.1913(8) 0.5117(8) 0.4513(5) 0.067 Uani 1 1 d . U .
C59 C 0.6167(7) 0.9267(7) 0.3166(4) 0.053 Uani 1 1 d . U .
C7DA C 0.3923(8) 0.5190(7) 0.4106(4) 0.061 Uani 1 1 d . U .
H7DA H 0.398200 0.554305 0.396764 0.073 Uiso 1 1 calc R . .
C60 C 0.5998(7) 0.8866(7) 0.3449(4) 0.054 Uani 1 1 d . U .
H60 H 0.567116 0.870519 0.341636 0.065 Uiso 1 1 calc R . .
C8DA C -0.0159(9) 1.0688(8) 0.3680(5) 0.099 Uani 1 1 d D U .
H8DA H -0.015207 1.032898 0.386117 0.119 Uiso 1 1 calc R . .
H8DB H -0.056296 1.080366 0.355272 0.119 Uiso 1 1 calc R . .
C61 C 0.1848(8) 0.8332(8) 0.5213(4) 0.068 Uani 1 1 d . U .
H61A H 0.209549 0.790656 0.528699 0.081 Uiso 1 1 calc R . .
H61B H 0.173953 0.855837 0.544343 0.081 Uiso 1 1 calc R . .
C9DA C -0.0367(8) 0.6482(7) 0.3870(4) 0.062 Uani 1 1 d . U .
H9DA H -0.061970 0.652824 0.414142 0.074 Uiso 1 1 calc R . .
C62 C 0.5802(8) 0.5128(7) 0.1229(5) 0.064 Uani 1 1 d . U .
H62 H 0.602191 0.514567 0.143114 0.076 Uiso 1 1 calc R . .
C2EA C 0.2149(11) 1.2590(8) 0.2460(5) 0.084 Uani 1 1 d . U .
H2EA H 0.168378 1.289556 0.249792 0.100 Uiso 1 1 calc R . .
C63 C -0.1736(9) 0.9651(8) 0.4592(5) 0.080 Uani 1 1 d . U .
H63A H -0.167455 0.998046 0.440040 0.096 Uiso 1 1 calc R . .
H63B H -0.206795 0.982938 0.481840 0.096 Uiso 1 1 calc R . .
C3EA C 0.0320(8) 1.0865(9) 0.4149(5) 0.100 Uani 1 1 d D U .
H3EA H 0.029566 1.109494 0.436402 0.120 Uiso 1 1 calc R . .
H3EB H 0.024855 1.048755 0.426597 0.120 Uiso 1 1 calc R . .
C64 C 0.3970(8) 1.0504(7) 0.3812(4) 0.056 Uani 1 1 d . U .
H64 H 0.417556 1.081767 0.370168 0.067 Uiso 1 1 calc R . .
C4EA C 0.2586(10) 1.2729(7) 0.2686(5) 0.083 Uani 1 1 d . U .
H4EA H 0.259152 1.313920 0.260166 0.099 Uiso 1 1 calc R . .
H4EB H 0.239475 1.271347 0.296592 0.099 Uiso 1 1 calc R . .
C65 C -0.0792(8) 0.8663(8) 0.4152(5) 0.074 Uani 1 1 d . U .
C6EA C 0.5107(8) 0.5272(7) 0.1279(4) 0.059 Uani 1 1 d . U .
H6EA H 0.485080 0.542452 0.151685 0.071 Uiso 1 1 calc R . .
C4HA C 0.3111(9) 0.4042(7) 0.1194(4) 0.068 Uani 1 1 d . U .
H4HA H 0.272365 0.399287 0.113653 0.081 Uiso 1 1 calc R . .
C7EA C 0.4505(9) 0.8568(7) 0.0122(4) 0.062 Uani 1 1 d . U .
H7EA H 0.500564 0.841758 0.003311 0.074 Uiso 1 1 calc R . .
C67 C 0.1493(8) 0.6260(7) 0.1965(5) 0.062 Uani 1 1 d . U .
H67A H 0.138526 0.644268 0.221381 0.074 Uiso 1 1 calc R . .
H67B H 0.193424 0.592961 0.195945 0.074 Uiso 1 1 calc R . .
C8EA C 0.5402(9) 0.5194(7) 0.3056(5) 0.079 Uani 1 1 d . U .
H8EA H 0.522765 0.537461 0.330744 0.095 Uiso 1 1 calc R . .
H8EB H 0.503764 0.509496 0.298278 0.095 Uiso 1 1 calc R . .
C68 C 0.3173(9) 0.4602(7) 0.1130(4) 0.065 Uani 1 1 d . U .
H68 H 0.281949 0.493786 0.104076 0.078 Uiso 1 1 calc R . .
C9EA C 0.2510(9) 0.6472(8) 0.0131(5) 0.074 Uani 1 1 d . U .
H9EA H 0.247054 0.614464 0.030979 0.089 Uiso 1 1 calc R . .
C4AA C 0.5943(8) 1.0475(7) 0.2259(5) 0.064 Uani 1 1 d . U .
H4AA H 0.621812 1.021489 0.206577 0.077 Uiso 1 1 calc R . .
C0FA C 0.2311(9) 0.4263(8) 0.4141(5) 0.072 Uani 1 1 d . U .
H0FA H 0.249257 0.409810 0.389807 0.087 Uiso 1 1 calc R . .
C70 C -0.1500(8) 0.9037(8) 0.4047(5) 0.076 Uani 1 1 d . U .
H70A H -0.146667 0.937632 0.385601 0.092 Uiso 1 1 calc R . .
H70B H -0.166630 0.878545 0.392669 0.092 Uiso 1 1 calc R . .
C1FA C 0.0762(10) 0.9169(9) 0.0248(6) 0.097 Uani 1 1 d . U .
H1FA H 0.121110 0.907524 0.008033 0.116 Uiso 1 1 calc R . .
H1FB H 0.061869 0.958704 0.031239 0.116 Uiso 1 1 calc R . .
C71 C -0.0830(8) 0.6817(8) 0.3571(4) 0.063 Uani 1 1 d . U .
H71A H -0.119874 0.665130 0.360270 0.076 Uiso 1 1 calc R . .
H71B H -0.103950 0.724299 0.362302 0.076 Uiso 1 1 calc R . .
C2FA C 0.1966(9) 0.4149(8) 0.4841(5) 0.074 Uani 1 1 d . U .
H2FA H 0.190181 0.390305 0.507267 0.089 Uiso 1 1 calc R . .
C72 C 0.1683(8) 0.6455(7) 0.1240(4) 0.060 Uani 1 1 d . U .
H72A H 0.169645 0.676509 0.102139 0.072 Uiso 1 1 calc R . .
H72B H 0.212820 0.612987 0.121424 0.072 Uiso 1 1 calc R . .
C3FA C 0.2086(9) 0.6695(8) -0.0165(5) 0.078 Uani 1 1 d . U .
H3FA H 0.178798 0.649809 -0.018968 0.094 Uiso 1 1 calc R . .
C4FA C 0.4935(9) 0.6487(8) 0.4270(6) 0.087 Uani 1 1 d . U .
H4FA H 0.519629 0.626628 0.404154 0.104 Uiso 1 1 calc R . .
H4FB H 0.458085 0.631622 0.439654 0.104 Uiso 1 1 calc R . .
C74 C 0.0981(9) 1.0646(8) 0.1355(5) 0.077 Uani 1 1 d . U .
H74A H 0.050958 1.084148 0.148183 0.093 Uiso 1 1 calc R . .
H74B H 0.107070 1.021049 0.137011 0.093 Uiso 1 1 calc R . .
C7FA C -0.0064(10) 0.8204(9) 0.0532(6) 0.097 Uani 1 1 d . U .
H7FA H 0.005895 0.796704 0.077806 0.116 Uiso 1 1 calc R . .
H7FB H -0.038410 0.805539 0.045111 0.116 Uiso 1 1 calc R . .
C75 C 0.4243(9) 0.4643(7) 0.3933(5) 0.069 Uani 1 1 d . U .
H75 H 0.451632 0.462830 0.368336 0.083 Uiso 1 1 calc R . .
C9FA C 0.1786(9) 1.0607(8) 0.0741(5) 0.082 Uani 1 1 d . U .
H9FA H 0.185584 1.071621 0.045696 0.098 Uiso 1 1 calc R . .
H9FB H 0.188722 1.016908 0.078258 0.098 Uiso 1 1 calc R . .
C76 C 0.6641(7) 0.6899(6) 0.1618(4) 0.055 Uani 1 1 d . U .
H76A H 0.677420 0.718782 0.172380 0.065 Uiso 1 1 calc R . .
H76B H 0.647826 0.665138 0.183859 0.065 Uiso 1 1 calc R . .
C0GA C -0.1821(9) 0.9417(9) 0.2457(5) 0.089 Uani 1 1 d . U .
H0GA H -0.226895 0.936871 0.253440 0.106 Uiso 1 1 calc R . .
H0GB H -0.190051 0.985125 0.241364 0.106 Uiso 1 1 calc R . .
C77 C 0.5839(9) 0.4906(7) 0.0584(5) 0.068 Uani 1 1 d . U .
H77 H 0.609043 0.479348 0.033623 0.082 Uiso 1 1 calc R . .
C1GA C 0.4875(9) 0.7450(9) 0.4750(6) 0.086 Uani 1 1 d . U .
H1GA H 0.467863 0.771373 0.496893 0.103 Uiso 1 1 calc R . .
C78 C 0.3432(9) 0.4343(7) 0.3168(4) 0.065 Uani 1 1 d . U .
H78 H 0.341401 0.431153 0.345586 0.078 Uiso 1 1 calc R . .
C2GA C 0.1060(9) 1.0274(7) 0.3604(5) 0.099 Uani 1 1 d D U .
H2GA H 0.149459 1.020431 0.342304 0.118 Uiso 1 1 calc DR . .
H2GB H 0.106059 0.988494 0.374384 0.118 Uiso 1 1 calc R . .
C3GA C 0.4018(10) 0.5949(9) 0.5720(6) 0.091 Uani 1 1 d . U .
H3GA H 0.413689 0.590982 0.597002 0.109 Uiso 1 1 calc R . .
C80 C 0.5192(9) 1.1225(8) 0.2817(5) 0.072 Uani 1 1 d . U .
H80 H 0.493534 1.149066 0.301008 0.087 Uiso 1 1 calc R . .
C4GA C 0.6931(7) 0.6946(7) 0.3109(4) 0.054 Uani 1 1 d . U .
H4GA H 0.680501 0.660060 0.317657 0.065 Uiso 1 1 calc R . .
C81 C 0.6077(8) 0.7234(6) 0.1380(4) 0.051 Uani 1 1 d . U .
C5GA C 0.3229(10) 0.6395(9) 0.5283(5) 0.089 Uani 1 1 d . U .
H5GA H 0.282395 0.670442 0.522888 0.107 Uiso 1 1 calc R . .
C82 C 0.3997(9) 0.4697(7) 0.2382(4) 0.067 Uani 1 1 d . U .
H82A H 0.402408 0.473142 0.209631 0.080 Uiso 1 1 calc R . .
H82B H 0.433200 0.485160 0.243994 0.080 Uiso 1 1 calc R . .
C7GA C 0.0158(10) 0.8829(9) 0.0840(6) 0.096 Uani 1 1 d . U .
H7GA H -0.000605 0.921224 0.096019 0.116 Uiso 1 1 calc R . .
H7GB H 0.021126 0.850770 0.105473 0.116 Uiso 1 1 calc R . .
C83 C 0.4124(9) 0.3999(7) 0.2979(4) 0.070 Uani 1 1 d . U .
H83A H 0.424724 0.357516 0.308582 0.084 Uiso 1 1 calc R . .
H83B H 0.445374 0.416097 0.303437 0.084 Uiso 1 1 calc R . .
C9GA C 0.7344(7) 0.8122(6) 0.1899(4) 0.047 Uani 1 1 d . U .
C5HA C 0.4334(8) 0.8231(7) 0.0505(4) 0.057 Uani 1 1 d . U .
H5HA H 0.448511 0.779937 0.047181 0.068 Uiso 1 1 calc R . .
H5HB H 0.457462 0.828273 0.070072 0.068 Uiso 1 1 calc R . .
C0HA C 0.7313(7) 0.7929(7) 0.2889(4) 0.051 Uani 1 1 d . U .
H0HA H 0.745009 0.826849 0.281848 0.061 Uiso 1 1 calc R . .
C85 C 0.2921(9) 0.4180(7) 0.2636(4) 0.064 Uani 1 1 d . U .
H85 H 0.258672 0.402084 0.257481 0.077 Uiso 1 1 calc R . .
C5FA C 0.6794(9) 0.5238(8) 0.2860(5) 0.082 Uani 1 1 d . U .
H5FA H 0.717435 0.533339 0.292258 0.099 Uiso 1 1 calc R . .
C86 C 0.7070(8) 0.6066(7) 0.1192(4) 0.061 Uani 1 1 d . U .
H86A H 0.691286 0.580023 0.140158 0.073 Uiso 1 1 calc R . .
H86B H 0.747699 0.581515 0.102718 0.073 Uiso 1 1 calc R . .
C1HA C 0.7011(9) 0.4971(8) 0.2494(6) 0.086 Uani 1 1 d . U .
H1HA H 0.741315 0.460604 0.251563 0.103 Uiso 1 1 calc R . .
H1HB H 0.714809 0.525423 0.228958 0.103 Uiso 1 1 calc R . .
C87 C 0.1128(8) 0.6208(7) 0.1223(5) 0.065 Uani 1 1 d . U .
H87 H 0.123399 0.602706 0.097040 0.077 Uiso 1 1 calc R . .
C020 C 0.3219(8) 0.8352(7) 0.0361(3) 0.053 Uani 1 1 d . U .
H02P H 0.272512 0.849609 0.045690 0.063 Uiso 1 1 calc R . .
H02Q H 0.336774 0.791789 0.033361 0.063 Uiso 1 1 calc R . .
C88 C 0.2468(8) 0.8179(8) 0.4535(4) 0.067 Uani 1 1 d . U .
H88A H 0.275874 0.831913 0.431425 0.080 Uiso 1 1 calc R . .
H88B H 0.272405 0.776078 0.461964 0.080 Uiso 1 1 calc R . .
C3AA C -0.0103(9) 1.1698(8) 0.3632(5) 0.100 Uani 1 1 d D U .
H3AA H -0.041439 1.179583 0.344136 0.120 Uiso 1 1 calc R . .
H3AB H -0.021910 1.206093 0.376811 0.120 Uiso 1 1 calc R . .
C89 C -0.0544(9) 0.9066(8) 0.4333(5) 0.078 Uani 1 1 d . U .
H89A H -0.052227 0.941512 0.414893 0.093 Uiso 1 1 calc R . .
H89B H -0.008727 0.884178 0.439865 0.093 Uiso 1 1 calc R . .
C6AA C -0.1218(9) 0.8521(7) 0.2143(5) 0.085 Uani 1 1 d D U .
H6AA H -0.158584 0.835104 0.219667 0.102 Uiso 1 1 calc R . .
H6AB H -0.093999 0.838925 0.189047 0.102 Uiso 1 1 calc R . .
C6HA C 0.6518(8) 0.6395(7) 0.0948(4) 0.058 Uani 1 1 d . U .
H6HA H 0.639915 0.609785 0.083540 0.070 Uiso 1 1 calc R . .
C92 C 0.5180(9) 0.7350(8) 0.3915(5) 0.080 Uani 1 1 d . U .
H92A H 0.538350 0.713238 0.367897 0.096 Uiso 1 1 calc R . .
H92B H 0.497895 0.778018 0.383201 0.096 Uiso 1 1 calc R . .
C93 C 0.1303(10) 1.1431(8) 0.1558(5) 0.081 Uani 1 1 d . U .
H93A H 0.162707 1.150895 0.168667 0.097 Uiso 1 1 calc R . .
H93B H 0.084110 1.161624 0.170038 0.097 Uiso 1 1 calc R . .
C94 C 0.7991(7) 0.8330(7) 0.1296(4) 0.053 Uani 1 1 d . U .
H94 H 0.804229 0.860405 0.107833 0.064 Uiso 1 1 calc R . .
C95 C 0.1005(9) 1.0720(7) 0.3911(4) 0.094 Uani 1 1 d D U .
H95 H 0.136130 1.053108 0.407930 0.112 Uiso 1 1 calc R . .
C96 C 0.3960(8) 1.0159(6) 0.1524(4) 0.056 Uani 1 1 d . U .
H96A H 0.372511 1.040185 0.174624 0.067 Uiso 1 1 calc R . .
H96B H 0.365500 0.996866 0.146792 0.067 Uiso 1 1 calc R . .
C98 C 0.8467(7) 0.7791(7) 0.1319(4) 0.053 Uani 1 1 d . U .
H98 H 0.884246 0.768069 0.111457 0.064 Uiso 1 1 calc R . .
C99 C 0.3447(8) 0.4697(7) 0.4670(5) 0.069 Uani 1 1 d . U .
H99 H 0.318592 0.470029 0.492284 0.082 Uiso 1 1 calc R . .
C100 C 0.4137(8) 1.0562(7) 0.1163(4) 0.056 Uani 1 1 d . U .
H100 H 0.371102 1.087898 0.109728 0.067 Uiso 1 1 calc R . .
C101 C 0.5155(9) 0.6215(7) -0.0356(5) 0.071 Uani 1 1 d . U .
H101 H 0.526978 0.611366 -0.061712 0.085 Uiso 1 1 calc R . .
C102 C 0.2109(10) 0.7179(8) -0.0407(5) 0.082 Uani 1 1 d . U .
H102 H 0.182238 0.732929 -0.059774 0.098 Uiso 1 1 calc R . .
C103 C 0.4513(9) 0.6279(7) -0.0148(4) 0.065 Uani 1 1 d . U .
H103 H 0.418371 0.623060 -0.027034 0.078 Uiso 1 1 calc R . .
C104 C 0.4044(9) 0.5480(9) 0.5174(5) 0.082 Uani 1 1 d . U .
H104 H 0.427173 0.515387 0.501812 0.098 Uiso 1 1 calc R . .
C105 C 0.0324(8) 0.5719(8) 0.3366(4) 0.062 Uani 1 1 d . U .
H105 H 0.049561 0.528697 0.331755 0.074 Uiso 1 1 calc R . .
C106 C 0.7849(7) 0.7568(6) 0.1925(4) 0.050 Uani 1 1 d . U .
H106 H 0.780734 0.729727 0.214704 0.060 Uiso 1 1 calc R . .
C107 C 0.7243(8) 0.6504(7) 0.1362(4) 0.058 Uani 1 1 d . U .
H107 H 0.761448 0.628762 0.151724 0.070 Uiso 1 1 calc R . .
C108 C 0.6607(8) 0.9518(7) 0.3232(4) 0.059 Uani 1 1 d . U .
H108 H 0.670809 0.981759 0.304705 0.071 Uiso 1 1 calc R . .
C110 C 0.5808(9) 1.1102(8) 0.2188(5) 0.072 Uani 1 1 d . U .
H110 H 0.598720 1.126565 0.194695 0.087 Uiso 1 1 calc R . .
C111 C 0.5448(9) 0.6429(9) 0.4583(6) 0.087 Uani 1 1 d . U .
H111 H 0.564235 0.600484 0.469251 0.105 Uiso 1 1 calc R . .
C112 C -0.0042(9) 0.6898(9) 0.5131(5) 0.087 Uani 1 1 d . U .
H112 H -0.020732 0.726397 0.524839 0.104 Uiso 1 1 calc R . .
C113 C -0.0466(8) 0.6776(7) 0.3158(4) 0.062 Uani 1 1 d . U .
H113 H -0.078119 0.700949 0.297156 0.074 Uiso 1 1 calc R . .
C114 C -0.1133(9) 0.8525(7) 0.2802(5) 0.086 Uani 1 1 d D U .
H11A H -0.079859 0.840262 0.298113 0.103 Uiso 1 1 calc R . .
H11B H -0.148699 0.834878 0.291840 0.103 Uiso 1 1 calc R . .
C115 C 0.0636(9) 0.6679(9) 0.4955(5) 0.081 Uani 1 1 d . U .
H115 H 0.093274 0.688890 0.495617 0.098 Uiso 1 1 calc R . .
C116 C 0.5624(9) 0.6301(7) -0.0180(5) 0.069 Uani 1 1 d . U .
H116 H 0.606549 0.625937 -0.031717 0.083 Uiso 1 1 calc R . .
C118 C 0.1253(9) 0.9237(8) 0.4624(4) 0.068 Uani 1 1 d . U .
H118 H 0.099365 0.966057 0.454027 0.081 Uiso 1 1 calc R . .
C120 C 0.4008(8) 1.0120(6) 0.3489(4) 0.053 Uani 1 1 d . U .
H12A H 0.377754 1.038047 0.327706 0.064 Uiso 1 1 calc R . .
H12B H 0.448737 0.991465 0.337856 0.064 Uiso 1 1 calc R . .
C122 C 0.6309(7) 0.7635(6) 0.1051(4) 0.053 Uani 1 1 d . U .
H12C H 0.641576 0.793919 0.115854 0.063 Uiso 1 1 calc R . .
H12D H 0.594334 0.784511 0.089564 0.063 Uiso 1 1 calc R . .
C123 C 0.0549(11) 1.1107(7) 0.3152(5) 0.101 Uani 1 1 d D U .
H12E H 0.015679 1.131353 0.301537 0.121 Uiso 1 1 calc R . .
H12F H 0.096041 1.100160 0.295102 0.121 Uiso 1 1 calc R . .
C124 C 0.5727(9) 0.7262(9) 0.4152(6) 0.085 Uani 1 1 d . U .
H124 H 0.608860 0.740454 0.398919 0.103 Uiso 1 1 calc R . .
C125 C -0.2028(8) 0.8737(8) 0.4678(5) 0.078 Uani 1 1 d . U .
H12G H -0.218086 0.848839 0.454571 0.094 Uiso 1 1 calc R . .
H12H H -0.236811 0.886581 0.491274 0.094 Uiso 1 1 calc R . .
C126 C 0.3276(9) 0.5062(7) 0.2574(4) 0.061 Uani 1 1 d . U .
C127 C 0.7476(8) 0.6917(7) 0.1036(4) 0.059 Uani 1 1 d . U .
H12I H 0.759924 0.720433 0.115032 0.071 Uiso 1 1 calc R . .
H12J H 0.788605 0.667519 0.086910 0.071 Uiso 1 1 calc R . .
C128 C 0.6597(9) 0.4793(8) 0.3190(6) 0.085 Uani 1 1 d . U .
H12K H 0.645436 0.497586 0.344067 0.102 Uiso 1 1 calc R . .
H12L H 0.699497 0.442464 0.321509 0.102 Uiso 1 1 calc R . .
C129 C 0.0907(7) 0.5980(7) 0.3305(4) 0.058 Uani 1 1 d . U .
H12M H 0.123640 0.574831 0.348018 0.070 Uiso 1 1 calc R . .
H12N H 0.114786 0.594502 0.303407 0.070 Uiso 1 1 calc R . .
C131 C -0.0843(9) 0.8136(8) 0.4433(5) 0.080 Uani 1 1 d . U .
H13A H -0.039512 0.790004 0.450665 0.096 Uiso 1 1 calc R . .
H13B H -0.098797 0.787451 0.430698 0.096 Uiso 1 1 calc R . .
C132 C 0.5132(8) 0.9709(7) 0.0928(4) 0.055 Uani 1 1 d . U .
H132 H 0.537192 0.946260 0.070302 0.066 Uiso 1 1 calc R . .
C133 C 0.6737(8) 0.8946(7) 0.3845(4) 0.063 Uani 1 1 d . U .
H133 H 0.691892 0.884957 0.407980 0.076 Uiso 1 1 calc R . .
C134 C 0.3358(8) 0.9133(6) 0.0693(4) 0.056 Uani 1 1 d . U .
H13C H 0.286357 0.929181 0.078520 0.067 Uiso 1 1 calc R . .
H13D H 0.359085 0.920057 0.088616 0.067 Uiso 1 1 calc R . .
C135 C -0.0225(9) 0.6076(9) 0.4971(5) 0.084 Uani 1 1 d . U .
H135 H -0.051924 0.585843 0.498168 0.101 Uiso 1 1 calc R . .
C136 C 0.2290(9) 0.8581(8) 0.4879(4) 0.067 Uani 1 1 d . U .
H136 H 0.271102 0.856706 0.496372 0.080 Uiso 1 1 calc R . .
C137 C 0.4017(8) 0.9613(7) 0.4300(4) 0.055 Uani 1 1 d . U .
H137 H 0.426576 0.934849 0.450811 0.066 Uiso 1 1 calc R . .
C138 C 0.6911(8) 0.9345(7) 0.3564(4) 0.060 Uani 1 1 d . U .
H138 H 0.723908 0.950443 0.359429 0.072 Uiso 1 1 calc R . .
C139 C 0.4151(9) 0.4038(7) 0.2546(4) 0.069 Uani 1 1 d . U .
H139 H 0.460860 0.378713 0.242057 0.082 Uiso 1 1 calc R . .
C140 C -0.1366(9) 0.8361(9) 0.4802(5) 0.080 Uani 1 1 d . U .
H140 H -0.141257 0.801823 0.499050 0.096 Uiso 1 1 calc R . .
C141 C 0.4336(8) 1.0106(7) 0.4120(4) 0.057 Uani 1 1 d . U .
H14A H 0.431749 1.034709 0.432706 0.068 Uiso 1 1 calc R . .
H14B H 0.481666 0.991142 0.400852 0.068 Uiso 1 1 calc R . .
C142 C 0.7348(7) 0.7044(7) 0.3313(4) 0.054 Uani 1 1 d . U .
H142 H 0.749565 0.677806 0.353056 0.065 Uiso 1 1 calc R . .
C144 C 0.1082(9) 1.0911(8) 0.0904(5) 0.080 Uani 1 1 d . U .
H144 H 0.077253 1.083179 0.076013 0.096 Uiso 1 1 calc R . .
C147 C 0.3535(8) 0.9452(7) 0.0296(4) 0.060 Uani 1 1 d . U .
H147 H 0.339323 0.989000 0.032022 0.072 Uiso 1 1 calc R . .
C148 C 0.2968(9) 0.7232(7) -0.0095(4) 0.069 Uani 1 1 d . U .
H148 H 0.326527 0.743193 -0.007469 0.083 Uiso 1 1 calc R . .
C149 C -0.1077(9) 0.9282(9) 0.4720(5) 0.077 Uani 1 1 d . U .
H149 H -0.092249 0.953521 0.485134 0.093 Uiso 1 1 calc R . .
C150 C -0.1095(9) 0.8751(8) 0.4977(5) 0.080 Uani 1 1 d . U .
H15C H -0.138589 0.887509 0.522754 0.095 Uiso 1 1 calc R . .
H15D H -0.063256 0.851375 0.502966 0.095 Uiso 1 1 calc R . .
C151 C 0.2755(9) 0.4841(7) 0.2474(4) 0.064 Uani 1 1 d . U .
H15E H 0.277689 0.487791 0.218856 0.077 Uiso 1 1 calc R . .
H15F H 0.229289 0.508195 0.259167 0.077 Uiso 1 1 calc R . .
C152 C 0.5049(8) 1.0000(6) 0.1709(4) 0.052 Uani 1 1 d . U .
H15G H 0.479806 1.025941 0.192163 0.062 Uiso 1 1 calc R . .
H15H H 0.546150 0.970104 0.179610 0.062 Uiso 1 1 calc R . .
C153 C -0.0471(10) 0.6593(9) 0.5136(5) 0.086 Uani 1 1 d . U .
H153 H -0.093219 0.674576 0.525352 0.103 Uiso 1 1 calc R . .
C155 C 0.3578(10) 0.6446(9) 0.5593(5) 0.094 Uani 1 1 d . U .
H155 H 0.348721 0.681782 0.569139 0.113 Uiso 1 1 calc R . .
C156 C 0.4158(8) 0.4157(8) 0.4122(5) 0.069 Uani 1 1 d . U .
H156 H 0.437500 0.379041 0.400581 0.083 Uiso 1 1 calc R . .
C157 C 0.2885(9) 0.4133(7) 0.3076(4) 0.068 Uani 1 1 d . U .
H15I H 0.296090 0.371338 0.318431 0.081 Uiso 1 1 calc R . .
H15J H 0.243137 0.438425 0.319757 0.081 Uiso 1 1 calc R . .
C159 C 0.4969(8) 0.9307(6) 0.1285(4) 0.054 Uani 1 1 d . U .
H15K H 0.467803 0.910343 0.122981 0.065 Uiso 1 1 calc R . .
H15L H 0.539307 0.899827 0.135190 0.065 Uiso 1 1 calc R . .
C161 C 0.4326(9) 0.7491(8) 0.4504(5) 0.081 Uani 1 1 d . U .
H16C H 0.397625 0.734657 0.467254 0.097 Uiso 1 1 calc R . .
H16D H 0.410181 0.791495 0.441494 0.097 Uiso 1 1 calc R . .
C163 C 0.0596(10) 0.8490(9) -0.0074(6) 0.097 Uani 1 1 d . U .
H16E H 0.042595 0.841237 -0.029295 0.116 Uiso 1 1 calc R . .
H16F H 0.108349 0.842813 -0.015855 0.116 Uiso 1 1 calc R . .
C164 C 0.1906(8) 0.9203(7) 0.4731(5) 0.068 Uani 1 1 d . U .
H16G H 0.218614 0.933297 0.450020 0.081 Uiso 1 1 calc R . .
H16H H 0.180944 0.947782 0.493358 0.081 Uiso 1 1 calc R . .
C165 C 0.6294(9) 0.4356(8) 0.2697(5) 0.084 Uani 1 1 d . U .
H16I H 0.670672 0.400248 0.272232 0.101 Uiso 1 1 calc R . .
H16J H 0.595529 0.422020 0.262555 0.101 Uiso 1 1 calc R . .
C166 C 0.2211(9) 0.3898(8) 0.4491(5) 0.073 Uani 1 1 d . U .
H166 H 0.231453 0.348109 0.448255 0.088 Uiso 1 1 calc R . .
C167 C 0.2261(10) 1.0764(8) 0.0919(5) 0.080 Uani 1 1 d . U .
H167 H 0.273686 1.058984 0.078300 0.096 Uiso 1 1 calc R . .
C168 C -0.0235(10) 1.1216(7) 0.3924(5) 0.098 Uani 1 1 d D U .
H168 H -0.068650 1.135846 0.409379 0.118 Uiso 1 1 calc R . .
C169 C -0.0163(8) 0.6118(7) 0.3081(4) 0.064 Uani 1 1 d . U .
H16K H 0.008952 0.608508 0.281247 0.076 Uiso 1 1 calc R . .
H16L H -0.053517 0.596210 0.309962 0.076 Uiso 1 1 calc R . .
C172 C 0.6883(7) 0.7842(6) 0.2679(4) 0.046 Uani 1 1 d . U .
C175 C 0.4284(10) 0.5515(9) 0.5501(5) 0.089 Uani 1 1 d . U .
H175 H 0.467310 0.519635 0.556804 0.106 Uiso 1 1 calc R . .
C177 C -0.1521(9) 0.9169(7) 0.2103(6) 0.085 Uani 1 1 d D U .
H177 H -0.183396 0.931372 0.190743 0.102 Uiso 1 1 calc R . .
C178 C 0.0889(9) 1.1558(8) 0.0930(5) 0.082 Uani 1 1 d . U .
H17A H 0.086003 1.176528 0.066642 0.098 Uiso 1 1 calc R . .
H17B H 0.043337 1.170290 0.108888 0.098 Uiso 1 1 calc R . .
C180 C -0.0385(10) 0.9263(9) 0.0286(6) 0.099 Uani 1 1 d . U .
H18A H -0.075996 0.933032 0.014241 0.119 Uiso 1 1 calc R . .
H18B H -0.045907 0.964764 0.038504 0.119 Uiso 1 1 calc R . .
C182 C -0.0869(9) 0.9386(9) 0.1974(5) 0.087 Uani 1 1 d . U .
H18C H -0.062178 0.923737 0.172018 0.104 Uiso 1 1 calc R . .
H18D H -0.102782 0.982836 0.194157 0.104 Uiso 1 1 calc R . .
C183 C 0.5428(9) 0.7603(9) 0.4483(5) 0.086 Uani 1 1 d . U .
H18E H 0.525049 0.803125 0.438891 0.103 Uiso 1 1 calc R . .
H18F H 0.578884 0.755302 0.463313 0.103 Uiso 1 1 calc R . .
C184 C 0.5092(10) 0.6819(9) 0.4890(6) 0.090 Uani 1 1 d . U .
H18G H 0.539146 0.674794 0.508401 0.108 Uiso 1 1 calc R . .
H18H H 0.469019 0.671565 0.502219 0.108 Uiso 1 1 calc R . .
C186 C 0.0524(10) 0.8054(10) 0.0254(6) 0.094 Uani 1 1 d . U .
H186 H 0.065467 0.764182 0.017279 0.113 Uiso 1 1 calc R . .
C187 C 0.1356(9) 1.1720(8) 0.1100(5) 0.081 Uani 1 1 d . U .
H187 H 0.123860 1.216383 0.108206 0.097 Uiso 1 1 calc R . .
C188 C 0.0149(8) 0.6995(7) 0.3105(4) 0.062 Uani 1 1 d . U .
H18I H 0.039562 0.695285 0.283531 0.074 Uiso 1 1 calc R . .
H18J H -0.001489 0.742271 0.315228 0.074 Uiso 1 1 calc R . .
C190 C 0.1086(10) 0.8123(9) 0.0478(6) 0.097 Uani 1 1 d . U .
H19A H 0.116354 0.781867 0.070231 0.116 Uiso 1 1 calc R . .
H19B H 0.152146 0.805628 0.029803 0.116 Uiso 1 1 calc R . .
C191 C 0.0944(8) 0.6014(7) 0.1938(5) 0.064 Uani 1 1 d . U .
H191 H 0.092765 0.570180 0.215881 0.076 Uiso 1 1 calc R . .
C192 C 0.2071(9) 1.1420(8) 0.0942(5) 0.080 Uani 1 1 d . U .
H19C H 0.235558 1.148322 0.110698 0.096 Uiso 1 1 calc R . .
H19D H 0.217302 1.161017 0.067843 0.096 Uiso 1 1 calc R . .
C199 C 0.3606(9) 0.3833(7) 0.2455(5) 0.067 Uani 1 1 d . U .
H19E H 0.362669 0.387128 0.216962 0.081 Uiso 1 1 calc R . .
H19F H 0.370349 0.340554 0.254756 0.081 Uiso 1 1 calc R . .
Sb10 Sb 0.40435(14) 0.23577(7) 0.38898(5) 0.157 Uani 1 1 d D . .
F078 F 0.4352(13) 0.2536(8) 0.4282(5) 0.227 Uani 1 1 d . . .
F08B F 0.3577(14) 0.3121(7) 0.3734(7) 0.293 Uani 1 1 d . . .
F3 F 0.4913(7) 0.2257(12) 0.3623(7) 0.320 Uani 1 1 d D . .
F08U F 0.3795(15) 0.2127(10) 0.3500(5) 0.320 Uani 1 1 d . . .
F117 F 0.4329(10) 0.1592(6) 0.4083(5) 0.193 Uani 1 1 d . . .
F162 F 0.3143(10) 0.2404(11) 0.4214(5) 0.236 Uani 1 1 d . . .
Sb0Z Sb 0.20820(8) 0.47933(7) 0.01655(4) 0.095 Uani 1 1 d . . .
F046 F 0.2686(7) 0.4029(6) 0.0249(5) 0.163 Uani 1 1 d . . .
F06O F 0.2747(11) 0.5057(7) 0.0248(6) 0.204 Uani 1 1 d . . .
F07B F 0.1455(11) 0.4523(9) 0.0087(8) 0.251 Uani 1 1 d . . .
F7 F 0.1806(12) 0.4808(13) 0.0652(6) 0.324 Uani 1 1 d . . .
F08W F 0.1489(11) 0.5558(7) 0.0112(7) 0.235 Uani 1 1 d . . .
F174 F 0.2389(10) 0.4850(11) -0.0328(5) 0.232 Uani 1 1 d . . .
Sb0W Sb 0.74799(6) 1.03443(6) 0.11033(3) 0.071 Uani 1 1 d . . .
F01R F 0.6632(4) 1.0800(4) 0.0984(3) 0.084 Uani 1 1 d . . .
F01T F 0.7540(6) 0.9786(5) 0.0771(3) 0.111 Uani 1 1 d . . .
F01W F 0.7069(6) 0.9930(5) 0.1508(3) 0.099 Uani 1 1 d . . .
F02 F 0.8323(5) 0.9878(7) 0.1227(3) 0.136 Uani 1 1 d . . .
F02J F 0.7874(6) 1.0763(7) 0.0702(4) 0.137 Uani 1 1 d . . .
F02T F 0.7389(7) 1.0847(6) 0.1438(4) 0.127 Uani 1 1 d . . .
Sb0Y Sb 0.79739(7) 0.51861(6) 0.39320(3) 0.080 Uani 1 1 d . . .
F033 F 0.7340(7) 0.5166(8) 0.4351(4) 0.173 Uani 1 1 d . . .
F037 F 0.8585(7) 0.4728(6) 0.4252(4) 0.153 Uani 1 1 d . . .
F05M F 0.7297(8) 0.5659(6) 0.3645(4) 0.145 Uani 1 1 d . . .
F08D F 0.7967(10) 0.4527(7) 0.3766(7) 0.226 Uani 1 1 d . . .
F08G F 0.7984(11) 0.5865(7) 0.4105(6) 0.205 Uani 1 1 d . . .
F189 F 0.8641(10) 0.5240(12) 0.3540(4) 0.254 Uani 1 1 d . . .
O01Z O 0.6742(6) 0.8112(6) 0.4648(3) 0.087 Uani 1 1 d . . .
C18 C 0.7597(11) 0.7309(10) 0.4365(6) 0.112 Uani 1 1 d . U .
H18K H 0.729422 0.730760 0.419336 0.168 Uiso 1 1 calc GR . .
H18L H 0.791884 0.690370 0.440699 0.168 Uiso 1 1 calc GR . .
H18M H 0.784541 0.757871 0.424529 0.168 Uiso 1 1 calc GR . .
C05U C 0.7215(11) 0.7507(10) 0.4724(6) 0.100 Uani 1 1 d . U .
H05A H 0.751618 0.750844 0.490004 0.120 Uiso 1 1 calc R . .
H05B H 0.696268 0.723654 0.484782 0.120 Uiso 1 1 calc R . .
C077 C 0.6306(11) 0.8386(10) 0.4992(6) 0.103 Uani 1 1 d . U .
H07E H 0.658230 0.840182 0.517924 0.123 Uiso 1 1 calc R . .
H07F H 0.601707 0.814882 0.512045 0.123 Uiso 1 1 calc R . .
C6GA C 0.5872(11) 0.9010(10) 0.4865(6) 0.112 Uani 1 1 d . U .
H6GA H 0.564130 0.899276 0.465746 0.167 Uiso 1 1 calc GR . .
H6GB H 0.615705 0.925540 0.476918 0.167 Uiso 1 1 calc GR . .
H6GC H 0.553421 0.918567 0.508638 0.167 Uiso 1 1 calc GR . .
C1A C 0.6250(15) 0.3005(12) 0.1441(8) 0.171 Uani 1 1 d . U .
H1AB H 0.669419 0.269731 0.147375 0.205 Uiso 1 1 calc R . .
H1AC H 0.631260 0.322974 0.118476 0.205 Uiso 1 1 calc R . .
C4 C 0.5918(15) 0.2337(12) 0.1166(8) 0.162 Uani 1 1 d . U .
H4 H 0.629880 0.223036 0.096545 0.194 Uiso 1 1 calc R . .
O7AA O 0.5796(11) 0.2703(9) 0.1426(7) 0.198 Uani 1 1 d . . .
Cl0A Cl 0.2486(6) 1.2781(4) 0.0953(3) 0.206 Uani 1 1 d . . .
Cl5 Cl 0.3781(6) 1.2270(5) 0.0546(4) 0.253 Uani 1 1 d . . .
C8 C 0.2969(11) 1.2622(9) 0.0499(6) 0.115 Uani 1 1 d . U .
H8A H 0.280980 1.236494 0.037828 0.138 Uiso 1 1 calc R . .
H8B H 0.292003 1.299699 0.032865 0.138 Uiso 1 1 calc R . .
C3HA C 0.5325(13) 0.2114(10) 0.1249(7) 0.139 Uani 1 1 d . U .
H3HA H 0.495853 0.239293 0.111673 0.208 Uiso 1 1 calc GR . .
H3HB H 0.516489 0.208544 0.152917 0.208 Uiso 1 1 calc GR . .
H3HC H 0.546981 0.171821 0.115292 0.208 Uiso 1 1 calc GR . .
C8GA C 0.6077(15) 0.3409(13) 0.1730(9) 0.186 Uani 1 1 d . U .
H8GA H 0.573929 0.378781 0.165170 0.279 Uiso 1 1 calc GR . .
H8GB H 0.648301 0.348092 0.176115 0.279 Uiso 1 1 calc GR . .
H8GC H 0.589027 0.323653 0.197756 0.279 Uiso 1 1 calc GR . .
Ag1 Ag 0.1917(4) 0.6577(3) 0.39647(15) 0.059 Uani 0.25 1 d . . P

loop_
_atom_site_aniso_label
_atom_site_aniso_U_11
_atom_site_aniso_U_22
_atom_site_aniso_U_33
_atom_site_aniso_U_23
_atom_site_aniso_U_13
_atom_site_aniso_U_12
Pt00 0.026 0.026 0.017 0.000 -0.003 -0.013
Ag03 0.031 0.031 0.021 -0.002 -0.002 -0.012
S1A 0.038 0.038 0.030 0.005 -0.007 -0.022
Ag02 0.034 0.033 0.019 0.000 -0.003 -0.016
Ag04 0.030 0.036 0.024 0.002 -0.003 -0.018
Ag05 0.034 0.033 0.020 0.000 -0.003 -0.016
Ag06 0.031 0.035 0.025 0.001 -0.003 -0.021
Ag07 0.036 0.031 0.025 -0.002 -0.006 -0.018
Ag08 0.031 0.029 0.024 0.003 -0.002 -0.015
Ag09 0.029 0.032 0.028 0.000 -0.008 -0.015
Ag0A 0.036 0.029 0.028 0.002 -0.004 -0.015
Ag0B 0.037 0.033 0.025 -0.003 -0.005 -0.020
Ag0C 0.035 0.037 0.026 -0.004 -0.001 -0.008
Ag0D 0.029 0.035 0.034 0.002 -0.008 -0.013
Ag0E 0.045 0.034 0.029 0.002 -0.006 -0.021
Ag0F 0.047 0.039 0.028 -0.005 -0.004 -0.017
Ag0G 0.038 0.043 0.032 -0.004 -0.001 -0.021
Ag0H 0.032 0.046 0.035 -0.002 -0.009 -0.020
Ag0I 0.042 0.047 0.030 0.004 -0.010 -0.025
Ag0J 0.048 0.042 0.031 0.007 -0.008 -0.022
Ag0K 0.043 0.039 0.043 -0.004 -0.007 -0.018
Ag0L 0.052 0.038 0.039 -0.002 -0.001 -0.022
Ag0M 0.035 0.052 0.045 -0.008 -0.005 -0.025
Ag0N 0.069 0.040 0.030 -0.006 -0.004 -0.020
Ag0O 0.037 0.064 0.034 -0.007 -0.002 -0.018
Ag0P 0.042 0.052 0.038 0.001 -0.005 -0.021
Ag0Q 0.048 0.047 0.046 0.008 -0.015 -0.019
Ag0R 0.055 0.044 0.035 -0.001 -0.003 -0.020
Ag0S 0.061 0.044 0.043 -0.008 -0.005 -0.024
Ag0T 0.038 0.058 0.034 0.014 -0.013 -0.027
Ag0U 0.048 0.052 0.054 0.008 -0.003 -0.020
Ag0V 0.047 0.070 0.052 -0.015 -0.009 -0.017
Ag0X 0.065 0.079 0.049 0.002 -0.010 -0.038
Cl1 0.019 0.033 0.024 -0.001 -0.001 -0.013
Cl01 0.029 0.028 0.017 0.005 -0.006 -0.014
Cl2 0.036 0.027 0.019 -0.002 -0.001 -0.017
C026 0.071 0.061 0.051 -0.006 -0.009 -0.034
S1B 0.043 0.041 0.025 0.000 -0.005 -0.016
S1D 0.061 0.039 0.036 -0.002 -0.003 -0.025
S1E 0.040 0.043 0.034 -0.007 -0.007 -0.019
S1G 0.046 0.041 0.039 0.008 -0.008 -0.018
S1H 0.039 0.046 0.033 -0.002 -0.005 -0.022
S1K 0.027 0.042 0.058 0.008 -0.010 -0.013
S1M 0.052 0.054 0.038 -0.008 -0.013 0.006
S1N 0.042 0.067 0.048 -0.021 -0.009 -0.012
S1O 0.044 0.058 0.053 0.015 -0.003 -0.018
S14 0.036 0.036 0.030 0.001 -0.006 -0.023
S15 0.033 0.035 0.029 0.000 -0.002 -0.015
S16 0.032 0.034 0.029 0.004 -0.004 -0.018
S17 0.037 0.038 0.025 -0.003 -0.002 -0.014
S18 0.032 0.037 0.030 -0.004 -0.008 -0.016
S19 0.039 0.039 0.024 0.001 -0.005 -0.021
P1C 0.035 0.051 0.038 -0.005 -0.004 -0.023
P1F 0.042 0.055 0.033 0.013 -0.011 -0.025
P1I 0.054 0.038 0.029 -0.006 -0.003 -0.022
P1J 0.030 0.044 0.035 -0.002 -0.006 -0.018
P1L 0.059 0.037 0.034 -0.006 0.000 -0.022
P1P 0.048 0.082 0.045 0.030 -0.014 -0.038
C01X 0.055 0.084 0.053 0.009 -0.018 -0.044
C2 0.118 0.059 0.074 0.007 -0.011 -0.051
C021 0.106 0.097 0.095 -0.015 -0.001 -0.033
C024 0.059 0.063 0.064 0.000 -0.022 -0.041
C5IA 0.073 0.072 0.069 0.016 -0.025 -0.033
C025 0.068 0.073 0.061 0.013 -0.030 -0.034
C02E 0.077 0.084 0.067 0.006 -0.034 -0.028
C02F 0.074 0.056 0.051 -0.009 -0.003 -0.032
C7IA 0.076 0.110 0.090 0.007 -0.023 -0.054
C07H 0.077 0.100 0.101 0.006 -0.038 -0.039
C07V 0.065 0.068 0.077 -0.002 -0.020 -0.040
C10 0.076 0.113 0.091 0.002 -0.024 -0.059
C01S 0.064 0.076 0.048 -0.021 0.001 -0.037
C01U 0.071 0.062 0.049 -0.008 -0.005 -0.038
C01V 0.064 0.056 0.035 0.011 -0.009 -0.040
C01Y 0.069 0.066 0.020 0.005 -0.011 -0.035
C022 0.058 0.062 0.043 -0.011 -0.003 -0.035
C15 0.062 0.065 0.042 -0.014 -0.006 -0.035
C027 0.070 0.078 0.048 -0.022 0.003 -0.034
C16 0.078 0.112 0.095 0.008 -0.024 -0.055
C028 0.064 0.066 0.045 -0.013 -0.001 -0.032
C17 0.069 0.059 0.054 -0.007 -0.002 -0.033
C02A 0.068 0.078 0.066 0.015 -0.023 -0.036
C02B 0.078 0.070 0.069 0.014 -0.015 -0.034
C19 0.078 0.115 0.091 0.003 -0.025 -0.054
C02C 0.050 0.062 0.046 -0.007 -0.012 -0.036
C02G 0.075 0.071 0.028 0.008 -0.012 -0.033
C02N 0.071 0.078 0.049 -0.020 0.002 -0.032
C22 0.066 0.065 0.048 -0.015 -0.003 -0.032
C03N 0.066 0.060 0.053 -0.013 -0.001 -0.026
C23 0.086 0.061 0.060 -0.005 -0.004 -0.027
C06W 0.071 0.066 0.088 -0.016 -0.018 -0.006
C071 0.093 0.100 0.079 0.004 -0.015 -0.023
C25 0.062 0.067 0.070 0.000 -0.019 -0.041
C088 0.075 0.069 0.095 -0.008 -0.019 -0.004
C26 0.072 0.061 0.040 0.012 -0.009 -0.038
C08M 0.093 0.100 0.080 0.002 -0.014 -0.025
C0AA 0.064 0.104 0.072 -0.039 -0.005 -0.026
C6FA 0.069 0.061 0.041 0.014 -0.005 -0.039
C1AA 0.074 0.070 0.093 -0.014 -0.016 -0.002
C29 0.054 0.063 0.053 -0.006 -0.007 -0.030
C2AA 0.053 0.081 0.047 0.011 -0.016 -0.048
C30 0.115 0.052 0.069 0.004 -0.011 -0.055
C5AA 0.077 0.069 0.027 0.007 -0.007 -0.033
C8AA 0.075 0.056 0.056 -0.006 -0.002 -0.033
C32 0.065 0.057 0.052 -0.011 -0.001 -0.028
C9AA 0.070 0.060 0.057 -0.007 -0.001 -0.031
C33 0.064 0.083 0.074 0.017 -0.012 -0.034
C0BA 0.070 0.105 0.083 0.003 -0.028 -0.063
C34 0.065 0.066 0.049 -0.013 -0.005 -0.035
C1BA 0.044 0.060 0.045 0.003 -0.017 -0.027
C35 0.090 0.056 0.050 0.004 -0.016 -0.039
C3BA 0.090 0.096 0.075 0.004 -0.015 -0.023
C36 0.072 0.093 0.092 0.006 -0.038 -0.044
C6CA 0.066 0.088 0.077 0.012 -0.009 -0.034
C37 0.073 0.063 0.055 -0.008 -0.003 -0.034
C4BA 0.063 0.064 0.061 -0.008 -0.008 -0.035
C38 0.063 0.067 0.046 -0.015 -0.001 -0.033
C1EA 0.077 0.068 0.077 -0.006 -0.003 -0.033
C39 0.049 0.066 0.046 0.002 -0.014 -0.023
C8FA 0.069 0.067 0.066 -0.007 0.000 -0.034
C5BA 0.087 0.079 0.062 0.004 -0.022 -0.031
C41 0.084 0.075 0.071 0.011 -0.011 -0.029
C6BA 0.068 0.063 0.086 -0.014 -0.020 -0.009
C42 0.071 0.057 0.043 0.013 -0.006 -0.039
C7BA 0.053 0.063 0.045 -0.002 -0.002 -0.030
C43 0.078 0.073 0.032 0.012 -0.009 -0.029
C8BA 0.118 0.056 0.071 0.006 -0.011 -0.050
C44 0.063 0.054 0.052 -0.012 -0.004 -0.030
C9BA 0.111 0.055 0.068 0.007 -0.010 -0.051
C0CA 0.119 0.058 0.077 0.005 -0.008 -0.049
C1CA 0.065 0.070 0.069 0.001 -0.021 -0.039
C47 0.101 0.089 0.086 -0.018 -0.003 -0.035
C2CA 0.074 0.077 0.067 0.017 -0.019 -0.037
C48 0.070 0.059 0.040 0.012 -0.008 -0.041
C3CA 0.085 0.060 0.058 -0.004 0.001 -0.033
C4CA 0.078 0.072 0.031 0.008 -0.007 -0.036
C50 0.073 0.068 0.060 -0.006 -0.003 -0.036
C51 0.071 0.078 0.050 -0.023 0.005 -0.036
C8CA 0.062 0.069 0.072 0.000 -0.022 -0.040
C52 0.069 0.081 0.051 -0.023 0.002 -0.031
C9CA 0.068 0.068 0.091 -0.014 -0.021 -0.008
C0DA 0.056 0.074 0.047 -0.001 -0.008 -0.028
C54 0.079 0.072 0.056 -0.001 -0.017 -0.035
C1DA 0.070 0.078 0.069 0.018 -0.017 -0.039
C55 0.120 0.059 0.076 0.007 -0.009 -0.049
C2DA 0.119 0.058 0.074 0.006 -0.012 -0.054
C56 0.058 0.089 0.054 0.012 -0.015 -0.045
C3DA 0.064 0.071 0.071 0.002 -0.024 -0.038
C57 0.105 0.091 0.091 -0.018 0.000 -0.035
C4DA 0.072 0.063 0.066 -0.008 0.002 -0.030
C58 0.118 0.057 0.074 0.006 -0.008 -0.053
C5DA 0.068 0.077 0.065 0.017 -0.019 -0.041
C59 0.052 0.068 0.049 -0.006 -0.009 -0.034
C7DA 0.068 0.065 0.056 0.015 -0.026 -0.031
C60 0.052 0.072 0.046 -0.003 -0.010 -0.029
C8DA 0.105 0.096 0.093 -0.020 0.001 -0.034
C61 0.073 0.082 0.051 -0.024 -0.001 -0.029
C9DA 0.057 0.088 0.054 0.011 -0.016 -0.043
C62 0.070 0.061 0.063 -0.011 -0.004 -0.029
C2EA 0.120 0.059 0.077 0.008 -0.007 -0.047
C63 0.068 0.104 0.072 -0.041 -0.002 -0.024
C3EA 0.106 0.094 0.093 -0.017 0.000 -0.032
C64 0.064 0.064 0.049 -0.013 -0.001 -0.035
C4EA 0.121 0.059 0.078 0.006 -0.007 -0.052
C65 0.062 0.101 0.065 -0.041 -0.005 -0.027
C6EA 0.068 0.057 0.057 -0.011 0.000 -0.031
C4HA 0.082 0.062 0.062 -0.004 -0.004 -0.033
C7EA 0.075 0.074 0.032 0.010 -0.004 -0.030
C67 0.061 0.070 0.070 0.003 -0.023 -0.038
C8EA 0.072 0.066 0.090 -0.011 -0.020 -0.009
C68 0.079 0.059 0.060 -0.003 -0.005 -0.031
C9EA 0.085 0.077 0.064 0.002 -0.019 -0.032
C4AA 0.073 0.064 0.061 -0.007 -0.005 -0.036
C0FA 0.077 0.077 0.069 0.015 -0.016 -0.040
C70 0.064 0.102 0.070 -0.040 -0.006 -0.026
C1FA 0.094 0.101 0.081 0.005 -0.014 -0.023
C71 0.057 0.089 0.056 0.011 -0.015 -0.043
C2FA 0.077 0.079 0.070 0.019 -0.016 -0.039
C72 0.062 0.070 0.069 -0.004 -0.021 -0.042
C3FA 0.088 0.082 0.068 0.002 -0.023 -0.031
C4FA 0.076 0.098 0.100 0.009 -0.039 -0.040
C74 0.083 0.074 0.073 0.013 -0.014 -0.033
C7FA 0.093 0.101 0.081 0.005 -0.014 -0.022
C75 0.073 0.072 0.066 0.010 -0.026 -0.029
C9FA 0.087 0.076 0.076 0.012 -0.013 -0.028
C76 0.061 0.057 0.051 -0.011 -0.004 -0.026
C0GA 0.078 0.112 0.094 0.005 -0.023 -0.055
C77 0.073 0.066 0.063 -0.008 0.003 -0.027
C1GA 0.078 0.100 0.096 0.003 -0.038 -0.041
C78 0.095 0.058 0.051 0.008 -0.018 -0.038
C2GA 0.104 0.095 0.095 -0.021 -0.005 -0.034
C3GA 0.091 0.099 0.077 0.003 -0.036 -0.016
C80 0.075 0.068 0.077 -0.013 0.002 -0.033
C4GA 0.052 0.062 0.048 0.008 -0.013 -0.024
C81 0.062 0.054 0.048 -0.013 -0.006 -0.030
C5GA 0.089 0.097 0.077 0.002 -0.034 -0.018
C82 0.093 0.058 0.054 0.008 -0.013 -0.037
C7GA 0.094 0.102 0.081 0.003 -0.013 -0.025
C83 0.095 0.060 0.057 0.010 -0.015 -0.036
C9GA 0.046 0.060 0.046 -0.002 -0.009 -0.030
C5HA 0.073 0.071 0.027 0.007 -0.007 -0.032
C0HA 0.048 0.064 0.046 0.003 -0.011 -0.028
C85 0.093 0.057 0.055 0.008 -0.016 -0.042
C5FA 0.071 0.072 0.094 -0.012 -0.021 -0.007
C86 0.067 0.059 0.056 -0.012 0.000 -0.024
C1HA 0.074 0.072 0.094 -0.012 -0.016 -0.002
C87 0.067 0.072 0.070 -0.003 -0.020 -0.038
C020 0.073 0.069 0.025 0.007 -0.012 -0.037
C88 0.069 0.082 0.057 -0.022 -0.003 -0.032
C3AA 0.106 0.094 0.097 -0.017 -0.004 -0.034
C89 0.065 0.103 0.071 -0.042 -0.001 -0.027
C6AA 0.079 0.111 0.091 0.002 -0.027 -0.059
C6HA 0.067 0.057 0.054 -0.013 -0.002 -0.026
C92 0.073 0.093 0.095 0.005 -0.036 -0.045
C93 0.087 0.074 0.075 0.011 -0.012 -0.029
C94 0.054 0.064 0.051 -0.003 -0.005 -0.034
C95 0.100 0.091 0.090 -0.016 -0.003 -0.035
C96 0.073 0.060 0.043 0.011 -0.010 -0.038
C98 0.050 0.068 0.049 -0.005 -0.004 -0.029
C99 0.070 0.076 0.066 0.015 -0.025 -0.034
C100 0.071 0.059 0.041 0.013 -0.008 -0.036
C101 0.079 0.075 0.058 -0.008 0.004 -0.032
C102 0.088 0.088 0.068 0.003 -0.021 -0.028
C103 0.076 0.069 0.057 -0.008 -0.004 -0.035
C104 0.082 0.091 0.075 0.005 -0.037 -0.024
C105 0.058 0.087 0.055 0.010 -0.016 -0.044
C106 0.049 0.061 0.047 -0.001 -0.008 -0.030
C107 0.064 0.060 0.054 -0.014 -0.004 -0.025
C108 0.059 0.074 0.053 -0.006 -0.009 -0.032
C110 0.079 0.069 0.072 -0.006 -0.004 -0.033
C111 0.078 0.097 0.099 0.007 -0.036 -0.039
C112 0.070 0.093 0.089 0.003 -0.005 -0.027
C113 0.057 0.088 0.056 0.009 -0.019 -0.044
C114 0.078 0.112 0.091 0.006 -0.028 -0.058
C115 0.066 0.087 0.086 0.014 -0.006 -0.032
C116 0.077 0.071 0.062 -0.009 0.005 -0.034
C118 0.073 0.080 0.053 -0.019 0.003 -0.030
C120 0.063 0.063 0.047 -0.012 -0.002 -0.036
C122 0.063 0.054 0.052 -0.012 -0.003 -0.033
C123 0.108 0.096 0.093 -0.016 0.000 -0.033
C124 0.075 0.097 0.098 0.006 -0.037 -0.040
C125 0.065 0.104 0.072 -0.041 -0.002 -0.028
C126 0.090 0.055 0.049 0.006 -0.018 -0.038
C127 0.063 0.060 0.056 -0.013 0.000 -0.027
C128 0.075 0.071 0.094 -0.010 -0.020 -0.002
C129 0.057 0.083 0.052 0.007 -0.018 -0.044
C131 0.067 0.102 0.072 -0.036 -0.002 -0.026
C132 0.072 0.060 0.039 0.010 -0.006 -0.037
C133 0.063 0.080 0.052 -0.006 -0.011 -0.030
C134 0.076 0.069 0.026 0.010 -0.007 -0.035
C135 0.068 0.092 0.086 0.013 -0.008 -0.030
C136 0.069 0.084 0.055 -0.026 -0.003 -0.032
C137 0.064 0.065 0.045 -0.013 -0.005 -0.031
C138 0.058 0.080 0.052 -0.008 -0.012 -0.032
C139 0.095 0.058 0.056 0.008 -0.013 -0.035
C140 0.068 0.104 0.070 -0.039 -0.003 -0.025
C141 0.066 0.067 0.047 -0.014 -0.003 -0.034
C142 0.052 0.064 0.046 0.009 -0.014 -0.021
C144 0.085 0.077 0.076 0.012 -0.016 -0.032
C147 0.080 0.070 0.029 0.009 -0.007 -0.032
C148 0.082 0.074 0.056 0.001 -0.016 -0.033
C149 0.066 0.103 0.070 -0.043 -0.004 -0.028
C150 0.066 0.106 0.070 -0.039 -0.004 -0.026
C151 0.094 0.059 0.053 0.006 -0.019 -0.041
C152 0.069 0.058 0.040 0.011 -0.008 -0.042
C153 0.066 0.093 0.089 0.012 -0.005 -0.030
C155 0.094 0.100 0.081 -0.002 -0.036 -0.016
C156 0.073 0.073 0.067 0.012 -0.032 -0.030
C157 0.093 0.061 0.056 0.010 -0.015 -0.038
C159 0.073 0.057 0.039 0.010 -0.009 -0.036
C161 0.074 0.097 0.090 0.003 -0.036 -0.042
C163 0.094 0.101 0.081 0.004 -0.013 -0.021
C164 0.073 0.080 0.056 -0.023 0.007 -0.035
C165 0.074 0.070 0.095 -0.011 -0.020 -0.003
C166 0.077 0.077 0.073 0.016 -0.017 -0.040
C167 0.085 0.076 0.074 0.012 -0.013 -0.028
C168 0.104 0.096 0.091 -0.019 0.000 -0.034
C169 0.059 0.090 0.056 0.008 -0.015 -0.045
C172 0.046 0.059 0.042 -0.001 -0.011 -0.029
C175 0.088 0.096 0.079 0.004 -0.038 -0.019
C177 0.076 0.112 0.089 0.007 -0.029 -0.056
C178 0.086 0.077 0.075 0.013 -0.013 -0.028
C180 0.096 0.102 0.082 0.004 -0.013 -0.020
C182 0.077 0.113 0.090 0.008 -0.026 -0.056
C183 0.077 0.099 0.097 0.005 -0.038 -0.041
C184 0.079 0.102 0.099 0.007 -0.037 -0.038
C186 0.094 0.100 0.077 0.002 -0.015 -0.024
C187 0.087 0.073 0.076 0.014 -0.012 -0.030
C188 0.058 0.088 0.054 0.010 -0.019 -0.044
C190 0.094 0.102 0.080 0.003 -0.014 -0.021
C191 0.064 0.070 0.071 0.006 -0.021 -0.040
C192 0.085 0.076 0.076 0.013 -0.011 -0.031
C199 0.095 0.057 0.056 0.005 -0.014 -0.037
Sb10 0.315 0.067 0.078 0.005 -0.055 -0.046
F078 0.449 0.219 0.135 -0.019 -0.059 -0.250
F08B 0.466 0.074 0.239 0.007 -0.005 -0.014
F3 0.383 0.478 0.209 0.023 0.022 -0.334
F08U 0.541 0.207 0.113 -0.054 -0.141 0.049
F117 0.276 0.079 0.210 -0.012 -0.034 -0.047
F162 0.199 0.317 0.129 -0.029 0.044 -0.050
Sb0Z 0.100 0.091 0.100 -0.030 -0.013 -0.031
F046 0.120 0.096 0.255 -0.032 -0.007 -0.023
F06O 0.282 0.124 0.273 0.003 -0.149 -0.101
F07B 0.226 0.226 0.390 -0.007 -0.138 -0.143
F7 0.236 0.411 0.151 -0.074 -0.005 0.098
F08W 0.266 0.110 0.324 0.006 -0.132 -0.025
F174 0.176 0.323 0.157 -0.020 0.017 -0.063
Sb0W 0.063 0.085 0.061 0.019 -0.020 -0.028
F01R 0.061 0.080 0.102 0.022 -0.029 -0.018
F01T 0.136 0.085 0.101 -0.006 -0.038 -0.015
F01W 0.117 0.102 0.077 0.019 0.002 -0.056
F02 0.063 0.213 0.109 0.036 -0.034 -0.029
F02J 0.105 0.199 0.121 0.074 -0.034 -0.095
F02T 0.121 0.129 0.125 0.010 -0.026 -0.039
Sb0Y 0.103 0.084 0.055 0.007 -0.007 -0.045
F033 0.134 0.225 0.102 0.086 -0.003 -0.044
F037 0.150 0.136 0.135 -0.013 -0.057 0.014
F05M 0.204 0.118 0.108 0.040 -0.081 -0.042
F08D 0.237 0.100 0.370 -0.085 -0.173 0.000
F08G 0.319 0.122 0.231 -0.022 -0.113 -0.104
F189 0.247 0.501 0.100 0.007 0.015 -0.266
O01Z 0.093 0.132 0.052 -0.001 -0.004 -0.067
C18 0.119 0.129 0.107 -0.003 -0.020 -0.067
C05U 0.110 0.132 0.085 0.003 -0.025 -0.074
C077 0.114 0.138 0.083 -0.008 -0.023 -0.071
C6GA 0.118 0.130 0.090 -0.023 -0.010 -0.046
C1A 0.165 0.148 0.163 -0.057 0.021 -0.021
C4 0.159 0.139 0.156 -0.064 0.024 -0.021
O7AA 0.171 0.212 0.246 -0.075 -0.044 -0.079
Cl0A 0.323 0.203 0.155 -0.044 0.030 -0.189
Cl5 0.203 0.188 0.353 0.004 -0.075 -0.044
C8 0.126 0.082 0.101 0.001 -0.004 -0.006
C3HA 0.144 0.115 0.133 -0.048 0.007 -0.017
C8GA 0.174 0.160 0.186 -0.056 0.008 -0.015
Ag1 0.080 0.089 0.034 0.030 -0.020 -0.067

loop_
_atom_type_symbol
_atom_type_description
_atom_type_scat_dispersion_real
_atom_type_scat_dispersion_imag
_atom_type_scat_source
C C 0.0033 0.0016 'International Tables Vol C Tables 4.2.6.8 and 6.1.1.4'
H H 0.0000 0.0000 'International Tables Vol C Tables 4.2.6.8 and 6.1.1.4'
Ag Ag -0.8971 1.1015 'International Tables Vol C Tables 4.2.6.8 and 6.1.1.4'
Cl Cl 0.1484 0.1585 'International Tables Vol C Tables 4.2.6.8 and 6.1.1.4'
F F 0.0171 0.0103 'International Tables Vol C Tables 4.2.6.8 and 6.1.1.4'
O O 0.0106 0.0060 'International Tables Vol C Tables 4.2.6.8 and 6.1.1.4'
P P 0.1023 0.0942 'International Tables Vol C Tables 4.2.6.8 and 6.1.1.4'
Pt Pt -1.7033 8.3905 'International Tables Vol C Tables 4.2.6.8 and 6.1.1.4'
S S 0.1246 0.1234 'International Tables Vol C Tables 4.2.6.8 and 6.1.1.4'
Sb Sb -0.5866 1.5461 'International Tables Vol C Tables 4.2.6.8 and 6.1.1.4'

loop_
_geom_angle_atom_site_label_1
_geom_angle_atom_site_label_2
_geom_angle_atom_site_label_3
_geom_angle
Ag03 Pt00 Ag02 117.99(3)
Ag03 Pt00 Ag04 111.26(3)
Ag03 Pt00 Ag05 63.45(3)
Ag03 Pt00 Ag06 68.17(3)
Ag03 Pt00 Ag07 62.09(3)
Ag03 Pt00 Ag09 62.49(3)
Ag03 Pt00 Ag0A 118.12(3)
Ag03 Pt00 Ag0B 119.50(3)
Ag03 Pt00 Ag0D 115.55(3)
Ag02 Pt00 Ag04 63.31(3)
Ag02 Pt00 Ag05 178.55(3)
Ag02 Pt00 Ag0B 61.77(3)
Ag05 Pt00 Ag04 116.48(3)
Ag06 Pt00 Ag02 118.86(3)
Ag06 Pt00 Ag04 177.82(3)
Ag06 Pt00 Ag05 61.35(3)
Ag06 Pt00 Ag0B 64.41(3)
Ag07 Pt00 Ag02 116.97(3)
Ag07 Pt00 Ag04 60.94(3)
Ag07 Pt00 Ag05 63.58(3)
Ag07 Pt00 Ag06 117.31(3)
Ag07 Pt00 Ag0B 178.22(3)
Ag08 Pt00 Ag03 62.63(3)
Ag08 Pt00 Ag02 61.51(3)
Ag08 Pt00 Ag04 63.53(3)
Ag08 Pt00 Ag05 119.80(3)
Ag08 Pt00 Ag06 117.42(3)
Ag08 Pt00 Ag07 69.02(3)
Ag08 Pt00 Ag09 62.41(3)
Ag08 Pt00 Ag0A 177.61(3)
Ag08 Pt00 Ag0B 110.80(3)
Ag08 Pt00 Ag0C 116.45(3)
Ag08 Pt00 Ag0D 119.63(3)
Ag09 Pt00 Ag02 69.44(3)
Ag09 Pt00 Ag04 119.97(3)
Ag09 Pt00 Ag05 111.60(3)
Ag09 Pt00 Ag06 61.80(3)
Ag09 Pt00 Ag07 117.97(3)
Ag09 Pt00 Ag0A 115.68(3)
Ag09 Pt00 Ag0B 63.05(3)
Ag09 Pt00 Ag0D 176.59(3)
Ag0A Pt00 Ag02 116.73(3)
Ag0A Pt00 Ag04 117.48(3)
Ag0A Pt00 Ag05 61.98(3)
Ag0A Pt00 Ag06 61.65(3)
Ag0A Pt00 Ag07 113.36(3)
Ag0A Pt00 Ag0B 66.82(3)
Ag0B Pt00 Ag04 117.33(3)
Ag0B Pt00 Ag05 117.65(3)
Ag0C Pt00 Ag03 177.89(3)
Ag0C Pt00 Ag02 62.12(3)
Ag0C Pt00 Ag04 66.78(3)
Ag0C Pt00 Ag05 116.44(3)
Ag0C Pt00 Ag06 113.75(3)
Ag0C Pt00 Ag07 115.87(3)
Ag0C Pt00 Ag09 119.02(3)
Ag0C Pt00 Ag0A 62.89(3)
Ag0C Pt00 Ag0B 62.53(3)
Ag0C Pt00 Ag0D 63.03(3)
Ag0D Pt00 Ag02 113.85(3)
Ag0D Pt00 Ag04 63.14(3)
Ag0D Pt00 Ag05 65.09(3)
Ag0D Pt00 Ag06 115.05(3)
Ag0D Pt00 Ag07 61.77(3)
Ag0D Pt00 Ag0A 62.36(3)
Ag0D Pt00 Ag0B 117.31(3)
Pt00 Ag03 Ag05 59.04(3)
Pt00 Ag03 Ag06 56.37(2)
Pt00 Ag03 Ag07 59.44(3)
Pt00 Ag03 Ag08 58.55(3)
Pt00 Ag03 Ag09 58.84(3)
Pt00 Ag03 Ag0I 115.09(4)
Pt00 Ag03 Ag0K 117.75(3)
Pt00 Ag03 Ag0P 123.48(4)
Ag05 Ag03 Ag06 56.34(3)
Ag05 Ag03 Ag0I 69.48(3)
Ag05 Ag03 Ag0K 150.13(4)
Ag05 Ag03 Ag0P 134.48(4)
Ag06 Ag03 Ag0K 150.62(4)
Ag07 Ag03 Ag05 61.20(3)
Ag07 Ag03 Ag06 105.75(4)
Ag07 Ag03 Ag08 66.49(3)
Ag07 Ag03 Ag09 112.39(4)
Ag07 Ag03 Ag0I 123.53(4)
Ag07 Ag03 Ag0K 90.91(4)
Ag07 Ag03 Ag0P 164.24(4)
Ag08 Ag03 Ag05 112.24(4)
Ag08 Ag03 Ag06 104.79(4)
Ag08 Ag03 Ag09 59.84(3)
Ag08 Ag03 Ag0I 165.28(4)
Ag08 Ag03 Ag0K 59.50(3)
Ag08 Ag03 Ag0P 101.02(4)
Ag09 Ag03 Ag05 105.38(4)
Ag09 Ag03 Ag06 56.85(3)
Ag09 Ag03 Ag0I 105.44(4)
Ag09 Ag03 Ag0K 94.64(3)
Ag09 Ag03 Ag0P 65.44(3)
Ag0I Ag03 Ag06 63.31(3)
Ag0I Ag03 Ag0K 126.50(4)
Ag0I Ag03 Ag0P 70.75(3)
Ag0P Ag03 Ag06 86.31(3)
Ag0P Ag03 Ag0K 74.01(3)
Cl2 Ag03 Pt00 159.43(7)
Cl2 Ag03 Ag05 107.24(7)
Cl2 Ag03 Ag06 131.63(7)
Cl2 Ag03 Ag07 101.12(7)
Cl2 Ag03 Ag08 122.75(7)
Cl2 Ag03 Ag09 141.43(7)
Cl2 Ag03 Ag0I 68.34(6)
Cl2 Ag03 Ag0K 65.44(6)
Cl2 Ag03 Ag0P 77.07(7)
Ag0E S1A Ag0J 126.74(13)
Ag0R S1A Ag0E 92.92(10)
Ag0R S1A Ag0J 99.99(12)
C36 S1A Ag0E 106.7(6)
C36 S1A Ag0J 117.0(6)
C36 S1A Ag0R 108.8(7)
Pt00 Ag02 Ag04 58.50(2)
Pt00 Ag02 Ag08 58.45(2)
Pt00 Ag02 Ag09 54.79(2)
Pt00 Ag02 Ag0B 59.19(2)
Pt00 Ag02 Ag0C 58.22(3)
Pt00 Ag02 Ag0E 105.84(3)
Ag04 Ag02 Ag09 104.25(3)
Ag04 Ag02 Ag0E 159.19(4)
Ag08 Ag02 Ag04 60.82(3)
Ag08 Ag02 Ag09 56.51(3)
Ag08 Ag02 Ag0B 106.32(4)
Ag08 Ag02 Ag0C 110.35(4)
Ag08 Ag02 Ag0E 99.95(4)
Ag0B Ag02 Ag04 110.93(3)
Ag0B Ag02 Ag09 57.35(3)
Ag0B Ag02 Ag0E 64.59(3)
Ag0C Ag02 Ag04 63.63(3)
Ag0C Ag02 Ag09 103.96(3)
Ag0C Ag02 Ag0B 60.34(3)
Ag0C Ag02 Ag0E 122.30(4)
Ag0E Ag02 Ag09 55.58(3)
S17 Ag02 Pt00 152.20(8)
S17 Ag02 Ag04 95.02(8)
S17 Ag02 Ag08 103.00(8)
S17 Ag02 Ag09 135.48(8)
S17 Ag02 Ag0B 147.69(8)
S17 Ag02 Ag0C 120.55(8)
S17 Ag02 Ag0E 97.33(8)
Pt00 Ag04 Ag02 58.19(3)
Pt00 Ag04 Ag07 59.20(3)
Pt00 Ag04 Ag08 57.32(3)
Pt00 Ag04 Ag0C 55.80(3)
Pt00 Ag04 Ag0D 57.74(3)
Pt00 Ag04 Ag0G 102.41(3)
Pt00 Ag04 Ag0O 126.94(4)
Ag02 Ag04 Ag0C 56.97(3)
Ag02 Ag04 Ag0G 109.30(4)
Ag02 Ag04 Ag0O 70.64(3)
Ag07 Ag04 Ag02 110.98(4)
Ag07 Ag04 Ag08 65.97(3)
Ag07 Ag04 Ag0C 105.51(3)
Ag07 Ag04 Ag0D 59.37(3)
Ag07 Ag04 Ag0G 60.54(3)
Ag07 Ag04 Ag0O 167.42(4)
Ag08 Ag04 Ag02 57.85(3)
Ag08 Ag04 Ag0C 102.83(4)
Ag08 Ag04 Ag0G 56.37(3)
Ag08 Ag04 Ag0O 106.92(4)
Ag0C Ag04 Ag0G 157.63(4)
Ag0D Ag04 Ag02 105.44(4)
Ag0D Ag04 Ag08 109.38(4)
Ag0D Ag04 Ag0C 57.66(3)
Ag0D Ag04 Ag0G 117.78(4)
Ag0D Ag04 Ag0O 132.95(4)
Ag0O Ag04 Ag0C 85.96(4)
Ag0O Ag04 Ag0G 106.94(4)
S15 Ag04 Pt00 143.39(8)
S15 Ag04 Ag02 107.13(8)
S15 Ag04 Ag07 105.66(8)
S15 Ag04 Ag08 86.20(7)
S15 Ag04 Ag0C 148.56(8)
S15 Ag04 Ag0D 147.34(8)
S15 Ag04 Ag0G 47.34(7)
S15 Ag04 Ag0O 62.63(7)
Pt00 Ag05 Ag03 57.50(2)
Pt00 Ag05 Ag06 59.04(3)
Pt00 Ag05 Ag07 57.91(2)
Pt00 Ag05 Ag0A 58.36(2)
Pt00 Ag05 Ag0D 56.80(2)
Pt00 Ag05 Ag0I 102.48(3)
Pt00 Ag05 Ag0Q 124.52(4)
Ag03 Ag05 Ag07 58.30(3)
Ag03 Ag05 Ag0D 104.17(3)
Ag03 Ag05 Ag0I 55.32(3)
Ag03 Ag05 Ag0Q 107.79(4)
Ag06 Ag05 Ag03 65.07(3)
Ag06 Ag05 Ag07 110.37(3)
Ag06 Ag05 Ag0A 59.67(3)
Ag06 Ag05 Ag0D 106.39(4)
Ag06 Ag05 Ag0I 61.07(3)
Ag06 Ag05 Ag0Q 169.71(4)
Ag07 Ag05 Ag0D 57.31(3)
Ag07 Ag05 Ag0I 108.41(4)
Ag07 Ag05 Ag0Q 69.14(3)
Ag0A Ag05 Ag03 109.74(4)
Ag0A Ag05 Ag07 105.90(4)
Ag0A Ag05 Ag0D 58.40(3)
Ag0A Ag05 Ag0I 118.48(4)
Ag0A Ag05 Ag0Q 130.61(4)
Ag0D Ag05 Ag0I 158.44(4)
Ag0D Ag05 Ag0Q 82.20(4)
Ag0Q Ag05 Ag0I 108.96(4)
S19 Ag05 Pt00 143.97(8)
S19 Ag05 Ag03 86.70(7)
S19 Ag05 Ag06 104.66(8)
S19 Ag05 Ag07 108.85(8)
S19 Ag05 Ag0A 145.16(8)
S19 Ag05 Ag0D 148.86(8)
S19 Ag05 Ag0I 46.45(7)
S19 Ag05 Ag0Q 66.66(8)
Pt00 Ag06 Ag03 55.46(2)
Pt00 Ag06 Ag05 59.61(3)
Pt00 Ag06 Ag09 58.67(3)
Pt00 Ag06 Ag0A 58.80(3)
Pt00 Ag06 Ag0B 58.00(3)
Pt00 Ag06 Ag0I 107.12(3)
Ag03 Ag06 Ag0I 55.60(3)
Ag05 Ag06 Ag03 58.59(3)
Ag05 Ag06 Ag0B 110.63(4)
Ag05 Ag06 Ag0I 67.01(3)
Ag09 Ag06 Ag03 57.25(3)
Ag09 Ag06 Ag05 107.67(4)
Ag09 Ag06 Ag0B 59.83(3)
Ag09 Ag06 Ag0I 99.75(4)
Ag0A Ag06 Ag03 105.37(4)
Ag0A Ag06 Ag05 60.44(3)
Ag0A Ag06 Ag09 110.50(4)
Ag0A Ag06 Ag0B 63.46(3)
Ag0A Ag06 Ag0I 124.88(4)
Ag0B Ag06 Ag03 104.15(3)
Ag0B Ag06 Ag0I 158.52(4)
S16 Ag06 Pt00 152.52(8)
S16 Ag06 Ag03 134.25(8)
S16 Ag06 Ag05 147.01(7)
S16 Ag06 Ag09 102.41(7)
S16 Ag06 Ag0A 120.37(8)
S16 Ag06 Ag0B 95.93(8)
S16 Ag06 Ag0I 95.08(8)
Pt00 Ag07 Ag03 58.47(3)
Pt00 Ag07 Ag04 59.86(3)
Pt00 Ag07 Ag05 58.51(3)
Pt00 Ag07 Ag08 54.95(2)
Pt00 Ag07 Ag0D 58.73(3)
Pt00 Ag07 Ag0G 107.09(3)
Ag03 Ag07 Ag05 60.51(3)
Ag03 Ag07 Ag08 56.81(3)
Ag03 Ag07 Ag0G 99.89(4)
Ag04 Ag07 Ag03 107.49(4)
Ag04 Ag07 Ag05 111.19(4)
Ag04 Ag07 Ag08 58.38(3)
Ag04 Ag07 Ag0D 61.72(3)
Ag04 Ag07 Ag0G 66.43(3)
Ag05 Ag07 Ag08 104.35(3)
Ag05 Ag07 Ag0G 159.38(4)
Ag0D Ag07 Ag03 109.83(4)
Ag0D Ag07 Ag05 62.24(3)
Ag0D Ag07 Ag08 105.45(4)
Ag0D Ag07 Ag0G 125.64(4)
Ag0G Ag07 Ag08 56.18(3)
S18 Ag07 Pt00 152.67(8)
S18 Ag07 Ag03 103.13(8)
S18 Ag07 Ag04 146.49(8)
S18 Ag07 Ag05 95.49(8)
S18 Ag07 Ag08 135.15(8)
S18 Ag07 Ag0D 119.38(8)
S18 Ag07 Ag0G 95.37(8)
Pt00 Ag08 Ag03 58.82(3)
Pt00 Ag08 Ag02 60.04(3)
Pt00 Ag08 Ag04 59.15(3)
Pt00 Ag08 Ag07 56.03(2)
Pt00 Ag08 Ag09 59.01(3)
Pt00 Ag08 Ag0G 112.65(4)
Pt00 Ag08 Ag0K 122.94(4)
Pt00 Ag08 Ag0R 116.67(3)
Ag03 Ag08 Ag04 105.02(3)
Ag03 Ag08 Ag07 56.71(3)
Ag03 Ag08 Ag0G 103.67(4)
Ag03 Ag08 Ag0K 64.46(3)
Ag03 Ag08 Ag0R 96.41(4)
Ag02 Ag08 Ag03 113.30(4)
Ag02 Ag08 Ag04 61.33(3)
Ag02 Ag08 Ag07 105.52(4)
Ag02 Ag08 Ag09 67.59(3)
Ag02 Ag08 Ag0G 122.35(4)
Ag02 Ag08 Ag0K 161.84(4)
Ag02 Ag08 Ag0R 88.41(3)
Ag04 Ag08 Ag07 55.64(3)
Ag04 Ag08 Ag0G 67.47(3)
Ag04 Ag08 Ag0K 136.69(4)
Ag04 Ag08 Ag0R 147.88(4)
Ag07 Ag08 Ag0R 152.75(4)
Ag09 Ag08 Ag03 60.10(3)
Ag09 Ag08 Ag04 113.02(4)
Ag09 Ag08 Ag07 104.94(3)
Ag09 Ag08 Ag0G 163.68(4)
Ag09 Ag08 Ag0K 97.91(4)
Ag09 Ag08 Ag0R 58.34(3)
Ag0G Ag08 Ag07 61.10(3)
Ag0G Ag08 Ag0K 74.45(3)
Ag0G Ag08 Ag0R 130.30(4)
Ag0K Ag08 Ag07 88.38(3)
Ag0K Ag08 Ag0R 74.29(3)
Cl01 Ag08 Pt00 158.75(7)
Cl01 Ag08 Ag03 141.40(7)
Cl01 Ag08 Ag02 99.15(7)
Cl01 Ag08 Ag04 108.75(7)
Cl01 Ag08 Ag07 134.50(7)
Cl01 Ag08 Ag09 119.77(7)
Cl01 Ag08 Ag0G 73.41(7)
Cl01 Ag08 Ag0K 78.12(7)
Cl01 Ag08 Ag0R 63.01(7)
Pt00 Ag09 Ag03 58.67(3)
Pt00 Ag09 Ag02 55.77(2)
Pt00 Ag09 Ag06 59.53(3)
Pt00 Ag09 Ag08 58.58(3)
Pt00 Ag09 Ag0B 59.11(3)
Pt00 Ag09 Ag0E 111.92(4)
Pt00 Ag09 Ag0P 118.21(4)
Pt00 Ag09 Ag0R 126.72(4)
Ag03 Ag09 Ag02 104.17(4)
Ag03 Ag09 Ag0B 112.56(4)
Ag03 Ag09 Ag0E 163.78(4)
Ag03 Ag09 Ag0P 60.25(3)
Ag03 Ag09 Ag0R 103.32(4)
Ag02 Ag09 Ag0P 153.10(4)
Ag06 Ag09 Ag03 65.90(3)
Ag06 Ag09 Ag02 105.96(4)
Ag06 Ag09 Ag08 112.05(4)
Ag06 Ag09 Ag0B 62.27(3)
Ag06 Ag09 Ag0E 122.79(4)
Ag06 Ag09 Ag0P 88.11(3)
Ag06 Ag09 Ag0R 163.72(4)
Ag08 Ag09 Ag03 60.06(3)
Ag08 Ag09 Ag02 55.91(3)
Ag08 Ag09 Ag0B 104.83(4)
Ag08 Ag09 Ag0E 103.99(4)
Ag08 Ag09 Ag0P 97.76(4)
Ag08 Ag09 Ag0R 68.99(3)
Ag0B Ag09 Ag02 56.25(3)
Ag0B Ag09 Ag0E 66.56(3)
Ag0B Ag09 Ag0P 147.73(4)
Ag0B Ag09 Ag0R 133.90(4)
Ag0E Ag09 Ag02 61.23(3)
Ag0E Ag09 Ag0P 129.63(4)
Ag0E Ag09 Ag0R 70.89(3)
Ag0R Ag09 Ag02 88.18(3)
Ag0R Ag09 Ag0P 75.74(3)
Cl1 Ag09 Pt00 158.48(7)
Cl1 Ag09 Ag03 122.60(7)
Cl1 Ag09 Ag02 132.57(7)
Cl1 Ag09 Ag06 100.22(7)
Cl1 Ag09 Ag08 142.65(7)
Cl1 Ag09 Ag0B 106.60(7)
Cl1 Ag09 Ag0E 71.37(6)
Cl1 Ag09 Ag0P 64.07(7)
Cl1 Ag09 Ag0R 74.77(6)
Pt00 Ag0A Ag05 59.66(3)
Pt00 Ag0A Ag06 59.54(3)
Pt00 Ag0A Ag0B 57.12(2)
Pt00 Ag0A Ag0C 58.34(3)
Pt00 Ag0A Ag0D 58.78(3)
Pt00 Ag0A Ag0S 134.52(4)
Ag05 Ag0A Ag0B 107.78(4)
Ag05 Ag0A Ag0C 110.57(4)
Ag05 Ag0A Ag0S 153.96(4)
Ag06 Ag0A Ag05 59.89(3)
Ag06 Ag0A Ag0B 60.37(3)
Ag06 Ag0A Ag0C 108.29(4)
Ag06 Ag0A Ag0D 110.24(4)
Ag06 Ag0A Ag0S 105.33(4)
Ag0C Ag0A Ag0B 57.92(3)
Ag0C Ag0A Ag0S 94.10(4)
Ag0D Ag0A Ag05 63.02(3)
Ag0D Ag0A Ag0B 106.52(3)
Ag0D Ag0A Ag0C 60.29(3)
Ag0D Ag0A Ag0S 141.10(4)
Ag0S Ag0A Ag0B 77.84(3)
S1G Ag0A Pt00 155.97(9)
S1G Ag0A Ag05 127.66(9)
S1G Ag0A Ag06 144.30(9)
S1G Ag0A Ag0B 124.41(9)
S1G Ag0A Ag0C 100.66(8)
S1G Ag0A Ag0D 101.99(9)
S1G Ag0A Ag0S 51.15(9)
Pt00 Ag0B Ag02 59.03(3)
Pt00 Ag0B Ag06 57.59(3)
Pt00 Ag0B Ag09 57.84(3)
Pt00 Ag0B Ag0A 56.06(2)
Pt00 Ag0B Ag0C 57.94(3)
Pt00 Ag0B Ag0E 103.32(3)
Pt00 Ag0B Ag0L 124.14(4)
Ag02 Ag0B Ag06 110.49(4)
Ag02 Ag0B Ag09 66.40(3)
Ag02 Ag0B Ag0A 105.74(4)
Ag02 Ag0B Ag0C 59.66(3)
Ag02 Ag0B Ag0E 61.29(3)
Ag02 Ag0B Ag0L 169.41(4)
Ag06 Ag0B Ag0A 56.17(3)
Ag06 Ag0B Ag0E 110.24(4)
Ag06 Ag0B Ag0L 68.71(3)
Ag09 Ag0B Ag06 57.90(3)
Ag09 Ag0B Ag0A 103.12(4)
Ag09 Ag0B Ag0E 56.97(3)
Ag09 Ag0B Ag0L 105.95(4)
Ag0A Ag0B Ag0E 158.70(4)
Ag0C Ag0B Ag06 104.70(4)
Ag0C Ag0B Ag09 110.31(4)
Ag0C Ag0B Ag0A 57.81(3)
Ag0C Ag0B Ag0E 118.52(4)
Ag0C Ag0B Ag0L 130.92(4)
Ag0L Ag0B Ag0A 82.78(3)
Ag0L Ag0B Ag0E 108.65(4)
S14 Ag0B Pt00 145.01(8)
S14 Ag0B Ag02 107.16(7)
S14 Ag0B Ag06 108.16(8)
S14 Ag0B Ag09 87.27(8)
S14 Ag0B Ag0A 146.95(7)
S14 Ag0B Ag0C 147.14(8)
S14 Ag0B Ag0E 48.14(7)
S14 Ag0B Ag0L 64.18(7)
Pt00 Ag0C Ag02 59.67(3)
Pt00 Ag0C Ag04 57.41(3)
Pt00 Ag0C Ag0A 58.77(3)
Pt00 Ag0C Ag0B 59.53(3)
Pt00 Ag0C Ag0D 58.65(3)
Pt00 Ag0C Ag0V 135.24(4)
Ag02 Ag0C Ag04 59.39(3)
Ag02 Ag0C Ag0A 111.11(4)
Ag02 Ag0C Ag0B 59.99(3)
Ag02 Ag0C Ag0D 108.31(4)
Ag02 Ag0C Ag0V 104.39(4)
Ag0A Ag0C Ag04 106.59(4)
Ag0A Ag0C Ag0B 64.28(3)
Ag0A Ag0C Ag0D 59.57(3)
Ag0A Ag0C Ag0V 141.16(4)
Ag0B Ag0C Ag04 107.33(4)
Ag0B Ag0C Ag0D 110.98(4)
Ag0B Ag0C Ag0V 152.60(4)
Ag0D Ag0C Ag04 58.67(3)
Ag0D Ag0C Ag0V 94.96(4)
Ag0V Ag0C Ag04 78.22(4)
S1M Ag0C Pt00 156.21(9)
S1M Ag0C Ag02 143.97(9)
S1M Ag0C Ag04 124.94(11)
S1M Ag0C Ag0A 101.69(9)
S1M Ag0C Ag0B 127.49(11)
S1M Ag0C Ag0D 100.79(9)
S1M Ag0C Ag0V 51.32(10)
Pt00 Ag0D Ag04 59.13(3)
Pt00 Ag0D Ag05 58.11(3)
Pt00 Ag0D Ag07 59.50(3)
Pt00 Ag0D Ag0A 58.87(3)
Pt00 Ag0D Ag0C 58.32(3)
Pt00 Ag0D Ag0U 136.87(4)
Ag04 Ag0D Ag05 107.57(4)
Ag04 Ag0D Ag0U 151.15(4)
Ag05 Ag0D Ag0U 79.00(3)
Ag07 Ag0D Ag04 58.91(3)
Ag07 Ag0D Ag05 60.46(3)
Ag07 Ag0D Ag0A 108.65(4)
Ag07 Ag0D Ag0C 109.95(4)
Ag07 Ag0D Ag0U 104.92(4)
Ag0A Ag0D Ag04 111.01(4)
Ag0A Ag0D Ag05 58.58(3)
Ag0A Ag0D Ag0C 60.14(3)
Ag0A Ag0D Ag0U 96.50(4)
Ag0C Ag0D Ag04 63.68(3)
Ag0C Ag0D Ag05 106.94(4)
Ag0C Ag0D Ag0U 142.67(4)
S1K Ag0D Pt00 156.82(10)
S1K Ag0D Ag04 129.25(9)
S1K Ag0D Ag05 122.82(9)
S1K Ag0D Ag07 143.34(10)
S1K Ag0D Ag0A 100.52(9)
S1K Ag0D Ag0C 103.58(10)
S1K Ag0D Ag0U 48.88(9)
S1A Ag0E Ag02 88.10(8)
S1A Ag0E Ag09 97.15(8)
S1A Ag0E Ag0B 139.88(8)
S1A Ag0E S14 167.30(11)
Ag02 Ag0E Ag0B 54.13(3)
Ag09 Ag0E Ag02 63.19(3)
Ag09 Ag0E Ag0B 56.46(3)
S14 Ag0E Ag02 104.53(8)
S14 Ag0E Ag09 89.99(8)
S14 Ag0E Ag0B 52.61(7)
Cl2 Ag0F Ag0N 61.49(6)
S1B Ag0F Ag0N 137.64(8)
S1B Ag0F Cl2 92.60(9)
S1B Ag0F S18 91.98(10)
S18 Ag0F Ag0N 59.35(7)
S18 Ag0F Cl2 92.68(9)
P1L Ag0F Ag0N 87.52(9)
P1L Ag0F Cl2 105.81(11)
P1L Ag0F S1B 133.70(12)
P1L Ag0F S18 128.03(11)
Ag07 Ag0G Ag04 53.03(3)
Ag08 Ag0G Ag04 56.16(3)
Ag08 Ag0G Ag07 62.72(3)
S1B Ag0G Ag04 137.04(8)
S1B Ag0G Ag07 87.33(8)
S1B Ag0G Ag08 93.67(9)
S1B Ag0G S15 169.40(11)
S15 Ag0G Ag04 52.21(7)
S15 Ag0G Ag07 103.08(8)
S15 Ag0G Ag08 89.42(8)
Cl1 Ag0H Ag0M 57.68(6)
S1E Ag0H Ag0M 140.55(9)
S1E Ag0H Cl1 97.45(10)
S1E Ag0H S16 92.90(10)
S16 Ag0H Ag0M 60.06(7)
S16 Ag0H Cl1 89.57(8)
P1J Ag0H Ag0M 86.23(9)
P1J Ag0H Cl1 102.51(10)
P1J Ag0H S1E 131.66(12)
P1J Ag0H S16 130.36(11)
Ag03 Ag0I Ag05 55.20(3)
Ag03 Ag0I Ag06 61.10(3)
Ag06 Ag0I Ag05 51.92(3)
S1E Ag0I Ag03 98.36(8)
S1E Ag0I Ag05 138.75(8)
S1E Ag0I Ag06 88.61(8)
S1E Ag0I S19 171.98(11)
S19 Ag0I Ag03 88.52(8)
S19 Ag0I Ag05 49.06(7)
S19 Ag0I Ag06 98.37(8)
S1A Ag0J Ag0T 137.45(8)
S1A Ag0J Cl01 90.85(9)
S1A Ag0J S17 93.14(10)
S1A Ag0J Ag1 138.25(12)
Cl01 Ag0J Ag0T 52.79(6)
Cl01 Ag0J Ag1 57.40(14)
S17 Ag0J Ag0T 68.23(8)
S17 Ag0J Cl01 89.23(9)
S17 Ag0J Ag1 63.08(15)
P1F Ag0J S1A 130.99(12)
P1F Ag0J Ag0T 85.07(10)
P1F Ag0J Cl01 106.21(11)
P1F Ag0J S17 131.61(12)
P1F Ag0J Ag1 86.92(14)
Ag1 Ag0J Ag0T 6.08(16)
Ag08 Ag0K Ag03 56.03(3)
S1B Ag0K Ag03 101.67(8)
S1B Ag0K Ag08 93.18(9)
S1B Ag0K S1H 171.65(11)
S1H Ag0K Ag03 86.35(8)
S1H Ag0K Ag08 89.41(9)
Ag0B Ag0L Ag0S 75.38(4)
Ag0M Ag0L Ag0B 88.35(4)
Ag0M Ag0L Ag0S 161.70(4)
S1D Ag0L Ag0B 92.97(9)
S1D Ag0L Ag0M 125.57(9)
S1D Ag0L Ag0S 48.86(9)
S1D Ag0L S16 168.90(11)
S16 Ag0L Ag0B 94.75(8)
S16 Ag0L Ag0M 62.71(7)
S16 Ag0L Ag0S 126.00(8)
Ag0L Ag0M Ag0H 101.32(4)
Cl1 Ag0M Ag0H 57.03(6)
Cl1 Ag0M Ag0L 111.72(6)
Cl1 Ag0M S16 84.59(8)
S14 Ag0M Ag0H 130.90(8)
S14 Ag0M Ag0L 64.74(7)
S14 Ag0M Cl1 83.57(9)
S14 Ag0M S16 100.14(9)
S16 Ag0M Ag0H 52.62(7)
S16 Ag0M Ag0L 48.74(7)
P1C Ag0M Ag0H 90.35(9)
P1C Ag0M Ag0L 119.16(9)
P1C Ag0M Cl1 123.97(11)
P1C Ag0M S14 138.36(11)
P1C Ag0M S16 111.99(10)
Ag0Q Ag0N Ag0F 102.77(4)
S18 Ag0N Ag0F 53.66(7)
S18 Ag0N Ag0Q 49.12(7)
S19 Ag0N Ag0F 129.02(7)
S19 Ag0N Ag0Q 68.49(8)
S19 Ag0N S18 101.41(10)
P1I Ag0N Ag0F 91.97(9)
P1I Ag0N Ag0Q 121.58(10)
P1I Ag0N S18 116.42(11)
P1I Ag0N S19 136.58(11)
Ag04 Ag0O Ag0V 75.37(4)
Ag04 Ag0O Ag1 88.56(11)
Ag0V Ag0O Ag1 163.72(11)
S1N Ag0O Ag04 94.74(9)
S1N Ag0O Ag0V 47.32(10)
S1N Ag0O S15 97.56(11)
S1N Ag0O S17 163.63(13)
S1N Ag0O Ag1 133.76(15)
S15 Ag0O Ag04 51.67(6)
S15 Ag0O Ag0V 114.85(7)
S15 Ag0O Ag1 50.62(11)
S17 Ag0O Ag04 93.91(8)
S17 Ag0O Ag0V 122.44(9)
S17 Ag0O S15 98.71(10)
S17 Ag0O Ag1 60.31(12)
Ag03 Ag0P Ag09 54.32(3)
S1E Ag0P Ag03 95.29(9)
S1E Ag0P Ag09 106.09(9)
S1E Ag0P S1H 172.29(12)
S1H Ag0P Ag03 87.58(9)
S1H Ag0P Ag09 81.39(9)
Ag0N Ag0Q Ag05 85.34(4)
Ag0N Ag0Q Ag0U 159.61(5)
Ag0U Ag0Q Ag05 78.00(4)
S1O Ag0Q Ag05 99.56(11)
S1O Ag0Q Ag0N 123.00(10)
S1O Ag0Q Ag0U 50.06(10)
S1O Ag0Q S18 167.64(13)
S18 Ag0Q Ag05 91.94(8)
S18 Ag0Q Ag0N 62.11(8)
S18 Ag0Q Ag0U 129.46(8)
S1A Ag0R Ag08 100.18(8)
S1A Ag0R Ag09 94.59(8)
S1A Ag0R S1H 177.90(12)
Ag09 Ag0R Ag08 52.67(3)
S1H Ag0R Ag08 81.14(9)
S1H Ag0R Ag09 84.91(8)
Ag0A Ag0S Ag0L 83.78(4)
S1D Ag0S Ag0A 127.64(10)
S1D Ag0S Ag0L 49.95(9)
S1D Ag0S S1G 176.21(13)
S1G Ag0S Ag0A 54.32(9)
S1G Ag0S Ag0L 133.44(10)
Cl01 Ag0T Ag0J 57.47(7)
S15 Ag0T Ag0J 126.82(10)
S15 Ag0T Cl01 90.41(10)
P1P Ag0T Ag0J 89.51(11)
P1P Ag0T Cl01 126.34(13)
P1P Ag0T S15 140.31(14)
Ag0Q Ag0U Ag0D 81.86(4)
S1K Ag0U Ag0D 51.43(8)
S1K Ag0U Ag0Q 129.65(9)
S1K Ag0U S1O 178.02(14)
S1O Ag0U Ag0D 128.38(10)
S1O Ag0U Ag0Q 51.09(9)
Ag0C Ag0V Ag0O 84.36(4)
S1M Ag0V Ag0C 53.35(9)
S1M Ag0V Ag0O 134.21(10)
S1N Ag0V Ag0C 127.80(10)
S1N Ag0V Ag0O 48.98(9)
S1N Ag0V S1M 175.43(13)
S1G Ag0X S1K 95.78(12)
S1M Ag0X S1G 96.25(13)
S1M Ag0X S1K 99.15(12)
Ag09 Cl1 Ag0H 109.45(9)
Ag09 Cl1 Ag0M 105.98(9)
Ag0H Cl1 Ag0M 65.28(6)
Ag08 Cl01 Ag0J 111.76(10)
Ag08 Cl01 Ag0T 109.59(10)
Ag08 Cl01 Ag1 107.49(15)
Ag0T Cl01 Ag0J 69.74(7)
Ag0T Cl01 Ag1 8.84(11)
Ag1 Cl01 Ag0J 62.08(12)
Ag03 Cl2 Ag0F 108.83(10)
P1L C026 P1I 114.9(8)
Ag0G S1B Ag0F 126.44(13)
Ag0K S1B Ag0F 98.36(12)
Ag0K S1B Ag0G 95.76(12)
C126 S1B Ag0F 117.5(5)
C126 S1B Ag0G 107.5(5)
C126 S1B Ag0K 105.8(5)
Ag0S S1D Ag0L 81.20(11)
C30 S1D Ag0L 114.8(6)
C30 S1D Ag0S 101.6(6)
Ag0I S1E Ag0H 127.42(14)
Ag0P S1E Ag0H 92.73(11)
Ag0P S1E Ag0I 92.64(12)
C81 S1E Ag0H 116.0(5)
C81 S1E Ag0I 112.1(5)
C81 S1E Ag0P 106.9(5)
Ag0A S1G Ag0X 106.58(12)
Ag0S S1G Ag0A 74.53(10)
Ag0S S1G Ag0X 122.34(14)
C02B S1G Ag0A 114.6(6)
C02B S1G Ag0S 110.0(6)
C02B S1G Ag0X 119.8(6)
Ag0K S1H Ag0P 101.14(12)
Ag0R S1H Ag0K 106.10(13)
Ag0R S1H Ag0P 106.68(13)
C6BA S1H Ag0K 113.6(6)
C6BA S1H Ag0P 112.9(6)
C6BA S1H Ag0R 115.2(6)
Ag0D S1K Ag0X 106.28(13)
Ag0U S1K Ag0D 79.69(11)
Ag0U S1K Ag0X 126.24(14)
C0BA S1K Ag0D 111.5(6)
C0BA S1K Ag0U 107.4(6)
C0BA S1K Ag0X 118.3(6)
Ag0C S1M Ag0X 107.06(13)
Ag0V S1M Ag0C 75.33(11)
Ag0V S1M Ag0X 121.28(17)
C47 S1M Ag0C 115.0(5)
C47 S1M Ag0V 113.8(5)
C47 S1M Ag0X 116.8(5)
Ag0V S1N Ag0O 83.70(13)
C65 S1N Ag0O 111.9(5)
C65 S1N Ag0V 105.2(6)
Ag0U S1O Ag0Q 78.84(11)
C3BA S1O Ag0Q 109.1(6)
C3BA S1O Ag0U 106.8(6)
Ag0E S14 Ag0B 79.25(9)
Ag0E S14 Ag0M 110.09(12)
Ag0M S14 Ag0B 111.02(11)
C022 S14 Ag0B 133.0(5)
C022 S14 Ag0E 108.4(5)
C022 S14 Ag0M 109.2(5)
Ag04 S15 Ag0O 65.70(8)
Ag04 S15 Ag1 112.20(16)
Ag0G S15 Ag04 80.45(9)
Ag0G S15 Ag0O 139.57(13)
Ag0G S15 Ag0T 101.13(12)
Ag0G S15 Ag1 106.2(2)
Ag0T S15 Ag04 119.23(13)
Ag0T S15 Ag0O 78.58(9)
Ag0T S15 Ag1 8.99(15)
C2AA S15 Ag04 131.7(5)
C2AA S15 Ag0G 108.0(5)
C2AA S15 Ag0O 110.9(5)
C2AA S15 Ag0T 106.0(4)
C2AA S15 Ag1 110.6(4)
Ag1 S15 Ag0O 69.86(16)
Ag06 S16 Ag0H 106.70(11)
Ag06 S16 Ag0M 111.68(10)
Ag0H S16 Ag0M 67.32(7)
Ag0L S16 Ag06 87.07(10)
Ag0L S16 Ag0H 135.79(12)
Ag0L S16 Ag0M 68.55(8)
C01V S16 Ag06 122.8(4)
C01V S16 Ag0H 103.8(5)
C01V S16 Ag0L 102.9(5)
C01V S16 Ag0M 124.5(4)
Ag02 S17 Ag0J 107.15(11)
Ag02 S17 Ag1 111.69(15)
Ag0J S17 Ag1 63.26(15)
Ag0O S17 Ag02 88.57(10)
Ag0O S17 Ag0J 136.28(14)
Ag0O S17 Ag1 73.01(16)
C01S S17 Ag02 114.6(5)
C01S S17 Ag0J 104.4(5)
C01S S17 Ag0O 105.3(5)
C01S S17 Ag1 133.7(5)
Ag07 S18 Ag0F 105.74(11)
Ag07 S18 Ag0N 111.28(11)
Ag0F S18 Ag0N 66.99(8)
Ag0Q S18 Ag07 88.69(10)
Ag0Q S18 Ag0F 135.73(13)
Ag0Q S18 Ag0N 68.77(8)
C024 S18 Ag07 121.9(5)
C024 S18 Ag0F 102.6(5)
C024 S18 Ag0N 126.4(5)
C024 S18 Ag0Q 104.5(5)
Ag0I S19 Ag05 84.49(10)
Ag0I S19 Ag0N 109.12(12)
Ag0N S19 Ag05 110.52(11)
C01Y S19 Ag05 131.4(5)
C01Y S19 Ag0I 104.1(5)
C01Y S19 Ag0N 111.1(5)
C02C P1C Ag0M 114.6(4)
C02C P1C C4BA 102.8(7)
C4BA P1C Ag0M 119.0(5)
C59 P1C Ag0M 111.5(5)
C59 P1C C02C 104.6(7)
C59 P1C C4BA 102.7(7)
C025 P1F Ag0J 113.2(5)
C025 P1F C02E 105.2(8)
C025 P1F C02A 106.4(8)
C02E P1F Ag0J 116.7(6)
C02E P1F C02A 103.1(8)
C02A P1F Ag0J 111.4(5)
C026 P1I Ag0N 114.0(5)
C01U P1I Ag0N 109.6(5)
C01U P1I C026 105.6(7)
C54 P1I Ag0N 119.5(6)
C54 P1I C026 103.0(7)
C54 P1I C01U 104.0(7)
C02C P1J Ag0H 110.1(5)
C9GA P1J Ag0H 117.7(4)
C9GA P1J C02C 102.2(6)
C172 P1J Ag0H 115.3(5)
C172 P1J C02C 108.2(6)
C172 P1J C9GA 102.2(6)
C026 P1L Ag0F 112.8(5)
C026 P1L C02F 102.5(7)
C026 P1L C17 107.2(7)
C02F P1L Ag0F 115.6(5)
C17 P1L Ag0F 113.3(5)
C17 P1L C02F 104.5(7)
Ag0T P1P Ag1 10.13(14)
C02A P1P Ag0T 116.1(5)
C02A P1P Ag1 108.4(5)
C33 P1P Ag0T 114.1(5)
C33 P1P C02A 102.4(8)
C33 P1P Ag1 111.4(6)
C5DA P1P Ag0T 114.0(6)
C5DA P1P C02A 105.6(8)
C5DA P1P C33 103.1(8)
C5DA P1P Ag1 123.8(6)
C9DA C01X C2AA 111.5(12)
C30 C2 C2DA 111.5(15)
C57 C021 C95 113.1(16)
C25 C024 S18 112.5(10)
C25 C024 C72 107.4(12)
C67 C024 S18 110.3(10)
C67 C024 C25 106.6(13)
C67 C024 C72 110.3(12)
C72 C024 S18 109.5(10)
C156 C5IA C99 120.0(16)
C7DA C025 P1F 119.9(12)
C7DA C025 C99 117.9(16)
C99 C025 P1F 122.1(13)
C5GA C02E P1F 116.2(14)
C104 C02E P1F 125.2(16)
C104 C02E C5GA 118.2(17)
C8AA C02F P1L 119.9(13)
C68 C02F P1L 122.0(13)
C68 C02F C8AA 118.1(15)
C6AA C7IA C16 110.5(15)
C114 C7IA C16 95.4(14)
C114 C7IA C6AA 111.3(15)
C124 C07H C111 108.0(16)
C87 C07V C191 107.7(13)
C0BA C10 C19 110.2(14)
C027 C01S S17 109.0(10)
C02N C01S S17 109.3(10)
C02N C01S C027 105.6(13)
C88 C01S S17 111.8(11)
C88 C01S C027 109.9(13)
C88 C01S C02N 111.0(13)
C37 C01U P1I 117.6(12)
C37 C01U C103 121.0(15)
C103 C01U P1I 121.4(12)
C96 C01V S16 108.9(9)
C152 C01V S16 109.4(9)
C152 C01V C96 107.4(12)
C159 C01V S16 110.4(9)
C159 C01V C96 110.3(11)
C159 C01V C152 110.4(12)
C5HA C01Y S19 110.7(9)
C5HA C01Y C020 110.1(12)
C5HA C01Y C134 109.2(12)
C020 C01Y S19 107.6(9)
C020 C01Y C134 110.6(12)
C134 C01Y S19 108.5(9)
C15 C022 S14 108.6(10)
C15 C022 C34 110.1(11)
C34 C022 S14 110.7(10)
C120 C022 S14 107.7(9)
C120 C022 C15 108.6(12)
C120 C022 C34 111.0(13)
C022 C15 C137 109.8(12)
C51 C027 C01S 109.6(13)
C0BA C16 C7IA 114.3(15)
C137 C028 C38 112.3(12)
C9AA C17 P1L 123.2(13)
C6EA C17 P1L 121.3(12)
C6EA C17 C9AA 115.4(15)
P1P C02A P1F 111.2(8)
C41 C02B S1G 111.9(11)
C41 C02B C74 109.0(16)
C41 C02B C93 111.0(15)
C74 C02B S1G 106.7(11)
C74 C02B C93 109.9(15)
C93 C02B S1G 108.1(12)
C0GA C19 C10 100.2(15)
C114 C19 C10 104.8(15)
C114 C19 C0GA 112.9(16)
P1C C02C P1J 114.3(7)
C5AA C02G C020 108.1(12)
C43 C02G C5AA 110.2(13)
C43 C02G C020 107.4(11)
C01S C02N C118 108.9(13)
C38 C22 C64 112.9(13)
C6HA C03N C32 109.6(12)
C3CA C23 C8AA 120.0(17)
C1AA C06W C6BA 109.3(14)
C163 C071 C1FA 97.0(16)
C180 C071 C1FA 102.6(17)
C180 C071 C163 118.5(19)
C8CA C25 C024 113.3(13)
C8EA C088 C128 109.7(16)
C8EA C088 C165 109.6(15)
C128 C088 C165 104.4(15)
C100 C26 C132 108.8(12)
C7FA C08M C7GA 91.0(15)
C7FA C08M C180 111.3(17)
C180 C08M C7GA 99.5(17)
C63 C0AA C70 108.3(15)
C125 C0AA C63 110.7(15)
C125 C0AA C70 105.4(15)
C48 C6FA C132 110.6(12)
C06W C1AA C165 110.6(16)
C1HA C1AA C06W 107.0(15)
C1HA C1AA C165 105.6(15)
C98 C29 C106 118.4(15)
C01X C2AA S15 108.0(10)
C129 C2AA S15 109.2(10)
C129 C2AA C01X 111.6(12)
C129 C2AA C188 110.0(12)
C188 C2AA S15 109.7(10)
C188 C2AA C01X 108.2(13)
C2 C30 S1D 107.4(11)
C2 C30 C9BA 106.9(15)
C9BA C30 S1D 113.3(11)
C0CA C30 S1D 107.9(12)
C0CA C30 C2 109.6(15)
C0CA C30 C9BA 111.6(15)
C02G C5AA C7EA 108.0(12)
C23 C8AA C02F 120.8(17)
C03N C32 C122 108.5(12)
C127 C32 C03N 108.2(13)
C127 C32 C122 108.8(12)
C77 C9AA C17 122.3(16)
C6CA C33 P1P 119.5(15)
C115 C33 P1P 118.5(14)
C115 C33 C6CA 122.0(18)
C10 C0BA S1K 107.2(11)
C16 C0BA S1K 113.7(13)
C16 C0BA C10 98.8(15)
C182 C0BA S1K 111.9(13)
C182 C0BA C10 107.2(16)
C182 C0BA C16 116.5(16)
C022 C34 C38 108.7(12)
C172 C1BA C4GA 122.4(13)
C126 C35 C78 110.8(12)
C1FA C3BA S1O 110.0(15)
C1FA C3BA C190 103.3(16)
C7GA C3BA S1O 117.1(15)
C7GA C3BA C1FA 108.5(16)
C7GA C3BA C190 104.0(18)
C190 C3BA S1O 112.9(14)
C4FA C36 S1A 111.8(12)
C4FA C36 C92 108.2(16)
C4FA C36 C161 110.8(16)
C92 C36 S1A 112.6(12)
C92 C36 C161 106.1(15)
C161 C36 S1A 107.2(12)
C135 C6CA C33 117(2)
C01U C37 C50 117.5(15)
C8FA C4BA P1C 117.1(12)
C4AA C4BA P1C 122.6(13)
C4AA C4BA C8FA 120.2(15)
C028 C38 C34 107.5(12)
C22 C38 C028 109.1(13)
C22 C38 C34 108.7(12)
C110 C1EA C80 122.6(18)
C142 C39 C0HA 120.0(14)
C4BA C8FA C80 118.7(15)
C102 C5BA C148 120.5(17)
C02B C41 C167 109.4(14)
C06W C6BA S1H 109.2(11)
C9CA C6BA S1H 109.1(12)
C9CA C6BA C06W 110.1(15)
C8EA C6BA S1H 106.6(12)
C8EA C6BA C06W 111.0(15)
C8EA C6BA C9CA 110.8(15)
C48 C42 C100 108.4(12)
C94 C7BA C9GA 120.9(15)
C147 C43 C02G 111.9(13)
C9BA C8BA C58 105.6(14)
C55 C8BA C9BA 107.2(15)
C55 C8BA C58 112.0(15)
C81 C44 C6HA 108.6(12)
C8BA C9BA C30 111.8(14)
C30 C0CA C2EA 108.5(15)
C191 C1CA C8CA 109.4(13)
C8DA C47 S1M 112.1(11)
C8DA C47 C2GA 103.8(15)
C8DA C47 C123 108.1(15)
C2GA C47 S1M 113.8(11)
C2GA C47 C123 104.0(14)
C123 C47 S1M 114.2(11)
C0FA C2CA C5DA 124.7(16)
C6FA C48 C42 110.3(12)
C6FA C48 C152 110.8(12)
C152 C48 C42 108.0(12)
C4HA C3CA C23 120.3(17)
C7EA C4CA C147 111.4(14)
C116 C50 C37 122.8(17)
C027 C51 C61 109.4(13)
C52 C51 C027 112.7(14)
C52 C51 C61 110.3(14)
C25 C8CA C1CA 109.6(12)
C25 C8CA C3DA 108.5(13)
C1CA C8CA C3DA 107.3(13)
C51 C52 C118 109.9(14)
C5FA C9CA C6BA 106.4(15)
C133 C0DA C60 118.9(14)
C9EA C54 P1I 123.8(13)
C9EA C54 C148 117.8(15)
C148 C54 P1I 118.2(13)
C2FA C1DA C5DA 120.2(17)
C2EA C55 C8BA 110.5(16)
C58 C2DA C2 105.8(14)
C4EA C2DA C2 106.7(15)
C4EA C2DA C58 113.1(16)
C9DA C56 C105 114.5(13)
C87 C3DA C8CA 109.2(13)
C021 C57 C3AA 116.8(16)
C021 C57 C123 105.4(15)
C3AA C57 C123 95.3(14)
C77 C4DA C62 121.4(17)
C2DA C58 C8BA 109.8(15)
C2CA C5DA P1P 121.7(12)
C2CA C5DA C1DA 117.3(16)
C1DA C5DA P1P 121.0(14)
C60 C59 P1C 119.3(11)
C60 C59 C108 117.8(13)
C108 C59 P1C 122.9(11)
C025 C7DA C75 122.0(15)
C59 C60 C0DA 121.8(14)
C47 C8DA C168 114.6(15)
C51 C61 C136 108.3(14)
C01X C9DA C71 109.1(12)
C56 C9DA C01X 108.1(13)
C56 C9DA C71 105.4(13)
C4DA C62 C6EA 116.4(16)
C55 C2EA C0CA 107.7(14)
C4EA C2EA C0CA 106.7(15)
C4EA C2EA C55 114.1(16)
C149 C63 C0AA 111.0(16)
C95 C3EA C168 113.4(16)
C22 C64 C120 107.8(12)
C141 C64 C22 109.4(12)
C141 C64 C120 108.7(13)
C2DA C4EA C2EA 110.8(16)
C70 C65 S1N 108.8(11)
C89 C65 S1N 110.4(12)
C89 C65 C70 108.4(15)
C131 C65 S1N 109.0(12)
C131 C65 C70 109.1(15)
C131 C65 C89 111.0(14)
C17 C6EA C62 125.1(15)
C3CA C4HA C68 121.1(18)
C4CA C7EA C5AA 109.9(13)
C4CA C7EA C5HA 110.9(13)
C5HA C7EA C5AA 107.7(13)
C024 C67 C191 109.9(12)
C088 C8EA C6BA 109.4(15)
C02F C68 C4HA 119.6(16)
C54 C9EA C3FA 120.3(16)
C4BA C4AA C110 119.4(16)
C2CA C0FA C166 116.9(17)
C0AA C70 C65 110.7(14)
C3BA C1FA C071 114.5(18)
C113 C71 C9DA 113.3(13)
C1DA C2FA C166 120.8(16)
C87 C72 C024 109.7(13)
C102 C3FA C9EA 120.5(18)
C36 C4FA C111 107.8(15)
C02B C74 C144 108.7(14)
C186 C7FA C08M 123(2)
C156 C75 C7DA 119.0(17)
C144 C9FA C167 112.0(17)
C107 C76 C81 109.4(12)
C177 C0GA C19 116.9(17)
C9AA C77 C4DA 119.1(16)
C183 C1GA C161 107.9(16)
C184 C1GA C161 101.3(15)
C184 C1GA C183 111.4(17)
C35 C78 C157 105.0(13)
C83 C78 C35 109.6(13)
C83 C78 C157 112.3(14)
C47 C2GA C95 112.1(14)
C175 C3GA C155 119(2)
C1EA C80 C8FA 119.7(17)
C142 C4GA C1BA 120.2(14)
C44 C81 S1E 109.7(10)
C76 C81 S1E 109.7(9)
C76 C81 C44 109.4(12)
C122 C81 S1E 108.6(10)
C122 C81 C44 109.1(11)
C122 C81 C76 110.3(12)
C02E C5GA C155 120.0(17)
C139 C82 C126 108.0(13)
C3BA C7GA C08M 121.3(17)
C78 C83 C139 110.1(14)
C7BA C9GA P1J 122.1(11)
C7BA C9GA C106 116.5(13)
C106 C9GA P1J 121.3(10)
C01Y C5HA C7EA 109.9(12)
C172 C0HA C39 121.5(14)
C157 C85 C151 109.4(13)
C199 C85 C151 109.0(13)
C199 C85 C157 109.6(14)
C9CA C5FA C128 107.0(15)
C1HA C5FA C9CA 112.8(15)
C1HA C5FA C128 110.0(16)
C107 C86 C6HA 109.6(13)
C5FA C1HA C1AA 113.7(16)
C07V C87 C72 107.5(12)
C3DA C87 C07V 112.9(14)
C3DA C87 C72 110.6(13)
C01Y C020 C02G 108.6(11)
C01S C88 C136 110.4(13)
C57 C3AA C168 116.4(16)
C65 C89 C149 107.0(14)
C7IA C6AA C177 115.9(16)
C03N C6HA C44 108.9(12)
C86 C6HA C03N 110.4(13)
C86 C6HA C44 109.2(12)
C124 C92 C36 111.4(15)
C02B C93 C187 108.1(15)
C98 C94 C7BA 122.4(14)
C021 C95 C2GA 99.1(8)
C3EA C95 C021 117.7(16)
C3EA C95 C2GA 107.6(15)
C01V C96 C100 108.7(12)
C94 C98 C29 119.6(15)
C025 C99 C5IA 118.7(16)
C26 C100 C42 110.4(12)
C26 C100 C96 109.5(12)
C42 C100 C96 109.3(11)
C116 C101 C103 119.4(16)
C3FA C102 C5BA 119.6(18)
C01U C103 C101 120.5(16)
C02E C104 C175 118.7(19)
C56 C105 C129 109.2(13)
C56 C105 C169 105.4(13)
C169 C105 C129 105.1(12)
C9GA C106 C29 122.2(13)
C76 C107 C127 106.8(12)
C86 C107 C76 112.2(13)
C86 C107 C127 109.3(12)
C59 C108 C138 121.5(15)
C1EA C110 C4AA 119.2(17)
C07H C111 C4FA 95.2(14)
C184 C111 C07H 117.3(17)
C184 C111 C4FA 110.5(16)
C153 C112 C115 121(2)
C71 C113 C169 108.0(13)
C71 C113 C188 110.1(13)
C169 C113 C188 105.6(13)
C7IA C114 C19 116.2(17)
C33 C115 C112 118.7(19)
C50 C116 C101 118.8(17)
C52 C118 C02N 111.5(14)
C52 C118 C164 109.2(14)
C164 C118 C02N 107.0(13)
C022 C120 C64 109.7(11)
C81 C122 C32 109.6(12)
C47 C123 C57 115.7(15)
C07H C124 C92 106.7(16)
C183 C124 C07H 112.8(17)
C183 C124 C92 108.5(16)
C0AA C125 C140 114.1(16)
C35 C126 S1B 111.7(11)
C35 C126 C82 109.5(13)
C35 C126 C151 110.2(13)
C82 C126 S1B 107.4(10)
C151 C126 S1B 107.7(10)
C151 C126 C82 110.4(13)
C32 C127 C107 112.4(13)
C5FA C128 C088 110.1(15)
C2AA C129 C105 110.3(13)
C65 C131 C140 109.6(15)
C26 C132 C6FA 110.0(12)
C159 C132 C26 110.1(12)
C159 C132 C6FA 107.0(11)
C138 C133 C0DA 119.7(15)
C147 C134 C01Y 107.9(11)
C153 C135 C6CA 123(2)
C61 C136 C88 106.7(13)
C164 C136 C61 111.5(14)
C164 C136 C88 106.7(13)
C15 C137 C141 107.8(11)
C028 C137 C15 109.3(12)
C028 C137 C141 107.5(13)
C133 C138 C108 120.1(15)
C83 C139 C82 108.8(13)
C83 C139 C199 110.5(13)
C199 C139 C82 107.4(13)
C125 C140 C131 108.4(15)
C125 C140 C150 109.4(15)
C150 C140 C131 105.8(15)
C64 C141 C137 111.3(13)
C39 C142 C4GA 119.6(14)
C9FA C144 C74 106.5(14)
C9FA C144 C178 115.5(16)
C178 C144 C74 103.3(15)
C43 C147 C134 107.9(13)
C4CA C147 C43 110.8(13)
C4CA C147 C134 109.6(12)
C54 C148 C5BA 121.2(17)
C63 C149 C89 106.7(14)
C150 C149 C63 114.2(16)
C150 C149 C89 107.9(15)
C149 C150 C140 112.0(15)
C126 C151 C85 107.5(13)
C48 C152 C01V 111.0(11)
C135 C153 C112 118.4(19)
C3GA C155 C5GA 116(2)
C75 C156 C5IA 122.4(18)
C85 C157 C78 109.5(13)
C01V C159 C132 109.4(12)
C36 C161 C1GA 112.9(15)
C186 C163 C071 114.6(18)
C136 C164 C118 111.2(14)
C1AA C165 C088 112.6(15)
C2FA C166 C0FA 120.0(17)
C9FA C167 C41 103.5(15)
C9FA C167 C192 113.7(16)
C192 C167 C41 106.3(15)
C3EA C168 C8DA 96.0(15)
C3EA C168 C3AA 116.0(17)
C3AA C168 C8DA 105.7(15)
C113 C169 C105 114.2(13)
C1BA C172 P1J 120.8(10)
C1BA C172 C0HA 116.3(13)
C0HA C172 P1J 122.9(11)
C3GA C175 C104 124.5(19)
C0GA C177 C6AA 113.6(17)
C0GA C177 C182 102.6(15)
C6AA C177 C182 103.2(14)
C187 C178 C144 114.2(16)
C071 C180 C08M 118.6(18)
C0BA C182 C177 112.6(15)
C124 C183 C1GA 116.1(17)
C111 C184 C1GA 113.1(18)
C7FA C186 C163 118.9(18)
C7FA C186 C190 102.6(17)
C163 C186 C190 95.8(17)
C178 C187 C93 106.0(14)
C178 C187 C192 113.5(17)
C192 C187 C93 102.5(14)
C2AA C188 C113 110.0(12)
C3BA C190 C186 110.2(16)
C1CA C191 C07V 112.9(13)
C1CA C191 C67 109.8(13)
C67 C191 C07V 107.3(13)
C187 C192 C167 114.1(16)
C85 C199 C139 112.7(14)
F078 Sb10 F3 83.9(11)
F078 Sb10 F162 93.6(9)
F08B Sb10 F078 96.1(11)
F08B Sb10 F3 102.6(12)
F08B Sb10 F162 82.4(10)
F3 Sb10 F162 174.6(10)
F08U Sb10 F078 175.5(10)
F08U Sb10 F08B 88.0(10)
F08U Sb10 F3 93.4(12)
F08U Sb10 F162 88.8(12)
F117 Sb10 F078 87.8(8)
F117 Sb10 F08B 167.6(12)
F117 Sb10 F3 89.5(10)
F117 Sb10 F08U 88.6(9)
F117 Sb10 F162 85.7(9)
F046 Sb0Z F06O 86.3(7)
F07B Sb0Z F046 92.5(8)
F07B Sb0Z F06O 178.7(9)
F07B Sb0Z F08W 89.4(9)
F7 Sb0Z F046 89.6(10)
F7 Sb0Z F06O 86.3(13)
F7 Sb0Z F07B 93.7(14)
F7 Sb0Z F08W 87.4(11)
F7 Sb0Z F174 173.3(15)
F08W Sb0Z F046 176.5(9)
F08W Sb0Z F06O 91.8(8)
F174 Sb0Z F046 93.8(9)
F174 Sb0Z F06O 88.1(10)
F174 Sb0Z F07B 91.9(11)
F174 Sb0Z F08W 89.1(10)
F01R Sb0W F01T 89.2(5)
F01R Sb0W F01W 88.8(5)
F01R Sb0W F02 179.0(6)
F01R Sb0W F02J 90.3(5)
F01W Sb0W F01T 88.8(5)
F02 Sb0W F01T 90.4(6)
F02 Sb0W F01W 90.2(5)
F02J Sb0W F01T 91.4(6)
F02J Sb0W F01W 179.1(6)
F02J Sb0W F02 90.6(5)
F02T Sb0W F01R 90.0(5)
F02T Sb0W F01T 176.2(6)
F02T Sb0W F01W 87.5(5)
F02T Sb0W F02 90.3(6)
F02T Sb0W F02J 92.3(7)
F033 Sb0Y F037 85.2(6)
F033 Sb0Y F05M 90.0(6)
F033 Sb0Y F08G 86.8(9)
F033 Sb0Y F189 174.4(9)
F037 Sb0Y F05M 175.2(7)
F037 Sb0Y F08G 89.3(8)
F08D Sb0Y F033 93.2(10)
F08D Sb0Y F037 90.4(7)
F08D Sb0Y F05M 90.5(7)
F08D Sb0Y F08G 179.8(9)
F08D Sb0Y F189 91.7(11)
F08G Sb0Y F05M 89.8(7)
F189 Sb0Y F037 92.0(9)
F189 Sb0Y F05M 92.7(8)
F189 Sb0Y F08G 88.4(10)
C077 O01Z C05U 114.9(14)
C18 C05U O01Z 107.7(17)
O01Z C077 C6GA 107.9(16)
C8GA C1A O7AA 119(3)
O7AA C4 C3HA 106(2)
C4 O7AA C1A 122(3)
Cl5 C8 Cl0A 109.5(14)
Ag0J Ag1 Ag0O 100.34(15)
Cl01 Ag1 Ag0J 60.52(14)
Cl01 Ag1 Ag0O 110.76(17)
Cl01 Ag1 S17 85.62(17)
S15 Ag1 Ag0J 133.0(2)
S15 Ag1 Ag0O 59.52(15)
S15 Ag1 Cl01 85.97(18)
S15 Ag1 S17 95.0(2)
S17 Ag1 Ag0J 53.66(11)
S17 Ag1 Ag0O 46.67(11)
P1P Ag1 Ag0J 96.0(2)
P1P Ag1 Ag0O 125.3(3)
P1P Ag1 Cl01 122.7(3)
P1P Ag1 S15 130.8(2)
P1P Ag1 S17 123.6(2)

loop_
_geom_bond_atom_site_label_1
_geom_bond_atom_site_label_2
_geom_bond_distance
Pt00 Ag03 2.7395(10)
Pt00 Ag02 2.7771(9)
Pt00 Ag04 2.7863(10)
Pt00 Ag05 2.7854(9)
Pt00 Ag06 2.7691(9)
Pt00 Ag07 2.7674(10)
Pt00 Ag08 2.7316(9)
Pt00 Ag09 2.7442(10)
Pt00 Ag0A 2.7478(9)
Pt00 Ag0B 2.7818(10)
Pt00 Ag0C 2.7352(10)
Pt00 Ag0D 2.7451(10)
Ag03 Ag05 2.9056(12)
Ag03 Ag06 3.0872(12)
Ag03 Ag07 2.8402(13)
Ag03 Ag08 2.8434(11)
Ag03 Ag09 2.8444(12)
Ag03 Ag0I 2.9096(12)
Ag03 Ag0K 3.0936(13)
Ag03 Ag0P 3.0401(14)
Ag03 Cl2 2.542(3)
S1A Ag0E 2.398(3)
S1A Ag0J 2.563(3)
S1A Ag0R 2.359(3)
S1A C36 1.829(17)
Ag02 Ag04 2.9195(12)
Ag02 Ag08 2.8172(12)
Ag02 Ag09 3.1449(12)
Ag02 Ag0B 2.8536(12)
Ag02 Ag0C 2.8440(12)
Ag02 Ag0E 3.0885(13)
Ag02 S17 2.480(3)
Ag04 Ag07 2.8162(12)
Ag04 Ag08 2.9051(13)
Ag04 Ag0C 3.0391(13)
Ag04 Ag0D 2.8961(12)
Ag04 Ag0G 3.2308(13)
Ag04 Ag0O 3.0076(13)
Ag04 S15 2.589(3)
Ag05 Ag06 2.8336(12)
Ag05 Ag07 2.9252(12)
Ag05 Ag0A 2.8492(13)
Ag05 Ag0D 2.9754(13)
Ag05 Ag0I 3.3140(14)
Ag05 Ag0Q 3.1010(14)
Ag05 S19 2.515(3)
Ag06 Ag09 2.8314(12)
Ag06 Ag0A 2.8272(13)
Ag06 Ag0B 2.9584(12)
Ag06 Ag0I 3.1506(14)
Ag06 S16 2.475(3)
Ag07 Ag08 3.1157(12)
Ag07 Ag0D 2.8297(13)
Ag07 Ag0G 3.0691(12)
Ag07 S18 2.468(3)
Ag08 Ag09 2.8370(12)
Ag08 Ag0G 2.9123(13)
Ag08 Ag0K 2.9542(13)
Ag08 Ag0R 3.3307(14)
Ag08 Cl01 2.526(2)
Ag09 Ag0B 2.8897(13)
Ag09 Ag0E 2.9065(13)
Ag09 Ag0P 3.1849(14)
Ag09 Ag0R 3.0372(13)
Ag09 Cl1 2.538(3)
Ag0A Ag0B 3.0448(12)
Ag0A Ag0C 2.8602(12)
Ag0A Ag0D 2.8436(13)
Ag0A Ag0S 2.9229(14)
Ag0A S1G 2.464(3)
Ag0B Ag0C 2.8635(13)
Ag0B Ag0E 3.1808(13)
Ag0B Ag0L 3.0372(13)
Ag0B S14 2.572(3)
Ag0C Ag0D 2.8646(13)
Ag0C Ag0V 2.9577(15)
Ag0C S1M 2.453(4)
Ag0D Ag0U 3.0792(14)
Ag0D S1K 2.447(3)
Ag0E S14 2.411(3)
Ag0F Ag0N 3.0376(14)
Ag0F Cl2 2.790(3)
Ag0F S1B 2.529(3)
Ag0F S18 2.658(3)
Ag0F P1L 2.402(3)
Ag0G S1B 2.406(3)
Ag0G S15 2.409(3)
Ag0H Ag0M 3.0682(14)
Ag0H Cl1 2.834(3)
Ag0H S1E 2.510(3)
Ag0H S16 2.642(3)
Ag0H P1J 2.400(3)
Ag0I S1E 2.391(3)
Ag0I S19 2.413(3)
Ag0J Ag0T 3.1847(19)
Ag0J Cl01 2.862(3)
Ag0J S17 2.620(3)
Ag0J P1F 2.396(3)
Ag0J Ag1 2.905(6)
Ag0K S1B 2.379(3)
Ag0K S1H 2.390(3)
Ag0L Ag0M 3.0180(15)
Ag0L Ag0S 3.0966(16)
Ag0L S1D 2.399(4)
Ag0L S16 2.438(3)
Ag0M Cl1 2.854(3)
Ag0M S14 2.547(3)
Ag0M S16 2.882(3)
Ag0M P1C 2.428(4)
Ag0N Ag0Q 2.9942(16)
Ag0N S18 2.839(3)
Ag0N S19 2.513(3)
Ag0N P1I 2.399(3)
Ag0O Ag0V 3.1769(16)
Ag0O S1N 2.412(4)
Ag0O S15 2.931(3)
Ag0O S17 2.429(3)
Ag0O Ag1 3.193(7)
Ag0P S1E 2.374(3)
Ag0P S1H 2.390(3)
Ag0Q Ag0U 3.0190(16)
Ag0Q S1O 2.395(4)
Ag0Q S18 2.429(3)
Ag0R S1H 2.374(3)
Ag0S S1D 2.360(4)
Ag0S S1G 2.362(4)
Ag0T Cl01 2.704(3)
Ag0T S15 2.480(3)
Ag0T P1P 2.405(4)
Ag0U S1K 2.358(4)
Ag0U S1O 2.360(4)
Ag0V S1M 2.387(4)
Ag0V S1N 2.349(4)
Ag0X S1G 2.564(4)
Ag0X S1K 2.566(4)
Ag0X S1M 2.558(4)
Cl01 Ag1 2.770(7)
C026 P1I 1.852(15)
C026 P1L 1.815(14)
S1B C126 1.828(15)
S1D C30 1.839(15)
S1E C81 1.840(15)
S1G C02B 1.836(16)
S1H C6BA 1.828(16)
S1K C0BA 1.824(16)
S1M C47 1.792(18)
S1N C65 1.868(16)
S1O C3BA 1.84(2)
S14 C022 1.857(14)
S15 C2AA 1.873(14)
S15 Ag1 2.629(6)
S16 C01V 1.869(12)
S17 C01S 1.856(14)
S17 Ag1 2.900(6)
S18 C024 1.860(14)
S19 C01Y 1.859(12)
P1C C02C 1.825(14)
P1C C4BA 1.853(16)
P1C C59 1.816(14)
P1F C025 1.808(18)
P1F C02E 1.824(16)
P1F C02A 1.876(16)
P1I C01U 1.836(16)
P1I C54 1.794(16)
P1J C02C 1.858(13)
P1J C9GA 1.811(14)
P1J C172 1.776(13)
P1L C02F 1.817(15)
P1L C17 1.816(16)
P1P C02A 1.854(16)
P1P C33 1.846(18)
P1P C5DA 1.811(18)
P1P Ag1 2.424(6)
C01X C2AA 1.54(2)
C01X C9DA 1.531(19)
C2 C30 1.52(2)
C2 C2DA 1.55(2)
C021 C57 1.484(10)
C021 C95 1.498(9)
C024 C25 1.53(2)
C024 C67 1.524(19)
C024 C72 1.53(2)
C5IA C99 1.42(2)
C5IA C156 1.38(2)
C025 C7DA 1.39(2)
C025 C99 1.41(2)
C02E C5GA 1.34(2)
C02E C104 1.33(2)
C02F C8AA 1.40(2)
C02F C68 1.35(2)
C7IA C16 1.59(2)
C7IA C6AA 1.445(9)
C7IA C114 1.434(9)
C07H C111 1.63(3)
C07H C124 1.46(2)
C07V C87 1.51(2)
C07V C191 1.55(2)
C10 C19 1.63(2)
C10 C0BA 1.53(2)
C01S C027 1.56(2)
C01S C02N 1.52(2)
C01S C88 1.47(2)
C01U C37 1.35(2)
C01U C103 1.356(19)
C01V C96 1.52(2)
C01V C152 1.513(19)
C01V C159 1.506(19)
C01Y C5HA 1.50(2)
C01Y C020 1.506(18)
C01Y C134 1.537(19)
C022 C15 1.525(19)
C022 C34 1.54(2)
C022 C120 1.523(19)
C15 C137 1.540(18)
C027 C51 1.489(19)
C16 C0BA 1.45(2)
C028 C38 1.54(2)
C028 C137 1.50(2)
C17 C9AA 1.39(2)
C17 C6EA 1.36(2)
C02B C41 1.49(2)
C02B C74 1.52(2)
C02B C93 1.52(2)
C19 C0GA 1.46(2)
C19 C114 1.455(9)
C02G C5AA 1.53(2)
C02G C43 1.52(2)
C02G C020 1.574(17)
C02N C118 1.56(2)
C22 C38 1.489(19)
C22 C64 1.52(2)
C03N C32 1.534(19)
C03N C6HA 1.531(19)
C23 C8AA 1.36(2)
C23 C3CA 1.34(2)
C06W C1AA 1.53(2)
C06W C6BA 1.55(2)
C071 C1FA 1.59(3)
C071 C163 1.47(3)
C071 C180 1.45(2)
C25 C8CA 1.484(19)
C088 C8EA 1.51(2)
C088 C128 1.56(3)
C088 C165 1.57(2)
C26 C100 1.504(19)
C26 C132 1.53(2)
C08M C7FA 1.48(2)
C08M C7GA 1.63(3)
C08M C180 1.50(2)
C0AA C63 1.50(2)
C0AA C70 1.54(2)
C0AA C125 1.49(2)
C6FA C48 1.472(19)
C6FA C132 1.53(2)
C1AA C1HA 1.52(3)
C1AA C165 1.54(2)
C29 C98 1.376(19)
C29 C106 1.387(19)
C2AA C129 1.51(2)
C2AA C188 1.528(19)
C30 C9BA 1.53(2)
C30 C0CA 1.45(2)
C5AA C7EA 1.57(2)
C32 C122 1.540(19)
C32 C127 1.50(2)
C9AA C77 1.37(2)
C33 C6CA 1.40(2)
C33 C115 1.33(2)
C0BA C182 1.43(2)
C34 C38 1.553(18)
C1BA C4GA 1.391(18)
C1BA C172 1.373(18)
C35 C78 1.545(19)
C35 C126 1.492(19)
C3BA C1FA 1.52(2)
C3BA C7GA 1.46(2)
C3BA C190 1.56(3)
C36 C4FA 1.47(2)
C36 C92 1.53(2)
C36 C161 1.54(2)
C6CA C135 1.38(2)
C37 C50 1.41(2)
C4BA C8FA 1.37(2)
C4BA C4AA 1.37(2)
C1EA C80 1.38(2)
C1EA C110 1.29(2)
C39 C0HA 1.407(18)
C39 C142 1.358(19)
C8FA C80 1.38(2)
C5BA C102 1.35(2)
C5BA C148 1.40(2)
C41 C167 1.62(2)
C6BA C9CA 1.55(2)
C6BA C8EA 1.54(2)
C42 C48 1.521(19)
C42 C100 1.54(2)
C7BA C9GA 1.378(18)
C7BA C94 1.359(19)
C43 C147 1.48(2)
C8BA C9BA 1.53(2)
C8BA C55 1.51(2)
C8BA C58 1.56(2)
C44 C81 1.539(18)
C44 C6HA 1.547(19)
C0CA C2EA 1.60(2)
C1CA C8CA 1.52(2)
C1CA C191 1.51(2)
C47 C8DA 1.528(9)
C47 C2GA 1.541(10)
C47 C123 1.544(10)
C2CA C5DA 1.36(2)
C2CA C0FA 1.36(2)
C48 C152 1.487(16)
C3CA C4HA 1.34(2)
C4CA C7EA 1.46(2)
C4CA C147 1.48(2)
C50 C116 1.33(2)
C51 C52 1.46(2)
C51 C61 1.49(2)
C8CA C3DA 1.58(2)
C52 C118 1.48(2)
C9CA C5FA 1.53(2)
C0DA C60 1.407(19)
C0DA C133 1.38(2)
C54 C9EA 1.34(2)
C54 C148 1.39(2)
C1DA C5DA 1.42(2)
C1DA C2FA 1.36(2)
C55 C2EA 1.51(2)
C2DA C58 1.55(2)
C2DA C4EA 1.49(2)
C56 C9DA 1.52(2)
C56 C105 1.55(2)
C3DA C87 1.49(2)
C57 C3AA 1.493(9)
C57 C123 1.588(10)
C4DA C62 1.38(2)
C4DA C77 1.37(2)
C59 C60 1.369(19)
C59 C108 1.370(19)
C7DA C75 1.41(2)
C8DA C168 1.590(10)
C61 C136 1.54(2)
C9DA C71 1.532(19)
C62 C6EA 1.38(2)
C2EA C4EA 1.50(2)
C63 C149 1.49(2)
C3EA C95 1.484(9)
C3EA C168 1.490(10)
C64 C120 1.549(18)
C64 C141 1.49(2)
C65 C70 1.55(2)
C65 C89 1.53(2)
C65 C131 1.51(2)
C4HA C68 1.38(2)
C7EA C5HA 1.516(17)
C67 C191 1.53(2)
C9EA C3FA 1.44(2)
C4AA C110 1.42(2)
C0FA C166 1.43(2)
C71 C113 1.51(2)
C2FA C166 1.38(2)
C72 C87 1.53(2)
C3FA C102 1.34(2)
C4FA C111 1.67(2)
C74 C144 1.62(2)
C7FA C186 1.40(2)
C75 C156 1.31(2)
C9FA C144 1.46(2)
C9FA C167 1.49(2)
C76 C81 1.53(2)
C76 C107 1.509(19)
C0GA C177 1.40(2)
C1GA C161 1.57(2)
C1GA C183 1.48(2)
C1GA C184 1.46(2)
C78 C83 1.49(2)
C78 C157 1.55(2)
C2GA C95 1.601(9)
C3GA C155 1.31(2)
C3GA C175 1.29(2)
C4GA C142 1.362(19)
C81 C122 1.515(19)
C5GA C155 1.49(2)
C82 C126 1.55(2)
C82 C139 1.543(19)
C83 C139 1.51(2)
C9GA C106 1.384(19)
C0HA C172 1.387(18)
C85 C151 1.544(19)
C85 C157 1.53(2)
C85 C199 1.47(2)
C5FA C1HA 1.45(2)
C5FA C128 1.56(2)
C86 C6HA 1.52(2)
C86 C107 1.48(2)
C88 C136 1.57(2)
C3AA C168 1.497(9)
C89 C149 1.61(2)
C6AA C177 1.454(9)
C92 C124 1.52(2)
C93 C187 1.66(2)
C94 C98 1.332(19)
C96 C100 1.547(17)
C101 C103 1.39(2)
C101 C116 1.38(2)
C104 C175 1.39(2)
C105 C129 1.562(19)
C105 C169 1.56(2)
C107 C127 1.53(2)
C108 C138 1.394(19)
C111 C184 1.45(3)
C112 C115 1.40(2)
C112 C153 1.37(2)
C113 C169 1.52(2)
C113 C188 1.564(19)
C118 C164 1.50(2)
C124 C183 1.44(2)
C125 C140 1.50(2)
C126 C151 1.53(2)
C131 C140 1.56(2)
C132 C159 1.529(17)
C133 C138 1.36(2)
C134 C147 1.535(17)
C135 C153 1.34(2)
C136 C164 1.50(2)
C137 C141 1.57(2)
C139 C199 1.53(2)
C140 C150 1.53(2)
C144 C178 1.47(2)
C149 C150 1.46(2)
C163 C186 1.46(2)
C167 C192 1.49(2)
C177 C182 1.63(2)
C178 C187 1.46(2)
C186 C190 1.64(3)
C187 C192 1.47(2)
Sb10 F078 1.823(15)
Sb10 F08B 1.807(17)
Sb10 F3 1.858(9)
Sb10 F08U 1.80(2)
Sb10 F117 1.791(14)
Sb10 F162 2.009(18)
Sb0Z F046 1.848(14)
Sb0Z F06O 1.853(16)
Sb0Z F07B 1.783(16)
Sb0Z F7 1.70(2)
Sb0Z F08W 1.827(17)
Sb0Z F174 1.733(18)
Sb0W F01R 1.851(9)
Sb0W F01T 1.875(11)
Sb0W F01W 1.871(9)
Sb0W F02 1.852(10)
Sb0W F02J 1.851(10)
Sb0W F02T 1.757(14)
Sb0Y F033 1.799(12)
Sb0Y F037 1.842(13)
Sb0Y F05M 1.869(12)
Sb0Y F08D 1.785(14)
Sb0Y F08G 1.843(14)
Sb0Y F189 1.802(15)
O01Z C05U 1.47(2)
O01Z C077 1.45(2)
C18 C05U 1.41(3)
C077 C6GA 1.51(3)
C1A O7AA 1.43(3)
C1A C8GA 1.42(3)
C4 O7AA 1.29(3)
C4 C3HA 1.51(3)
Cl0A C8 1.73(2)
Cl5 C8 1.67(2)

loop_
_geom_torsion_atom_site_label_1
_geom_torsion_atom_site_label_2
_geom_torsion_atom_site_label_3
_geom_torsion_atom_site_label_4
_geom_torsion
S1A C36 C4FA C111 -169.1(12)
S1A C36 C92 C124 177.1(13)
S1A C36 C161 C1GA -176.5(13)
Ag02 S17 C01S C027 159.7(9)
Ag02 S17 C01S C02N 44.7(12)
Ag02 S17 C01S C88 -78.5(12)
Ag04 S15 C2AA C01X -108.9(9)
Ag04 S15 C2AA C129 129.5(8)
Ag04 S15 C2AA C188 8.9(14)
Ag05 S19 C01Y C5HA 130.4(9)
Ag05 S19 C01Y C020 -109.3(10)
Ag05 S19 C01Y C134 10.5(13)
Ag06 S16 C01V C96 51.0(11)
Ag06 S16 C01V C152 168.1(8)
Ag06 S16 C01V C159 -70.2(11)
Ag07 S18 C024 C25 58.9(12)
Ag07 S18 C024 C67 -60.0(12)
Ag07 S18 C024 C72 178.4(8)
Ag0A S1G C02B C41 -21.3(15)
Ag0A S1G C02B C74 97.9(12)
Ag0A S1G C02B C93 -143.9(11)
Ag0B S14 C022 C15 127.9(8)
Ag0B S14 C022 C34 6.9(13)
Ag0B S14 C022 C120 -114.7(10)
Ag0C S1M C47 C8DA -130.8(12)
Ag0C S1M C47 C2GA -13.4(13)
Ag0C S1M C47 C123 105.9(13)
Ag0D S1K C0BA C10 99.1(12)
Ag0D S1K C0BA C16 -9.0(16)
Ag0D S1K C0BA C182 -143.6(13)
Ag0E S1A C36 C4FA -162.5(13)
Ag0E S1A C36 C92 -40.4(15)
Ag0E S1A C36 C161 75.8(12)
Ag0E S14 C022 C15 35.5(10)
Ag0E S14 C022 C34 -85.5(10)
Ag0E S14 C022 C120 152.9(9)
Ag0F S1B C126 C35 170.3(10)
Ag0F S1B C126 C82 50.2(12)
Ag0F S1B C126 C151 -68.6(12)
Ag0F S18 C024 C25 176.7(10)
Ag0F S18 C024 C67 57.7(11)
Ag0F S18 C024 C72 -63.9(10)
Ag0F P1L C02F C8AA -96.4(12)
Ag0F P1L C02F C68 81.1(13)
Ag0F P1L C17 C9AA -159.2(11)
Ag0F P1L C17 C6EA 19.7(15)
Ag0G S1B C126 C35 -39.6(13)
Ag0G S1B C126 C82 -159.7(9)
Ag0G S1B C126 C151 81.4(11)
Ag0G S15 C2AA C01X 157.9(9)
Ag0G S15 C2AA C129 36.4(10)
Ag0G S15 C2AA C188 -84.3(11)
Ag0H S1E C81 C44 167.2(8)
Ag0H S1E C81 C76 47.0(11)
Ag0H S1E C81 C122 -73.7(10)
Ag0H S16 C01V C96 171.7(9)
Ag0H S16 C01V C152 -71.2(11)
Ag0H S16 C01V C159 50.5(10)
Ag0H P1J C02C P1C 55.6(8)
Ag0H P1J C9GA C7BA 74.3(13)
Ag0H P1J C9GA C106 -104.4(11)
Ag0H P1J C172 C1BA 24.1(14)
Ag0H P1J C172 C0HA -156.7(11)
Ag0I S1E C81 C44 -34.7(11)
Ag0I S1E C81 C76 -154.9(8)
Ag0I S1E C81 C122 84.5(10)
Ag0I S19 C01Y C5HA 35.2(11)
Ag0I S19 C01Y C020 155.6(9)
Ag0I S19 C01Y C134 -84.7(10)
Ag0J S1A C36 C4FA 48.9(16)
Ag0J S1A C36 C92 171.0(11)
Ag0J S1A C36 C161 -72.8(13)
Ag0J S17 C01S C027 -83.4(11)
Ag0J S17 C01S C02N 161.6(9)
Ag0J S17 C01S C88 38.4(12)
Ag0J P1F C025 C7DA 14.7(14)
Ag0J P1F C025 C99 -161.5(11)
Ag0J P1F C02E C5GA 55.7(17)
Ag0J P1F C02E C104 -117.1(17)
Ag0J P1F C02A P1P 59.9(9)
Ag0K S1B C126 C35 61.8(13)
Ag0K S1B C126 C82 -58.2(11)
Ag0K S1B C126 C151 -177.1(9)
Ag0K S1H C6BA C06W 56.3(14)
Ag0K S1H C6BA C9CA 176.7(10)
Ag0K S1H C6BA C8EA -63.6(13)
Ag0L S1D C30 C2 -91.8(12)
Ag0L S1D C30 C9BA 26.1(16)
Ag0L S1D C30 C0CA 150.2(11)
Ag0L S16 C01V C96 -43.8(10)
Ag0L S16 C01V C152 73.2(11)
Ag0L S16 C01V C159 -165.1(9)
Ag0M S14 C022 C15 -84.4(10)
Ag0M S14 C022 C34 154.6(9)
Ag0M S14 C022 C120 33.0(11)
Ag0M S16 C01V C96 -116.5(9)
Ag0M S16 C01V C152 0.6(13)
Ag0M S16 C01V C159 122.3(9)
Ag0M P1C C02C P1J -29.8(9)
Ag0M P1C C4BA C8FA 71.2(13)
Ag0M P1C C4BA C4AA -112.3(13)
Ag0M P1C C59 C60 15.1(14)
Ag0M P1C C59 C108 -165.0(12)
Ag0N S18 C024 C25 -112.8(10)
Ag0N S18 C024 C67 128.3(10)
Ag0N S18 C024 C72 6.7(13)
Ag0N S19 C01Y C5HA -82.2(10)
Ag0N S19 C01Y C020 38.2(11)
Ag0N S19 C01Y C134 157.9(8)
Ag0N P1I C01U C37 21.1(14)
Ag0N P1I C01U C103 -157.2(12)
Ag0N P1I C54 C9EA -106.5(15)
Ag0N P1I C54 C148 68.6(15)
Ag0O S1N C65 C70 171.1(11)
Ag0O S1N C65 C89 52.3(14)
Ag0O S1N C65 C131 -70.0(12)
Ag0O S15 C2AA C01X -33.4(11)
Ag0O S15 C2AA C129 -155.0(8)
Ag0O S15 C2AA C188 84.4(11)
Ag0O S17 C01S C027 64.2(12)
Ag0O S17 C01S C02N -50.8(11)
Ag0O S17 C01S C88 -174.1(11)
Ag0P S1E C81 C44 65.4(10)
Ag0P S1E C81 C76 -54.8(10)
Ag0P S1E C81 C122 -175.4(8)
Ag0P S1H C6BA C06W -58.1(14)
Ag0P S1H C6BA C9CA 62.2(13)
Ag0P S1H C6BA C8EA -178.1(10)
Ag0Q S1O C3BA C1FA -154.5(12)
Ag0Q S1O C3BA C7GA 81.0(16)
Ag0Q S1O C3BA C190 -39.7(15)
Ag0Q S18 C024 C25 -38.7(11)
Ag0Q S18 C024 C67 -157.7(10)
Ag0Q S18 C024 C72 80.8(10)
Ag0R S1A C36 C4FA -63.4(15)
Ag0R S1A C36 C92 58.7(15)
Ag0R S1A C36 C161 174.9(10)
Ag0R S1H C6BA C06W 179.0(10)
Ag0R S1H C6BA C9CA -60.6(14)
Ag0R S1H C6BA C8EA 59.1(13)
Ag0S S1D C30 C2 -177.4(12)
Ag0S S1D C30 C9BA -59.4(14)
Ag0S S1D C30 C0CA 64.6(13)
Ag0S S1G C02B C41 60.3(14)
Ag0S S1G C02B C74 179.5(10)
Ag0S S1G C02B C93 -62.2(13)
Ag0T S15 C2AA C01X 50.2(11)
Ag0T S15 C2AA C129 -71.3(10)
Ag0T S15 C2AA C188 168.0(10)
Ag0T P1P C02A P1F -36.8(10)
Ag0T P1P C33 C6CA 101.8(13)
Ag0T P1P C33 C115 -76.8(15)
Ag0T P1P C5DA C2CA 0.5(16)
Ag0T P1P C5DA C1DA -178.5(11)
Ag0U S1K C0BA C10 -175.4(11)
Ag0U S1K C0BA C16 76.5(14)
Ag0U S1K C0BA C182 -58.1(16)
Ag0U S1O C3BA C1FA 121.7(13)
Ag0U S1O C3BA C7GA -2.7(17)
Ag0U S1O C3BA C190 -123.5(13)
Ag0V S1M C47 C8DA -46.5(14)
Ag0V S1M C47 C2GA 70.9(12)
Ag0V S1M C47 C123 -169.9(11)
Ag0V S1N C65 C70 81.8(13)
Ag0V S1N C65 C89 -37.0(14)
Ag0V S1N C65 C131 -159.2(11)
Ag0X S1G C02B C41 -149.9(11)
Ag0X S1G C02B C74 -30.7(14)
Ag0X S1G C02B C93 87.6(13)
Ag0X S1K C0BA C10 -24.6(14)
Ag0X S1K C0BA C16 -132.7(13)
Ag0X S1K C0BA C182 92.7(15)
Ag0X S1M C47 C8DA 102.5(12)
Ag0X S1M C47 C2GA -140.1(11)
Ag0X S1M C47 C123 -20.8(15)
C026 P1I C01U C37 -102.1(13)
C026 P1I C01U C103 79.6(14)
C026 P1I C54 C9EA 21.1(18)
C026 P1I C54 C148 -163.9(13)
C026 P1L C02F C8AA 140.5(13)
C026 P1L C02F C68 -42.0(15)
C026 P1L C17 C9AA -34.1(15)
C026 P1L C17 C6EA 144.8(13)
S1B C126 C151 C85 178.2(10)
S1D C30 C9BA C8BA -179.6(13)
S1D C30 C0CA C2EA 177.2(11)
S1E C81 C122 C32 178.7(10)
S1G C02B C41 C167 -179.7(12)
S1G C02B C74 C144 -179.9(11)
S1G C02B C93 C187 -174.8(11)
S1H C6BA C9CA C5FA -178.3(12)
S1H C6BA C8EA C088 -179.3(12)
S1K C0BA C182 C177 -176.5(13)
S1M C47 C8DA C168 -171.3(13)
S1M C47 C2GA C95 -173.6(10)
S1M C47 C123 C57 -176.8(12)
S1N C65 C70 C0AA -179.9(12)
S1N C65 C89 C149 -179.8(12)
S1N C65 C131 C140 -176.7(11)
S1O C3BA C1FA C071 -178.6(13)
S1O C3BA C7GA C08M 171.9(14)
S1O C3BA C190 C186 -179.9(12)
S14 C022 C15 C137 178.8(10)
S14 C022 C34 C38 -178.6(10)
S14 C022 C120 C64 -179.3(10)
S15 C2AA C129 C105 177.0(9)
S15 C2AA C188 C113 -177.5(11)
S16 C01V C96 C100 178.7(9)
S16 C01V C152 C48 178.0(10)
S16 C01V C159 C132 179.8(10)
S17 C01S C027 C51 -178.9(11)
S17 C01S C02N C118 177.3(11)
S17 C01S C88 C136 -179.0(11)
S18 C024 C25 C8CA -179.9(10)
S18 C024 C67 C191 -178.6(11)
S18 C024 C72 C87 179.1(10)
S19 C01Y C5HA C7EA -178.3(10)
S19 C01Y C020 C02G 178.3(10)
S19 C01Y C134 C147 -179.4(10)
P1C C4BA C8FA C80 -177.9(13)
P1C C4BA C4AA C110 178.7(12)
P1C C59 C60 C0DA 175.9(12)
P1C C59 C108 C138 -175.7(12)
P1F C025 C7DA C75 -176.4(12)
P1F C025 C99 C5IA 175.1(12)
P1F C02E C5GA C155 -171.4(15)
P1F C02E C104 C175 -179.7(15)
P1I C026 P1L Ag0F 51.2(10)
P1I C026 P1L C02F 176.1(9)
P1I C026 P1L C17 -74.2(10)
P1I C01U C37 C50 179.1(11)
P1I C01U C103 C101 -178.8(12)
P1I C54 C9EA C3FA 179.8(13)
P1I C54 C148 C5BA -178.8(13)
P1J C9GA C106 C29 177.8(11)
P1L C026 P1I Ag0N -33.2(10)
P1L C026 P1I C01U 87.2(10)
P1L C026 P1I C54 -164.1(9)
P1L C02F C8AA C23 177.2(12)
P1L C02F C68 C4HA -179.6(12)
P1L C17 C9AA C77 177.8(12)
P1L C17 C6EA C62 177.7(12)
P1P C33 C6CA C135 -177.9(13)
P1P C33 C115 C112 176.8(13)
C01X C2AA C129 C105 57.6(15)
C01X C2AA C188 C113 -59.8(17)
C01X C9DA C71 C113 54.9(19)
C2 C30 C9BA C8BA -61(2)
C2 C30 C0CA C2EA 60.5(18)
C2 C2DA C58 C8BA 63.0(19)
C2 C2DA C4EA C2EA -61.8(18)
C021 C57 C3AA C168 -37(2)
C021 C57 C123 C47 53(2)
C024 C25 C8CA C1CA 58.4(18)
C024 C25 C8CA C3DA -58.4(16)
C024 C67 C191 C07V 60.9(17)
C024 C67 C191 C1CA -62.1(17)
C024 C72 C87 C07V -61.8(17)
C024 C72 C87 C3DA 61.9(17)
C025 P1F C02E C5GA -177.9(16)
C025 P1F C02E C104 9(2)
C025 P1F C02A P1P -63.8(10)
C025 C7DA C75 C156 1(2)
C02E P1F C025 C7DA -113.8(13)
C02E P1F C025 C99 70.0(15)
C02E P1F C02A P1P -174.2(9)
C02E C5GA C155 C3GA -17(3)
C02E C104 C175 C3GA -2(3)
C02F P1L C17 C9AA 74.2(14)
C02F P1L C17 C6EA -106.9(14)
C7IA C16 C0BA S1K -172.4(12)
C7IA C16 C0BA C10 74.3(17)
C7IA C16 C0BA C182 -40(2)
C7IA C6AA C177 C0GA -47(2)
C7IA C6AA C177 C182 63(2)
C07H C111 C184 C1GA 44(2)
C07H C124 C183 C1GA -58(2)
C10 C19 C0GA C177 70(2)
C10 C19 C114 C7IA -64.5(19)
C10 C0BA C182 C177 -59(2)
C01S C027 C51 C52 61.5(18)
C01S C027 C51 C61 -61.6(18)
C01S C02N C118 C52 -59.7(18)
C01S C02N C118 C164 59.7(17)
C01S C88 C136 C61 60.1(18)
C01S C88 C136 C164 -59.2(18)
C01U P1I C54 C9EA 131.0(16)
C01U P1I C54 C148 -54.0(15)
C01U C37 C50 C116 1(2)
C01V C96 C100 C26 60.8(16)
C01V C96 C100 C42 -60.2(16)
C01Y C134 C147 C43 61.2(16)
C01Y C134 C147 C4CA -59.5(16)
C022 C15 C137 C028 57.5(16)
C022 C15 C137 C141 -59.1(16)
C022 C34 C38 C028 -59.7(15)
C022 C34 C38 C22 58.2(16)
C15 C022 C34 C38 61.4(15)
C15 C022 C120 C64 -61.9(16)
C15 C137 C141 C64 59.1(16)
C027 C01S C02N C118 60.1(16)
C027 C01S C88 C136 -57.7(18)
C027 C51 C52 C118 -57.6(18)
C027 C51 C61 C136 65.3(17)
C16 C7IA C6AA C177 -56(2)
C16 C7IA C114 C19 67.3(17)
C16 C0BA C182 C177 50(2)
C028 C137 C141 C64 -58.7(15)
C17 P1L C02F C8AA 28.8(14)
C17 P1L C02F C68 -153.7(13)
C17 C9AA C77 C4DA 3(2)
C02A P1F C025 C7DA 137.3(13)
C02A P1F C025 C99 -38.9(14)
C02A P1F C02E C5GA -66.6(17)
C02A P1F C02E C104 120.5(18)
C02A P1P C33 C6CA -131.9(14)
C02A P1P C33 C115 49.5(16)
C02A P1P C5DA C2CA -128.1(14)
C02A P1P C5DA C1DA 52.9(15)
C02B C41 C167 C9FA -63.7(19)
C02B C41 C167 C192 56(2)
C02B C74 C144 C9FA 59(2)
C02B C74 C144 C178 -63.1(18)
C02B C93 C187 C178 56.9(19)
C02B C93 C187 C192 -62.3(19)
C19 C10 C0BA S1K -178.8(11)
C19 C10 C0BA C16 -60.5(17)
C19 C10 C0BA C182 60.9(19)
C19 C0GA C177 C6AA 43(2)
C19 C0GA C177 C182 -68(2)
C02C P1C C4BA C8FA -160.9(12)
C02C P1C C4BA C4AA 15.6(15)
C02C P1C C59 C60 -109.3(13)
C02C P1C C59 C108 70.5(15)
C02C P1J C9GA C7BA -46.5(13)
C02C P1J C9GA C106 134.9(12)
C02C P1J C172 C1BA 147.8(12)
C02C P1J C172 C0HA -33.0(14)
C02G C5AA C7EA C4CA -58.5(15)
C02G C5AA C7EA C5HA 62.3(16)
C02G C43 C147 C4CA 56.3(16)
C02G C43 C147 C134 -63.7(16)
C02N C01S C027 C51 -61.5(16)
C02N C01S C88 C136 58.8(17)
C02N C118 C164 C136 -64.3(17)
C22 C64 C120 C022 -57.5(16)
C22 C64 C141 C137 57.9(16)
C03N C32 C122 C81 61.1(15)
C03N C32 C127 C107 -58.3(16)
C23 C3CA C4HA C68 -2(3)
C06W C1AA C1HA C5FA 58(2)
C06W C1AA C165 C088 -54(2)
C06W C6BA C9CA C5FA -58.5(19)
C06W C6BA C8EA C088 62.0(19)
C071 C163 C186 C7FA 29(3)
C071 C163 C186 C190 -79(2)
C25 C024 C67 C191 58.9(16)
C25 C024 C72 C87 -58.4(16)
C25 C8CA C3DA C87 57.5(17)
C26 C132 C159 C01V -59.1(16)
C08M C7FA C186 C163 -30(3)
C08M C7FA C186 C190 74(2)
C0AA C63 C149 C89 65(2)
C0AA C63 C149 C150 -54(2)
C0AA C125 C140 C131 -61(2)
C0AA C125 C140 C150 53.9(19)
C6FA C48 C152 C01V -56.6(17)
C6FA C132 C159 C01V 60.5(16)
C1AA C06W C6BA S1H -177.4(13)
C1AA C06W C6BA C9CA 62.8(19)
C1AA C06W C6BA C8EA -60(2)
C2AA C01X C9DA C56 56.4(16)
C2AA C01X C9DA C71 -57.6(18)
C30 C2 C2DA C58 -62(2)
C30 C2 C2DA C4EA 59(2)
C30 C0CA C2EA C55 60(2)
C30 C0CA C2EA C4EA -62.4(19)
C5AA C02G C43 C147 -56.2(15)
C5AA C02G C020 C01Y 61.0(16)
C5AA C7EA C5HA C01Y -62.2(16)
C8AA C02F C68 C4HA -2(2)
C8AA C23 C3CA C4HA -1(2)
C32 C03N C6HA C44 60.8(16)
C32 C03N C6HA C86 -59.2(16)
C9AA C17 C6EA C62 -3(2)
C33 P1P C02A P1F -161.8(9)
C33 P1P C5DA C2CA 124.8(15)
C33 P1P C5DA C1DA -54.2(15)
C33 C6CA C135 C153 1(3)
C0BA C10 C19 C0GA -60.4(19)
C0BA C10 C19 C114 56.8(19)
C34 C022 C15 C137 -59.8(15)
C34 C022 C120 C64 59.3(16)
C1BA C4GA C142 C39 -3(2)
C35 C78 C83 C139 -59.9(17)
C35 C78 C157 C85 62.1(17)
C35 C126 C151 C85 -59.8(17)
C36 C4FA C111 C07H -70.2(18)
C36 C4FA C111 C184 52(2)
C36 C92 C124 C07H 60(2)
C36 C92 C124 C183 -62(2)
C6CA C33 C115 C112 -2(3)
C6CA C135 C153 C112 -2(3)
C37 C01U C103 C101 3(2)
C37 C50 C116 C101 0(3)
C4BA P1C C02C P1J -160.3(8)
C4BA P1C C59 C60 143.6(13)
C4BA P1C C59 C108 -36.6(15)
C4BA C8FA C80 C1EA -2(3)
C4BA C4AA C110 C1EA 1(3)
C38 C028 C137 C15 -59.0(16)
C38 C028 C137 C141 57.7(15)
C38 C22 C64 C120 60.2(16)
C38 C22 C64 C141 -57.8(16)
C39 C0HA C172 P1J -177.6(11)
C39 C0HA C172 C1BA 2(2)
C8FA C4BA C4AA C110 -5(2)
C41 C02B C74 C144 -58.9(18)
C41 C02B C93 C187 62.2(19)
C41 C167 C192 C187 -65(2)
C6BA C06W C1AA C1HA -59(2)
C6BA C06W C1AA C165 56(2)
C6BA C9CA C5FA C1HA 57(2)
C6BA C9CA C5FA C128 -64.3(19)
C42 C48 C152 C01V 64.3(16)
C7BA C9GA C106 C29 -1(2)
C7BA C94 C98 C29 -2(2)
C43 C02G C5AA C7EA 55.6(14)
C43 C02G C020 C01Y -57.9(16)
C8BA C55 C2EA C0CA -63(2)
C8BA C55 C2EA C4EA 55(2)
C44 C81 C122 C32 -61.8(16)
C9BA C30 C0CA C2EA -57.7(19)
C9BA C8BA C55 C2EA 61.7(19)
C9BA C8BA C58 C2DA -63.4(18)
C0CA C30 C9BA C8BA 58(2)
C0CA C2EA C4EA C2DA 63.7(19)
C1CA C8CA C3DA C87 -60.8(16)
C47 C8DA C168 C3EA -71.9(18)
C47 C8DA C168 C3AA 47(2)
C47 C2GA C95 C021 -70.1(17)
C47 C2GA C95 C3EA 52.9(17)
C2CA C0FA C166 C2FA -2(2)
C48 C6FA C132 C26 58.4(14)
C48 C6FA C132 C159 -61.3(15)
C48 C42 C100 C26 -60.5(14)
C48 C42 C100 C96 60.0(15)
C3CA C23 C8AA C02F 2(2)
C3CA C4HA C68 C02F 3(2)
C4CA C7EA C5HA C01Y 58.1(17)
C51 C52 C118 C02N 55.9(19)
C51 C52 C118 C164 -62.2(17)
C51 C61 C136 C88 -62.5(17)
C51 C61 C136 C164 53.6(17)
C8CA C1CA C191 C07V -59.9(17)
C8CA C1CA C191 C67 59.8(17)
C8CA C3DA C87 C07V 60.6(17)
C8CA C3DA C87 C72 -59.9(17)
C52 C51 C61 C136 -59.2(16)
C52 C118 C164 C136 56.6(17)
C9CA C6BA C8EA C088 -60.6(19)
C9CA C5FA C1HA C1AA -59(2)
C9CA C5FA C128 C088 62.9(19)
C0DA C133 C138 C108 5(2)
C54 P1I C01U C37 149.9(13)
C54 P1I C01U C103 -28.4(15)
C54 C9EA C3FA C102 -4(3)
C1DA C2FA C166 C0FA 0(3)
C55 C8BA C9BA C30 -57(2)
C55 C8BA C58 C2DA 52.9(18)
C55 C2EA C4EA C2DA -55.1(19)
C2DA C2 C30 S1D -177.4(13)
C2DA C2 C30 C9BA 60.7(19)
C2DA C2 C30 C0CA -60.4(19)
C56 C9DA C71 C113 -60.9(17)
C56 C105 C129 C2AA -53.9(16)
C56 C105 C169 C113 54.5(16)
C57 C021 C95 C3EA -43.7(19)
C57 C021 C95 C2GA 71.7(17)
C57 C3AA C168 C8DA -67(2)
C57 C3AA C168 C3EA 38(2)
C4DA C62 C6EA C17 5(2)
C58 C8BA C9BA C30 62(2)
C58 C8BA C55 C2EA -53.6(18)
C58 C2DA C4EA C2EA 54.0(18)
C5DA P1P C02A P1F 90.5(9)
C5DA P1P C33 C6CA -22.4(15)
C5DA P1P C33 C115 159.0(14)
C5DA C2CA C0FA C166 5(3)
C5DA C1DA C2FA C166 -1(3)
C59 P1C C02C P1J 92.7(8)
C59 P1C C4BA C8FA -52.5(14)
C59 P1C C4BA C4AA 124.0(14)
C59 C108 C138 C133 -5(2)
C7DA C025 C99 C5IA -1(2)
C7DA C75 C156 C5IA 0(2)
C60 C0DA C133 C138 -4(2)
C60 C59 C108 C138 4(2)
C8DA C47 C2GA C95 -51.5(16)
C8DA C47 C123 C57 58(2)
C61 C51 C52 C118 65.0(17)
C61 C136 C164 C118 -53.2(17)
C9DA C01X C2AA S15 -180.0(10)
C9DA C01X C2AA C129 -59.9(16)
C9DA C01X C2AA C188 61.3(16)
C9DA C56 C105 C129 54.9(17)
C9DA C56 C105 C169 -57.6(16)
C9DA C71 C113 C169 59.9(17)
C9DA C71 C113 C188 -54.9(18)
C62 C4DA C77 C9AA -1(2)
C63 C0AA C70 C65 58(2)
C63 C0AA C125 C140 -55.0(19)
C63 C149 C150 C140 54(2)
C64 C22 C38 C028 56.0(16)
C64 C22 C38 C34 -60.9(17)
C4EA C2DA C58 C8BA -53.4(18)
C65 C89 C149 C63 -64(2)
C65 C89 C149 C150 59.2(18)
C65 C131 C140 C125 57(2)
C65 C131 C140 C150 -60.2(19)
C6EA C17 C9AA C77 -1(2)
C7EA C4CA C147 C43 -59.2(15)
C7EA C4CA C147 C134 59.8(16)
C67 C024 C25 C8CA -58.8(16)
C67 C024 C72 C87 57.5(16)
C8EA C088 C128 C5FA -59(2)
C8EA C088 C165 C1AA 55(2)
C8EA C6BA C9CA C5FA 64.6(19)
C68 C02F C8AA C23 0(2)
C9EA C54 C148 C5BA -3(3)
C9EA C3FA C102 C5BA 1(3)
C4AA C4BA C8FA C80 6(2)
C0FA C2CA C5DA P1P 176.0(14)
C0FA C2CA C5DA C1DA -5(3)
C70 C0AA C63 C149 -62(2)
C70 C0AA C125 C140 61.8(18)
C70 C65 C89 C149 61.2(19)
C70 C65 C131 C140 -58.0(17)
C1FA C071 C163 C186 77(2)
C1FA C071 C180 C08M -70(2)
C1FA C3BA C7GA C08M 47(3)
C1FA C3BA C190 C186 -61(2)
C71 C113 C169 C105 -56.8(16)
C71 C113 C188 C2AA 57.3(18)
C2FA C1DA C5DA P1P -178.1(13)
C2FA C1DA C5DA C2CA 3(2)
C72 C024 C25 C8CA 59.5(16)
C72 C024 C67 C191 -57.4(17)
C4FA C36 C92 C124 -59(2)
C4FA C36 C161 C1GA 61(2)
C4FA C111 C184 C1GA -64(2)
C74 C02B C41 C167 62.5(18)
C74 C02B C93 C187 -58.6(18)
C74 C144 C178 C187 68.1(19)
C7FA C08M C7GA C3BA 63(2)
C7FA C08M C180 C071 -32(3)
C7FA C186 C190 C3BA -55(2)
C9FA C144 C178 C187 -48(2)
C9FA C167 C192 C187 48(2)
C76 C81 C122 C32 58.4(15)
C76 C107 C127 C32 -61.7(16)
C0GA C19 C114 C7IA 44(2)
C0GA C177 C182 C0BA 60(2)
C77 C4DA C62 C6EA -3(2)
C78 C35 C126 S1B -177.0(11)
C78 C35 C126 C82 -58.2(17)
C78 C35 C126 C151 63.4(18)
C78 C83 C139 C82 62.6(18)
C78 C83 C139 C199 -55.0(18)
C2GA C47 C8DA C168 65.4(19)
C2GA C47 C123 C57 -52.2(19)
C80 C1EA C110 C4AA 3(3)
C4GA C1BA C172 P1J 176.7(11)
C4GA C1BA C172 C0HA -3(2)
C81 C44 C6HA C03N -60.5(15)
C81 C44 C6HA C86 60.2(15)
C81 C76 C107 C86 -58.8(16)
C81 C76 C107 C127 60.9(15)
C5GA C02E C104 C175 8(3)
C82 C126 C151 C85 61.3(15)
C82 C139 C199 C85 -61.0(17)
C7GA C08M C7FA C186 -70(2)
C7GA C08M C180 C071 63(2)
C7GA C3BA C1FA C071 -49(2)
C7GA C3BA C190 C186 52(2)
C83 C78 C157 C85 -56.9(17)
C83 C139 C199 C85 57.5(17)
C9GA P1J C02C P1C -178.5(7)
C9GA P1J C172 C1BA -104.8(13)
C9GA P1J C172 C0HA 74.4(13)
C9GA C7BA C94 C98 1(2)
C5HA C01Y C020 C02G -60.9(16)
C5HA C01Y C134 C147 59.8(14)
C0HA C39 C142 C4GA 2(2)
C86 C107 C127 C32 59.9(17)
C1HA C1AA C165 C088 61.0(19)
C1HA C5FA C128 C088 -60.0(19)
C87 C07V C191 C1CA 55.4(17)
C87 C07V C191 C67 -65.7(16)
C020 C01Y C5HA C7EA 62.8(16)
C020 C01Y C134 C147 -61.6(16)
C020 C02G C5AA C7EA -61.5(15)
C020 C02G C43 C147 61.3(16)
C88 C01S C027 C51 58.2(18)
C88 C01S C02N C118 -59.0(17)
C88 C136 C164 C118 62.9(16)
C3AA C57 C123 C47 -66.3(19)
C89 C65 C70 C0AA -60(2)
C89 C65 C131 C140 61.4(19)
C89 C149 C150 C140 -64.4(18)
C6AA C7IA C16 C0BA 40(2)
C6AA C7IA C114 C19 -47(2)
C6AA C177 C182 C0BA -58(2)
C6HA C03N C32 C122 -60.5(16)
C6HA C03N C32 C127 57.4(16)
C6HA C44 C81 S1E -179.9(9)
C6HA C44 C81 C76 -59.6(15)
C6HA C44 C81 C122 61.2(15)
C6HA C86 C107 C76 59.6(16)
C6HA C86 C107 C127 -58.7(16)
C92 C36 C4FA C111 66.4(19)
C92 C36 C161 C1GA -56.0(19)
C92 C124 C183 C1GA 59(2)
C93 C02B C41 C167 -59(2)
C93 C02B C74 C144 63.0(19)
C93 C187 C192 C167 67.3(19)
C94 C7BA C9GA P1J -178.2(11)
C94 C7BA C9GA C106 0(2)
C95 C021 C57 C3AA 39(2)
C95 C021 C57 C123 -65.0(17)
C95 C3EA C168 C8DA 70.4(18)
C95 C3EA C168 C3AA -40(2)
C96 C01V C152 C48 -63.9(15)
C96 C01V C159 C132 59.4(15)
C98 C29 C106 C9GA 0(2)
C99 C5IA C156 C75 -2(3)
C99 C025 C7DA C75 0(2)
C100 C26 C132 C6FA -57.7(14)
C100 C26 C132 C159 60.1(16)
C100 C42 C48 C6FA 60.1(14)
C100 C42 C48 C152 -61.2(15)
C102 C5BA C148 C54 1(3)
C103 C01U C37 C50 -3(2)
C103 C101 C116 C50 0(3)
C104 C02E C5GA C155 2(3)
C105 C56 C9DA C01X -55.8(16)
C105 C56 C9DA C71 60.7(16)
C106 C29 C98 C94 2(2)
C107 C76 C81 S1E 178.5(10)
C107 C76 C81 C44 58.2(15)
C107 C76 C81 C122 -61.9(15)
C107 C86 C6HA C03N 60.0(16)
C107 C86 C6HA C44 -59.7(16)
C108 C59 C60 C0DA -4(2)
C110 C1EA C80 C8FA -2(3)
C111 C07H C124 C92 -71(2)
C111 C07H C124 C183 48(2)
C114 C7IA C16 C0BA -75.3(18)
C114 C7IA C6AA C177 48(2)
C114 C19 C0GA C177 -41(2)
C115 C33 C6CA C135 1(3)
C115 C112 C153 C135 1(3)
C116 C101 C103 C01U -2(2)
C120 C022 C15 C137 61.9(15)
C120 C022 C34 C38 -58.9(15)
C120 C64 C141 C137 -59.5(15)
C122 C32 C127 C107 59.3(16)
C123 C47 C8DA C168 -45(2)
C123 C47 C2GA C95 61.5(17)
C123 C57 C3AA C168 72.7(19)
C124 C07H C111 C4FA 73.0(17)
C124 C07H C111 C184 -43(2)
C125 C0AA C63 C149 53(2)
C125 C0AA C70 C65 -60.1(19)
C125 C140 C150 C149 -52(2)
C126 C35 C78 C83 58.3(18)
C126 C35 C78 C157 -62.5(17)
C126 C82 C139 C83 -61.2(18)
C126 C82 C139 C199 58.4(17)
C127 C32 C122 C81 -56.4(16)
C128 C088 C8EA C6BA 56(2)
C128 C088 C165 C1AA -62.1(18)
C128 C5FA C1HA C1AA 60(2)
C129 C2AA C188 C113 62.3(16)
C129 C105 C169 C113 -60.8(16)
C131 C65 C70 C0AA 61.2(19)
C131 C65 C89 C149 -58.7(19)
C131 C140 C150 C149 64.3(19)
C132 C26 C100 C42 59.6(14)
C132 C26 C100 C96 -60.7(15)
C132 C6FA C48 C42 -59.7(14)
C132 C6FA C48 C152 59.9(16)
C133 C0DA C60 C59 4(2)
C134 C01Y C5HA C7EA -58.9(15)
C134 C01Y C020 C02G 60.0(15)
C137 C028 C38 C22 -57.6(16)
C137 C028 C38 C34 60.2(16)
C139 C82 C126 S1B -178.9(10)
C139 C82 C126 C35 59.7(17)
C139 C82 C126 C151 -61.8(16)
C141 C64 C120 C022 60.9(16)
C142 C39 C0HA C172 -1(2)
C144 C9FA C167 C41 67.4(18)
C144 C9FA C167 C192 -48(2)
C144 C178 C187 C93 -66(2)
C144 C178 C187 C192 46(2)
C147 C4CA C7EA C5AA 60.4(15)
C147 C4CA C7EA C5HA -58.5(17)
C148 C5BA C102 C3FA 0(3)
C148 C54 C9EA C3FA 5(3)
C151 C85 C157 C78 -63.2(18)
C151 C85 C199 C139 61.8(16)
C152 C01V C96 C100 60.4(14)
C152 C01V C159 C132 -59.1(15)
C153 C112 C115 C33 1(3)
C155 C3GA C175 C104 -14(4)
C156 C5IA C99 C025 2(2)
C157 C78 C83 C139 56.4(17)
C157 C85 C151 C126 59.7(17)
C157 C85 C199 C139 -57.8(16)
C159 C01V C96 C100 -60.0(15)
C159 C01V C152 C48 56.3(16)
C161 C36 C4FA C111 -50(2)
C161 C36 C92 C124 60(2)
C161 C1GA C183 C124 -54(2)
C161 C1GA C184 C111 67(2)
C163 C071 C1FA C3BA -63(2)
C163 C071 C180 C08M 35(3)
C163 C186 C190 C3BA 66.3(19)
C165 C088 C8EA C6BA -58(2)
C165 C088 C128 C5FA 58.6(18)
C165 C1AA C1HA C5FA -59.6(19)
C167 C9FA C144 C74 -66.1(19)
C167 C9FA C144 C178 48(2)
C168 C3EA C95 C021 44(2)
C168 C3EA C95 C2GA -66.3(19)
C169 C105 C129 C2AA 58.8(15)
C169 C113 C188 C2AA -59.1(16)
C172 P1J C02C P1C -71.1(9)
C172 P1J C9GA C7BA -158.4(12)
C172 P1J C9GA C106 23.0(13)
C172 C1BA C4GA C142 3(2)
C175 C3GA C155 C5GA 23(3)
C178 C187 C192 C167 -47(2)
C180 C071 C1FA C3BA 58(2)
C180 C071 C163 C186 -32(3)
C180 C08M C7FA C186 30(3)
C180 C08M C7GA C3BA -49(2)
C183 C1GA C161 C36 52(2)
C183 C1GA C184 C111 -47(2)
C184 C1GA C161 C36 -65(2)
C184 C1GA C183 C124 56(2)
C188 C2AA C129 C105 -62.5(15)
C188 C113 C169 C105 61.0(15)
C190 C3BA C1FA C071 61(2)
C190 C3BA C7GA C08M -63(2)
C191 C07V C87 C3DA -56.3(17)
C191 C07V C87 C72 66.0(16)
C191 C1CA C8CA C25 -57.4(18)
C191 C1CA C8CA C3DA 60.1(16)
C199 C85 C151 C126 -60.1(17)
C199 C85 C157 C78 56.3(17)
C05U O01Z C077 C6GA 178.2(14)
C077 O01Z C05U C18 -179.8(13)
C3HA C4 O7AA C1A -180.0(18)
C8GA C1A O7AA C4 179(2)
Ag1 S15 C2AA C01X 42.1(11)
Ag1 S15 C2AA C129 -79.4(10)
Ag1 S15 C2AA C188 159.9(10)
Ag1 S17 C01S C027 -16.7(15)
Ag1 S17 C01S C02N -131.7(9)
Ag1 S17 C01S C88 105.0(12)
Ag1 P1P C02A P1F -44.0(10)
Ag1 P1P C33 C6CA 112.4(13)
Ag1 P1P C33 C115 -66.2(15)
Ag1 P1P C5DA C2CA -2.6(17)
Ag1 P1P C5DA C1DA 178.4(11)

loop_
_smtbx_masks_void_nr
_smtbx_masks_void_average_x
_smtbx_masks_void_average_y
_smtbx_masks_void_average_z
_smtbx_masks_void_volume
_smtbx_masks_void_count_electrons
1 0.305 0.195 0.000 4319.0 891.7
2 0.383 0.456 0.596 8.0 0.0
3 0.617 0.544 0.404 8.0 0.0
